data_2243350
loop_
_publ_author_name
'M'hamedi, Ahmed'
'Batsanov, Andrei S.'

_publ_section_title
;
 Phosphorescent mono- and diiridium(III) complexes cyclometalated by
 fluorenyl- or phenyl-pyridino ligands with bulky substituents, as
 prospective OLED dopants
;
_journal_coeditor_code HB7885
_journal_issue 3
_journal_name_full 'Acta Crystallographica Section E'
_journal_page_first 392
_journal_page_last 399
_journal_paper_doi 10.1107/S2056989020001784
_journal_volume 76
_journal_year 2020
_chemical_formula_iupac '[Ir2 (C31 H38 N O)4 (N C O)2], C5 H12'
_chemical_formula_moiety 'C126 H152 Ir2 N6 O6, C5 H12'
_chemical_formula_sum 'C131 H164 Ir2 N6 O6'
_chemical_formula_weight 2303.07
_chemical_name_systematic
'Di-\m~2~-cyanato-bis{bis[9,9-dihexyl-2-(5-methoxypyridin-2-yl)-9<i>H</i>-fluoren-1-yl]iridium} pentane monosolvate'
_space_group_crystal_system monoclinic
_space_group_IT_number 14
_space_group_name_Hall '-P 2ybc'
_space_group_name_H-M_alt 'P 1 21/c 1'
_atom_sites_solution_hydrogens geom
_atom_sites_solution_primary dual
_atom_sites_solution_secondary difmap
_audit_creation_method
;
Olex2 1.3-alpha
(compiled Nov 21 2019 18:26:39 for OlexSys, GUI svn.r6003)
;
_cell_angle_alpha 90
_cell_angle_beta 108.920(3)
_cell_angle_gamma 90
_cell_formula_units_Z 8
_cell_length_a 38.976(6)
_cell_length_b 21.615(3)
_cell_length_c 28.759(4)
_cell_measurement_reflns_used 5377
_cell_measurement_temperature 120
_cell_measurement_theta_max 25.03
_cell_measurement_theta_min 2.18
_cell_volume 22919(6)
_computing_cell_refinement
;
SAINT (Bruker, 2016)
;
_computing_data_collection
;
SMART (Bruker, 2001)
;
_computing_data_reduction
;
SAINT (Bruker, 2016)
;
_computing_molecular_graphics
;
<i>OLEX2</i> (Dolomanov <i>et al.</i>,  2009)
;
_computing_publication_material
;
<i>OLEX2</i> (Dolomanov <i>et al.</i>,  2009)
;
_computing_structure_refinement
;
SHELXL2018 (Sheldrick, 2015b)
;
_computing_structure_solution
;
SHELXT2018 (Sheldrick, 2015a)
;
_diffrn_ambient_temperature 120
_diffrn_detector 'CCD area detector'
_diffrn_detector_area_resol_mean 5.6
_diffrn_measured_fraction_theta_full 0.981
_diffrn_measured_fraction_theta_max 0.977
_diffrn_measurement_device 'three-circle diffractometer'
_diffrn_measurement_device_type 'Bruker SMART CCD 6000 area detector'
_diffrn_measurement_method '\w scans'
_diffrn_radiation_monochromator graphite
_diffrn_radiation_probe x-ray
_diffrn_radiation_type MoK\a
_diffrn_radiation_wavelength 0.71073
_diffrn_reflns_av_R_equivalents 0.1429
_diffrn_reflns_av_unetI/netI 0.2122
_diffrn_reflns_limit_h_max 46
_diffrn_reflns_limit_h_min -42
_diffrn_reflns_limit_k_max 25
_diffrn_reflns_limit_k_min -23
_diffrn_reflns_limit_l_max 26
_diffrn_reflns_limit_l_min -34
_diffrn_reflns_number 95765
_diffrn_reflns_theta_full 25.242
_diffrn_reflns_theta_max 25.275
_diffrn_reflns_theta_min 1.218
_diffrn_source 'sealed X-ray tube'
_diffrn_source_current 35.0
_diffrn_source_power 1.75
_diffrn_source_voltage 50.0
_diffrn_standards_number 0
_exptl_absorpt_coefficient_mu 2.378
_exptl_absorpt_correction_T_max 1.0000
_exptl_absorpt_correction_T_min 0.8085
_exptl_absorpt_correction_type multi-scan
_exptl_absorpt_process_details
;
(SADABS; Krause <i>et al.</i>,  2015)
;
_exptl_crystal_colour yellow
_exptl_crystal_density_diffrn 1.335
_exptl_crystal_description plate
_exptl_crystal_F_000 9552
_exptl_crystal_size_max 0.2
_exptl_crystal_size_mid 0.1
_exptl_crystal_size_min 0.01
_refine_diff_density_max 2.801
_refine_diff_density_min -2.196
_refine_ls_extinction_method none
_refine_ls_goodness_of_fit_ref 0.966
_refine_ls_hydrogen_treatment constr
_refine_ls_matrix_type full
_refine_ls_number_parameters 2479
_refine_ls_number_reflns 40676
_refine_ls_number_restraints 2600
_refine_ls_restrained_S_all 0.944
_refine_ls_R_factor_all 0.1809
_refine_ls_R_factor_gt 0.0771
_refine_ls_shift/su_max 0.002
_refine_ls_shift/su_mean 0.000
_refine_ls_structure_factor_coef Fsqd
_refine_ls_weighting_details 'w=1/[\s^2^(Fo^2^)+(0.0640P)^2^] where P=(Fo^2^+2Fc^2^)/3'
_refine_ls_weighting_scheme calc
_refine_ls_wR_factor_gt 0.1468
_refine_ls_wR_factor_ref 0.1845
_reflns_number_gt 19348
_reflns_number_total 40676
_reflns_threshold_expression 'I > 2\s(I)'
_cod_data_source_file hb7885sup1.cif
_cod_data_source_block III
_cod_original_cell_volume 22920(6)
_cod_database_code 2243350
_shelx_space_group_comment
;
The symmetry employed for this shelxl refinement is uniquely defined
by the following loop, which should always be used as a source of
symmetry information in preference to the above space-group names.
They are only intended as comments.
;
_shelx_estimated_absorpt_t_min 0.648
_shelx_estimated_absorpt_t_max 0.977

loop_
_space_group_symop_operation_xyz
'x, y, z'
'-x, y+1/2, -z+1/2'
'-x, -y, -z'
'x, -y-1/2, z-1/2'

loop_
_atom_site_type_symbol
_atom_site_label
_atom_site_fract_x
_atom_site_fract_y
_atom_site_fract_z
_atom_site_U_iso_or_equiv
_atom_site_adp_type
_atom_site_calc_flag
_atom_site_occupancy
_atom_site_disorder_assembly
_atom_site_disorder_group
Ir Ir1 0.38516(2) 0.33601(2) 0.61355(2) 0.02057(11) Uani d 1 . .
Ir Ir2 0.42702(2) 0.33949(2) 0.73765(2) 0.02300(12) Uani d 1 . .
O O1 0.4959(3) 0.3018(5) 0.6592(4) 0.070(3) Uani d 1 . .
O O2 0.3151(3) 0.3372(8) 0.6939(4) 0.141(7) Uani d 1 . .
O O3 0.4252(2) 0.0935(4) 0.6313(3) 0.040(2) Uani d 1 . .
O O4 0.3555(2) 0.5731(4) 0.6482(3) 0.042(2) Uani d 1 . .
O O5 0.3651(2) 0.1113(4) 0.7197(3) 0.040(2) Uani d 1 . .
O O6 0.4769(2) 0.5511(4) 0.6824(3) 0.044(2) Uani d 1 . .
N N1 0.3782(2) 0.2425(4) 0.6066(3) 0.021(2) Uani d 1 . .
N N01 0.4409(2) 0.3274(4) 0.6679(3) 0.02057(11) Uani d 1 . .
N N02 0.3720(2) 0.3438(4) 0.6830(3) 0.02057(11) Uani d 1 . .
N N2 0.3876(2) 0.4302(4) 0.6089(3) 0.021(2) Uani d 1 . .
N N3 0.4246(2) 0.2455(4) 0.7482(3) 0.020(2) Uiso d 1 . .
N N4 0.4344(2) 0.4315(4) 0.7348(3) 0.027(2) Uani d 1 . .
C C01 0.4667(3) 0.3152(6) 0.6639(4) 0.035(3) Uani d 1 . .
C C1 0.3339(3) 0.3342(5) 0.5705(3) 0.012(2) Uiso d 1 . .
C C02 0.3442(3) 0.3383(7) 0.6887(4) 0.050(4) Uani d 1 . .
C C2 0.3103(3) 0.3846(6) 0.5509(4) 0.026(3) Uani d 1 . .
H H2A 0.319531 0.425605 0.555252 0.032 Uiso calc 1 . .
C C3 0.2743(3) 0.3747(5) 0.5259(4) 0.023(2) Uani d 1 . .
C C4 0.2600(3) 0.3155(5) 0.5171(4) 0.025(2) Uani d 1 . .
C C5 0.2817(3) 0.2643(5) 0.5347(4) 0.030(3) Uani d 1 . .
H H5A 0.272013 0.223609 0.529200 0.036 Uiso calc 1 . .
C C6 0.3187(3) 0.2745(5) 0.5609(4) 0.023(2) Uani d 1 . .
C C7 0.3442(3) 0.2234(5) 0.5784(4) 0.027(2) Uani d 1 . .
C C8 0.3381(3) 0.1608(5) 0.5688(4) 0.029(3) Uani d 1 . .
H H8 0.314557 0.147633 0.549232 0.035 Uiso calc 1 . .
C C9 0.3640(3) 0.1181(6) 0.5859(4) 0.034(3) Uani d 1 . .
H H9 0.358851 0.075481 0.579018 0.041 Uiso calc 1 . .
C C10 0.3988(3) 0.1374(5) 0.6142(4) 0.030(3) Uani d 1 . .
C C11 0.4048(3) 0.1995(5) 0.6239(4) 0.025(2) Uani d 1 . .
H H11 0.428345 0.212814 0.643230 0.030 Uiso calc 1 . .
C C12 0.2450(3) 0.4199(6) 0.5032(4) 0.028(3) Uani d 1 . .
C C13 0.2458(3) 0.4825(6) 0.5018(4) 0.031(3) Uani d 1 . .
H H13 0.267775 0.503955 0.517626 0.038 Uiso calc 1 . .
C C14 0.2148(3) 0.5150(6) 0.4773(4) 0.038(3) Uani d 1 . .
H H14 0.215184 0.558913 0.476601 0.046 Uiso calc 1 . .
C C15 0.1827(3) 0.4825(7) 0.4533(4) 0.043(3) Uani d 1 . .
H H15 0.161443 0.504231 0.434982 0.052 Uiso calc 1 . .
C C16 0.1822(3) 0.4197(6) 0.4567(4) 0.037(3) Uani d 1 . .
H H16 0.160202 0.398011 0.441766 0.044 Uiso calc 1 . .
C C17 0.2132(3) 0.3871(6) 0.4812(4) 0.029(2) Uani d 1 . .
C C18 0.2193(3) 0.3170(6) 0.4879(4) 0.033(3) Uani d 1 . .
C C19 0.4062(3) 0.3423(5) 0.5594(4) 0.022(2) Uani d 1 . .
C C20 0.4160(3) 0.2960(5) 0.5326(4) 0.023(3) Uani d 1 . .
H H6 0.409484 0.254396 0.536381 0.027 Uiso calc 1 . .
C C21 0.4349(3) 0.3087(5) 0.5007(4) 0.024(2) Uani d 1 . .
C C22 0.4436(3) 0.3688(5) 0.4922(4) 0.025(3) Uani d 1 . .
C C23 0.4341(3) 0.4173(5) 0.5167(4) 0.021(2) Uani d 1 . .
H H23 0.439600 0.458763 0.510747 0.025 Uiso calc 1 . .
C C24 0.4161(3) 0.4038(5) 0.5507(4) 0.022(2) Uani d 1 . .
C C25 0.4033(3) 0.4528(5) 0.5764(4) 0.029(3) Uani d 1 . .
C C26 0.4040(3) 0.5161(5) 0.5699(4) 0.030(3) Uani d 1 . .
H H26 0.415868 0.532235 0.548451 0.036 Uiso calc 1 . .
C C27 0.3879(3) 0.5563(5) 0.5937(4) 0.032(3) Uani d 1 . .
H H27 0.388224 0.599631 0.588221 0.038 Uiso calc 1 . .
C C28 0.3712(3) 0.5325(6) 0.6258(4) 0.032(3) Uani d 1 . .
C C29 0.3724(3) 0.4701(5) 0.6338(4) 0.026(3) Uani d 1 . .
H H29 0.362348 0.453780 0.657298 0.031 Uiso calc 1 . .
C C30 0.4487(3) 0.2650(5) 0.4701(4) 0.027(3) Uani d 1 . .
C C31 0.4461(3) 0.2019(5) 0.4650(4) 0.030(3) Uani d 1 . .
H H31 0.434090 0.177821 0.482657 0.036 Uiso calc 1 . .
C C32 0.4618(3) 0.1746(5) 0.4332(4) 0.033(3) Uani d 1 . .
H H32 0.460880 0.130949 0.429288 0.039 Uiso calc 1 . .
C C33 0.4786(3) 0.2094(6) 0.4073(4) 0.031(3) Uani d 1 . .
H H33 0.488986 0.189617 0.385555 0.037 Uiso calc 1 . .
C C34 0.4808(3) 0.2727(6) 0.4122(4) 0.030(3) Uani d 1 . .
H H34 0.492352 0.296213 0.393675 0.036 Uiso calc 1 . .
C C35 0.4659(3) 0.3024(5) 0.4444(4) 0.024(2) Uani d 1 . .
C C36 0.4645(3) 0.3702(5) 0.4548(4) 0.028(2) Uani d 1 . .
C C37 0.4775(3) 0.3258(5) 0.7796(4) 0.023(2) Uani d 1 . .
C C38 0.5062(3) 0.3675(5) 0.7951(4) 0.024(3) Uani d 1 . .
H H38 0.501422 0.410380 0.789104 0.029 Uiso calc 1 . .
C C39 0.5422(3) 0.3485(5) 0.8195(4) 0.027(3) Uani d 1 . .
C C40 0.5496(3) 0.2858(6) 0.8324(4) 0.032(3) Uani d 1 . .
C C41 0.5223(3) 0.2417(5) 0.8182(4) 0.026(3) Uani d 1 . .
H H41 0.527385 0.199251 0.825901 0.031 Uiso calc 1 . .
C C42 0.4867(3) 0.2619(5) 0.7919(4) 0.024(2) Uani d 1 . .
C C43 0.4565(3) 0.2191(5) 0.7741(4) 0.025(3) Uani d 1 . .
C C44 0.4576(3) 0.1557(5) 0.7816(4) 0.032(3) Uani d 1 . .
H H44 0.479939 0.136736 0.799669 0.039 Uiso calc 1 . .
C C45 0.4273(3) 0.1200(6) 0.7635(4) 0.035(3) Uani d 1 . .
H H45 0.428322 0.076415 0.768276 0.042 Uiso calc 1 . .
C C46 0.3947(3) 0.1492(6) 0.7380(4) 0.035(3) Uani d 1 . .
C C47 0.3936(3) 0.2125(5) 0.7302(4) 0.028(3) Uani d 1 . .
H H47 0.371445 0.232429 0.712609 0.033 Uiso calc 1 . .
C C48 0.5759(3) 0.3822(5) 0.8353(4) 0.031(3) Uani d 1 . .
C C49 0.5827(3) 0.4438(6) 0.8293(4) 0.034(3) Uani d 1 . .
H H49 0.563422 0.471465 0.814045 0.041 Uiso calc 1 . .
C C50 0.6191(3) 0.4650(6) 0.8465(5) 0.055(4) Uani d 1 . .
H H50 0.624485 0.507184 0.842608 0.066 Uiso calc 1 . .
C C51 0.6465(4) 0.4239(6) 0.8689(6) 0.060(4) Uani d 1 . .
H H51 0.670914 0.437927 0.880239 0.072 Uiso calc 1 . .
C C52 0.6391(4) 0.3629(7) 0.8749(6) 0.063(5) Uani d 1 . .
H H52 0.658272 0.335363 0.890861 0.076 Uiso calc 1 . .
C C53 0.6042(3) 0.3418(6) 0.8581(4) 0.036(3) Uani d 1 . .
C C54 0.5897(3) 0.2771(6) 0.8609(4) 0.040(3) Uani d 1 . .
C C55 0.4075(3) 0.3666(5) 0.7903(4) 0.022(2) Uani d 1 . .
C C56 0.3929(3) 0.3280(5) 0.8201(4) 0.026(3) Uani d 1 . .
H H56 0.395740 0.284313 0.820199 0.032 Uiso calc 1 . .
C C57 0.3743(3) 0.3558(5) 0.8488(4) 0.026(2) Uani d 1 . .
C C58 0.3706(3) 0.4198(5) 0.8511(4) 0.028(3) Uani d 1 . .
C C59 0.3866(3) 0.4582(5) 0.8253(4) 0.028(3) Uani d 1 . .
H H59 0.385557 0.501956 0.828033 0.034 Uiso calc 1 . .
C C60 0.4043(3) 0.4309(5) 0.7948(4) 0.021(2) Uani d 1 . .
C C61 0.4215(3) 0.4666(5) 0.7648(4) 0.021(3) Uiso d 1 . .
C C62 0.4264(3) 0.5304(5) 0.7668(4) 0.032(3) Uani d 1 . .
H H62 0.416723 0.554598 0.787151 0.038 Uiso calc 1 . .
C C63 0.4452(3) 0.5591(6) 0.7395(4) 0.043(3) Uani d 1 . .
H H63 0.449153 0.602494 0.741357 0.051 Uiso calc 1 . .
C C64 0.4582(3) 0.5223(6) 0.7093(4) 0.031(3) Uani d 1 . .
C C65 0.4528(3) 0.4596(6) 0.7087(4) 0.029(3) Uani d 1 . .
H H65 0.462556 0.434767 0.688790 0.035 Uiso calc 1 . .
C C66 0.3560(3) 0.3267(5) 0.8805(4) 0.025(2) Uani d 1 . .
C C67 0.3531(3) 0.2654(6) 0.8927(4) 0.035(3) Uani d 1 . .
H H67 0.364012 0.233725 0.879416 0.042 Uiso calc 1 . .
C C68 0.3342(3) 0.2509(6) 0.9242(4) 0.039(3) Uani d 1 . .
H H68 0.332529 0.209112 0.933372 0.047 Uiso calc 1 . .
C C69 0.3175(3) 0.2976(7) 0.9427(5) 0.048(3) Uani d 1 . .
H H69 0.303643 0.287515 0.963388 0.058 Uiso calc 1 . .
C C70 0.3213(3) 0.3579(6) 0.9310(4) 0.036(3) Uani d 1 . .
H H70 0.310604 0.389505 0.944664 0.043 Uiso calc 1 . .
C C71 0.3402(3) 0.3740(5) 0.8999(4) 0.032(3) Uani d 1 . .
C C72 0.3479(3) 0.4374(5) 0.8832(4) 0.035(3) Uani d 1 . .
C C73 0.1960(3) 0.2896(6) 0.5167(4) 0.033(3) Uani d 1 . .
H H73C 0.170150 0.297601 0.498015 0.040 Uiso calc 1 . .
H H73D 0.199420 0.244137 0.518381 0.040 Uiso calc 1 . .
C C74 0.2036(3) 0.3139(7) 0.5688(4) 0.048(4) Uani d 1 . .
H H74C 0.201648 0.359560 0.567557 0.057 Uiso calc 1 . .
H H74D 0.228908 0.303286 0.588354 0.057 Uiso calc 1 . .
C C75 0.1782(4) 0.2884(7) 0.5950(5) 0.072(5) Uani d 1 . .
H H75C 0.181587 0.313572 0.624928 0.086 Uiso calc 1 . .
H H75D 0.152960 0.295194 0.573250 0.086 Uiso calc 1 . .
C C76 0.1817(6) 0.2208(8) 0.6103(9) 0.157(10) Uani d 1 . .
H H76C 0.204210 0.214748 0.638329 0.189 Uiso calc 1 . .
H H76D 0.183170 0.194874 0.582628 0.189 Uiso calc 1 . .
C C77 0.1479(5) 0.2005(10) 0.6255(7) 0.122(8) Uani d 1 . .
H H77C 0.125591 0.206671 0.597138 0.147 Uiso calc 1 . .
H H77D 0.149981 0.155861 0.633496 0.147 Uiso calc 1 . .
C C78 0.1446(7) 0.2367(12) 0.6697(8) 0.198(14) Uani d 1 . .
H H78D 0.123265 0.222216 0.677484 0.297 Uiso calc 1 . .
H H78E 0.166406 0.230056 0.698125 0.297 Uiso calc 1 . .
H H78F 0.142004 0.280890 0.661750 0.297 Uiso calc 1 . .
C C79 0.2109(3) 0.2835(6) 0.4389(4) 0.042(3) Uani d 1 . .
H H79E 0.184288 0.283915 0.422418 0.050 Uiso calc 1 . .
H H79F 0.218372 0.239698 0.445514 0.050 Uiso calc 1 . .
C C80 0.2289(3) 0.3098(6) 0.4034(4) 0.040(3) Uani d 1 . .
H H80E 0.216566 0.348830 0.389450 0.048 Uiso calc 1 . .
H H80F 0.254458 0.319814 0.422036 0.048 Uiso calc 1 . .
C C81 0.2281(4) 0.2663(7) 0.3616(4) 0.052(4) Uani d 1 . .
H H81E 0.240266 0.227244 0.375729 0.063 Uiso calc 1 . .
H H81F 0.202488 0.256419 0.343096 0.063 Uiso calc 1 . .
C C82 0.2460(4) 0.2913(7) 0.3258(4) 0.054(4) Uani d 1 . .
H H82C 0.231280 0.326169 0.307432 0.065 Uiso calc 1 . .
H H82D 0.270162 0.307724 0.344755 0.065 Uiso calc 1 . .
C C83 0.2504(5) 0.2441(9) 0.2894(6) 0.100(7) Uani d 1 . .
H H83C 0.226178 0.228285 0.270012 0.120 Uiso calc 1 . .
H H83D 0.264676 0.208837 0.307788 0.120 Uiso calc 1 . .
C C84 0.2691(6) 0.2685(10) 0.2538(7) 0.144(10) Uani d 1 . .
H H84D 0.270905 0.235213 0.231572 0.216 Uiso calc 1 . .
H H84E 0.254900 0.302725 0.234568 0.216 Uiso calc 1 . .
H H84F 0.293471 0.283240 0.272416 0.216 Uiso calc 1 . .
C C85 0.5027(3) 0.3980(5) 0.4776(3) 0.028(3) Uani d 1 . .
H H85C 0.516771 0.389722 0.455177 0.034 Uiso calc 1 . .
H H85D 0.500227 0.443443 0.479497 0.034 Uiso calc 1 . .
C C86 0.5242(3) 0.3747(5) 0.5280(4) 0.034(3) Uani d 1 . .
H H86C 0.526489 0.329201 0.526450 0.041 Uiso calc 1 . .
H H86D 0.510524 0.383782 0.550800 0.041 Uiso calc 1 . .
C C87 0.5618(3) 0.4023(6) 0.5489(4) 0.038(3) Uani d 1 . .
H H87C 0.559815 0.447867 0.546091 0.046 Uiso calc 1 . .
H H87D 0.576577 0.388285 0.528610 0.046 Uiso calc 1 . .
C C88 0.5818(3) 0.3856(6) 0.6025(4) 0.050(4) Uani d 1 . .
H H88C 0.584510 0.340033 0.605265 0.059 Uiso calc 1 . .
H H88D 0.606497 0.403643 0.612178 0.059 Uiso calc 1 . .
C C89 0.5631(3) 0.4078(7) 0.6384(4) 0.054(4) Uani d 1 . .
H H89C 0.539562 0.386184 0.631107 0.065 Uiso calc 1 . .
H H89D 0.558119 0.452599 0.633319 0.065 Uiso calc 1 . .
C C90 0.5855(4) 0.3965(8) 0.6920(4) 0.094(6) Uani d 1 . .
H H90D 0.572168 0.411654 0.713345 0.142 Uiso calc 1 . .
H H90E 0.590105 0.352071 0.697517 0.142 Uiso calc 1 . .
H H90F 0.608673 0.418522 0.699730 0.142 Uiso calc 1 . .
C C91 0.4428(3) 0.4065(5) 0.4086(4) 0.029(3) Uani d 1 . .
H H91C 0.442119 0.450476 0.417804 0.035 Uiso calc 1 . .
H H91D 0.456025 0.404264 0.384476 0.035 Uiso calc 1 . .
C C92 0.4042(3) 0.3848(5) 0.3836(4) 0.028(3) Uani d 1 . .
H H92C 0.393735 0.371239 0.409003 0.034 Uiso calc 1 . .
H H92D 0.404566 0.348629 0.362656 0.034 Uiso calc 1 . .
C C93 0.3797(3) 0.4353(6) 0.3517(4) 0.036(3) Uani d 1 . .
H H93C 0.379264 0.471119 0.372911 0.043 Uiso calc 1 . .
H H93D 0.390644 0.449337 0.326877 0.043 Uiso calc 1 . .
C C94 0.3420(3) 0.4155(6) 0.3261(4) 0.044(3) Uani d 1 . .
H H94C 0.331507 0.397733 0.350161 0.053 Uiso calc 1 . .
H H94D 0.341898 0.383016 0.301769 0.053 Uiso calc 1 . .
C C95 0.3189(4) 0.4700(8) 0.2999(6) 0.084(6) Uani d 1 . .
H H95C 0.328718 0.485478 0.274350 0.101 Uiso calc 1 . .
H H95D 0.321233 0.503772 0.323999 0.101 Uiso calc 1 . .
C C96 0.2786(4) 0.4556(9) 0.2756(6) 0.109(7) Uani d 1 . .
H H96D 0.265883 0.493027 0.259785 0.163 Uiso calc 1 . .
H H96E 0.275786 0.423128 0.250898 0.163 Uiso calc 1 . .
H H96F 0.268285 0.441462 0.300652 0.163 Uiso calc 1 . .
C C97 0.6066(4) 0.2289(6) 0.8358(4) 0.055(4) Uani d 1 . .
H H97C 0.632833 0.226021 0.854616 0.067 Uiso calc 1 . .
H H97D 0.595695 0.188182 0.838195 0.067 Uiso calc 1 . .
C C98 0.6027(3) 0.2405(6) 0.7820(5) 0.056(4) Uani d 1 . .
H H98C 0.610266 0.283276 0.777728 0.067 Uiso calc 1 . .
H H98D 0.577021 0.235324 0.761252 0.067 Uiso calc 1 . .
C C99 0.6267(4) 0.1938(7) 0.7668(5) 0.082(5) Uani d 1 . .
H H99C 0.652385 0.202749 0.785456 0.099 Uiso calc 1 . .
H H99D 0.621149 0.151795 0.776016 0.099 Uiso calc 1 . .
C C100 0.6220(5) 0.1945(8) 0.7137(5) 0.097(6) Uani d 1 . .
H H10C 0.627966 0.236303 0.704412 0.116 Uiso calc 0.33 A 2
H H10D 0.596320 0.185974 0.694858 0.116 Uiso calc 0.33 A 2
H H10A 0.622913 0.237833 0.702924 0.116 Uiso calc 0.67 B 1
H H10B 0.597879 0.177499 0.695209 0.116 Uiso calc 0.67 B 1
C C103 0.5956(4) 0.2555(6) 0.9141(4) 0.052(4) Uani d 1 . .
H H10E 0.583165 0.215212 0.912559 0.063 Uiso calc 1 . .
H H10F 0.621831 0.248223 0.930167 0.063 Uiso calc 1 . .
C C104 0.5826(3) 0.2984(6) 0.9466(4) 0.046(4) Uani d 1 . .
H H10G 0.558503 0.314314 0.926592 0.056 Uiso calc 0.67 C 1
H H10H 0.599279 0.334293 0.954575 0.056 Uiso calc 0.67 C 1
H H10I 0.555942 0.303870 0.934343 0.056 Uiso calc 0.33 D 2
H H10J 0.594617 0.339326 0.950407 0.056 Uiso calc 0.33 D 2
C C109 0.3133(3) 0.4708(6) 0.8524(4) 0.042(3) Uani d 1 . .
H H10K 0.298911 0.481493 0.873958 0.050 Uiso calc 1 . .
H H10L 0.320306 0.510050 0.840095 0.050 Uiso calc 1 . .
C C110 0.2896(3) 0.4341(6) 0.8089(4) 0.061(4) Uani d 1 . .
H H11A 0.280861 0.396325 0.821047 0.073 Uiso calc 1 . .
H H11B 0.304155 0.421086 0.788155 0.073 Uiso calc 1 . .
C C111 0.2567(4) 0.4718(8) 0.7776(6) 0.118(8) Uani d 1 . .
H H11C 0.245933 0.492981 0.800012 0.142 Uiso calc 1 . .
H H11D 0.265614 0.504174 0.759984 0.142 Uiso calc 1 . .
C C112 0.2267(6) 0.4354(13) 0.7397(8) 0.210(13) Uani d 1 . .
H H11E 0.205597 0.462628 0.724495 0.252 Uiso calc 1 . .
H H11F 0.218583 0.400530 0.755902 0.252 Uiso calc 1 . .
C C113 0.2417(6) 0.4106(12) 0.7000(9) 0.230(13) Uani d 1 . .
H H11G 0.223062 0.383475 0.677653 0.275 Uiso calc 1 . .
H H11H 0.263079 0.384456 0.716279 0.275 Uiso calc 1 . .
C C114 0.2530(7) 0.4593(14) 0.6684(11) 0.291(16) Uani d 1 . .
H H11I 0.262070 0.438292 0.644490 0.437 Uiso calc 1 . .
H H11J 0.231935 0.484719 0.650897 0.437 Uiso calc 1 . .
H H11K 0.272089 0.485704 0.689657 0.437 Uiso calc 1 . .
C C115 0.3677(3) 0.4801(5) 0.9259(4) 0.037(3) Uani d 1 . .
H H11L 0.373074 0.519351 0.911854 0.045 Uiso calc 1 . .
H H11M 0.350874 0.490022 0.944233 0.045 Uiso calc 1 . .
C C116 0.4026(3) 0.4568(5) 0.9622(4) 0.036(3) Uani d 1 . .
H H11N 0.397506 0.417836 0.976914 0.043 Uiso calc 1 . .
H H11O 0.419741 0.446949 0.944320 0.043 Uiso calc 1 . .
C C117 0.4207(3) 0.5014(6) 1.0031(4) 0.048(4) Uani d 1 . .
H H11P 0.404597 0.507529 1.023229 0.058 Uiso calc 1 . .
H H11Q 0.423133 0.541867 0.988341 0.058 Uiso calc 1 . .
C C118 0.4577(3) 0.4818(5) 1.0367(4) 0.038(3) Uani d 1 . .
H H11R 0.473739 0.474366 1.016740 0.046 Uiso calc 1 . .
H H11S 0.455283 0.442278 1.052824 0.046 Uiso calc 1 . .
C C119 0.4751(3) 0.5294(6) 1.0758(4) 0.057(4) Uani d 1 . .
H H11T 0.474975 0.569891 1.059664 0.068 Uiso calc 1 . .
H H11U 0.460067 0.533681 1.097612 0.068 Uiso calc 1 . .
C C120 0.5134(3) 0.5145(6) 1.1069(4) 0.055(4) Uani d 1 . .
H H12A 0.522671 0.547401 1.131227 0.082 Uiso calc 1 . .
H H12B 0.513773 0.475080 1.123905 0.082 Uiso calc 1 . .
H H12C 0.528705 0.511351 1.085893 0.082 Uiso calc 1 . .
C C121 0.4607(3) 0.1149(6) 0.6556(5) 0.047(3) Uani d 1 . .
H H12D 0.461178 0.137570 0.685346 0.071 Uiso calc 1 . .
H H12E 0.468319 0.142498 0.633721 0.071 Uiso calc 1 . .
H H12F 0.477357 0.079633 0.664707 0.071 Uiso calc 1 . .
C C122 0.3334(3) 0.5470(6) 0.6746(5) 0.049(4) Uani d 1 . .
H H12G 0.348528 0.522124 0.702108 0.074 Uiso calc 1 . .
H H12H 0.314619 0.520684 0.652488 0.074 Uiso calc 1 . .
H H12I 0.321831 0.580353 0.687276 0.074 Uiso calc 1 . .
C C123 0.3310(4) 0.1408(7) 0.6956(5) 0.056(4) Uani d 1 . .
H H12J 0.324223 0.166598 0.719353 0.083 Uiso calc 1 . .
H H12K 0.312306 0.109282 0.682379 0.083 Uiso calc 1 . .
H H12L 0.333081 0.166817 0.668770 0.083 Uiso calc 1 . .
C C124 0.4945(4) 0.5122(6) 0.6565(4) 0.049(4) Uani d 1 . .
H H12M 0.511817 0.484933 0.679973 0.074 Uiso calc 1 . .
H H12N 0.507490 0.538027 0.639688 0.074 Uiso calc 1 . .
H H12O 0.476363 0.487119 0.632333 0.074 Uiso calc 1 . .
C C101 0.6512(7) 0.1569(16) 0.7016(10) 0.083(7) Uiso d 0.67 E 1
H H10M 0.674900 0.177415 0.716952 0.099 Uiso calc 0.67 E 1
H H10N 0.652503 0.115522 0.716800 0.099 Uiso calc 0.67 E 1
C C102 0.6455(8) 0.1487(13) 0.6477(8) 0.107(11) Uani d 0.67 E 1
H H10O 0.665416 0.124107 0.643460 0.161 Uiso calc 0.67 E 1
H H10P 0.622452 0.127252 0.632116 0.161 Uiso calc 0.67 E 1
H H10Q 0.644899 0.189286 0.632269 0.161 Uiso calc 0.67 E 1
C C105 0.5792(6) 0.2745(9) 0.9948(6) 0.052(6) Uani d 0.67 F 1
H H10R 0.603385 0.260907 1.016175 0.062 Uiso calc 0.67 F 1
H H10S 0.563124 0.237767 0.987618 0.062 Uiso calc 0.67 F 1
C C106 0.5642(8) 0.3214(8) 1.0229(7) 0.050(6) Uani d 0.67 F 1
H H10T 0.541035 0.337942 1.000563 0.060 Uiso calc 0.67 F 1
H H10U 0.581436 0.356353 1.032884 0.060 Uiso calc 0.67 F 1
C C107 0.5576(8) 0.2953(10) 1.0688(8) 0.100(11) Uani d 0.67 F 1
H H10V 0.580955 0.281672 1.092523 0.120 Uiso calc 0.67 F 1
H H10W 0.541539 0.258726 1.059487 0.120 Uiso calc 0.67 F 1
C C108 0.5401(8) 0.3432(13) 1.0936(10) 0.101(9) Uiso d 0.67 F 1
H H10X 0.536352 0.324727 1.122721 0.151 Uiso calc 0.67 F 1
H H10Y 0.556119 0.379209 1.103523 0.151 Uiso calc 0.67 F 1
H H 0.516712 0.356269 1.070495 0.151 Uiso calc 0.67 F 1
C C10A 0.5952(14) 0.260(2) 0.9941(11) 0.055(16) Uiso d 0.33 F 2
H H10Z 0.583319 0.219343 0.988111 0.066 Uiso calc 0.33 F 2
H HA 0.621712 0.253841 1.003701 0.066 Uiso calc 0.33 F 2
C C10B 0.5864(10) 0.292(3) 1.0362(16) 0.075(17) Uiso d 0.33 F 2
H H10 0.601464 0.329661 1.045261 0.090 Uiso calc 0.33 F 2
H HB 0.593842 0.263848 1.064987 0.090 Uiso calc 0.33 F 2
C C10C 0.5466(10) 0.310(2) 1.0268(17) 0.052(15) Uiso d 0.33 F 2
H H7 0.539043 0.334868 0.996126 0.062 Uiso calc 0.33 F 2
H HC 0.532278 0.271614 1.019867 0.062 Uiso calc 0.33 F 2
C C10D 0.5346(17) 0.346(3) 1.0646(19) 0.101(9) Uiso d 0.33 F 2
H H12 0.508353 0.353388 1.051711 0.151 Uiso calc 0.33 F 2
H HD 0.540420 0.322377 1.095181 0.151 Uiso calc 0.33 F 2
H HE 0.547237 0.386121 1.071257 0.151 Uiso calc 0.33 F 2
C C125 0.6868(12) 0.145(3) 0.714(2) 0.10(2) Uiso d 0.33 E 2
H H12P 0.694063 0.108423 0.699209 0.155 Uiso calc 0.33 E 2
H H12Q 0.695513 0.182350 0.702221 0.155 Uiso calc 0.33 E 2
H H12R 0.697399 0.142506 0.749889 0.155 Uiso calc 0.33 E 2
C C126 0.6460(13) 0.147(3) 0.700(2) 0.083(7) Uiso d 0.33 E 2
H H12S 0.639028 0.106706 0.710476 0.099 Uiso calc 0.33 E 2
H H12T 0.637166 0.146041 0.663417 0.099 Uiso calc 0.33 E 2
Ir Ir3 0.09363(2) 0.64428(3) 0.16694(2) 0.04359(17) Uani d 1 . .
Ir Ir4 0.13022(2) 0.60856(3) 0.28941(2) 0.04372(17) Uani d 1 . .
O O1' 0.2040(4) 0.6189(11) 0.2151(6) 0.212(10) Uani d 1 . .
O O2' 0.0184(3) 0.6253(6) 0.2385(4) 0.098(4) Uani d 1 . .
O O3' 0.0587(3) 0.3980(5) 0.1665(4) 0.073(3) Uani d 1 . .
O O4' 0.1683(3) 0.8598(6) 0.2213(4) 0.097(4) Uani d 1 . .
O O5' 0.1744(3) 0.3953(6) 0.2268(4) 0.088(4) Uani d 1 . .
O O6' 0.0751(3) 0.8402(5) 0.2827(4) 0.081(4) Uani d 1 . .
N N01' 0.1484(3) 0.6288(5) 0.2228(3) 0.042(3) Uani d 1 . .
N N1' 0.0876(3) 0.5542(5) 0.1441(3) 0.043(3) Uani d 1 . .
N N2' 0.0994(3) 0.7329(6) 0.1783(3) 0.054(3) Uani d 1 . .
N N02' 0.0771(3) 0.6190(5) 0.2328(3) 0.043(3) Uani d 1 . .
N N3' 0.1339(3) 0.5140(5) 0.2814(4) 0.048(3) Uani d 1 . .
N N4' 0.1317(3) 0.6942(5) 0.3046(3) 0.046(2) Uani d 1 . .
C C01' 0.1748(4) 0.6244(9) 0.2196(6) 0.084(6) Uani d 1 . .
C C1' 0.1104(3) 0.6535(6) 0.1081(4) 0.041(3) Uani d 1 . .
C C02' 0.0479(4) 0.6216(8) 0.2351(5) 0.065(5) Uani d 1 . .
C C2' 0.1221(3) 0.7059(6) 0.0894(4) 0.040(3) Uani d 1 . .
H H2' 0.121706 0.744816 0.104569 0.048 Uiso calc 1 . .
C C3' 0.1340(3) 0.7028(6) 0.0502(4) 0.038(3) Uani d 1 . .
C C4' 0.1372(4) 0.6457(7) 0.0292(5) 0.052(4) Uani d 1 . .
C C5' 0.1262(4) 0.5920(6) 0.0456(4) 0.050(4) Uani d 1 . .
H H5' 0.126855 0.553599 0.029785 0.060 Uiso calc 1 . .
C C6' 0.1138(3) 0.5954(6) 0.0869(5) 0.043(3) Uani d 1 . .
C C7' 0.1005(3) 0.5421(6) 0.1062(4) 0.041(3) Uani d 1 . .
C C8' 0.0984(4) 0.4825(7) 0.0881(5) 0.057(4) Uani d 1 . .
H H8' 0.106535 0.474131 0.060931 0.068 Uiso calc 1 . .
C C9' 0.0847(4) 0.4351(7) 0.1086(5) 0.058(4) Uani d 1 . .
H H9' 0.084220 0.393902 0.096907 0.070 Uiso calc 1 . .
C C10' 0.0715(4) 0.4489(7) 0.1474(5) 0.056(4) Uani d 1 . .
C C11' 0.0739(3) 0.5091(7) 0.1645(4) 0.050(4) Uani d 1 . .
H H11' 0.065695 0.518575 0.191378 0.060 Uiso calc 1 . .
C C12' 0.1474(3) 0.7518(6) 0.0250(4) 0.038(3) Uani d 1 . .
C C13' 0.1492(3) 0.8147(6) 0.0308(4) 0.043(3) Uani d 1 . .
H H13' 0.143303 0.833652 0.057058 0.052 Uiso calc 1 . .
C C14' 0.1601(3) 0.8510(7) -0.0026(4) 0.044(3) Uani d 1 . .
H H14' 0.159504 0.894812 -0.000737 0.053 Uiso calc 1 . .
C C15' 0.1716(4) 0.8237(7) -0.0377(5) 0.058(4) Uani d 1 . .
H H15' 0.182010 0.848220 -0.057085 0.070 Uiso calc 1 . .
C C16' 0.1682(4) 0.7618(7) -0.0452(5) 0.055(4) Uani d 1 . .
H H16' 0.173045 0.744094 -0.072676 0.066 Uiso calc 1 . .
C C17' 0.1577(4) 0.7241(7) -0.0132(5) 0.050(4) Uani d 1 . .
C C18' 0.1512(4) 0.6538(7) -0.0148(5) 0.055(3) Uani d 1 . .
C C19' 0.0431(3) 0.6709(6) 0.1287(4) 0.036(3) Uiso d 1 . .
C C20' 0.0135(4) 0.6339(6) 0.1067(4) 0.043(3) Uani d 1 . .
H H20' 0.015730 0.590199 0.105674 0.052 Uiso calc 1 . .
C C21' -0.0204(4) 0.6635(7) 0.0857(5) 0.049(3) Uani d 1 . .
C C22' -0.0257(4) 0.7259(7) 0.0856(5) 0.047(3) Uani d 1 . .
C C23' 0.0046(4) 0.7628(6) 0.1074(5) 0.048(3) Uani d 1 . .
H H23' 0.002183 0.806579 0.107053 0.058 Uiso calc 1 . .
C C24' 0.0384(4) 0.7358(7) 0.1298(4) 0.046(3) Uani d 1 . .
C C25' 0.0707(4) 0.7708(7) 0.1550(5) 0.049(3) Uani d 1 . .
C C26' 0.0727(4) 0.8367(8) 0.1547(5) 0.065(4) Uani d 1 . .
H H26' 0.051592 0.860560 0.139199 0.078 Uiso calc 1 . .
C C27' 0.1067(5) 0.8665(8) 0.1779(5) 0.069(4) Uani d 1 . .
H H27' 0.109255 0.910201 0.178406 0.083 Uiso calc 1 . .
C C28' 0.1359(4) 0.8270(9) 0.2000(5) 0.064(4) Uani d 1 . .
C C29' 0.1319(4) 0.7650(8) 0.2005(5) 0.065(4) Uani d 1 . .
H H29' 0.152711 0.741243 0.217261 0.078 Uiso calc 1 . .
C C30' -0.0558(4) 0.6327(7) 0.0623(5) 0.050(3) Uani d 1 . .
C C31' -0.0676(4) 0.5709(7) 0.0559(5) 0.052(4) Uani d 1 . .
H H31' -0.050438 0.538236 0.065771 0.062 Uiso calc 1 . .
C C32' -0.1037(4) 0.5576(7) 0.0356(5) 0.062(4) Uani d 1 . .
H H32' -0.111650 0.515859 0.033242 0.075 Uiso calc 1 . .
C C33' -0.1283(4) 0.6039(7) 0.0187(6) 0.068(5) Uani d 1 . .
H H33' -0.152979 0.593490 0.002664 0.081 Uiso calc 1 . .
C C34' -0.1184(4) 0.6650(7) 0.0241(5) 0.058(4) Uani d 1 . .
H H34' -0.136183 0.696237 0.011861 0.070 Uiso calc 1 . .
C C35' -0.0828(4) 0.6813(7) 0.0471(5) 0.054(4) Uani d 1 . .
C C36' -0.0652(4) 0.7432(7) 0.0602(5) 0.053(3) Uani d 1 . .
C C37' 0.1097(3) 0.5805(6) 0.3408(4) 0.041(3) Uani d 1 . .
C C38' 0.0962(4) 0.6175(7) 0.3724(4) 0.047(3) Uani d 1 . .
H H38' 0.098965 0.661171 0.373480 0.057 Uiso calc 1 . .
C C39' 0.0790(3) 0.5875(6) 0.4016(4) 0.036(3) Uani d 1 . .
C C40' 0.0744(3) 0.5241(6) 0.4016(4) 0.040(3) Uani d 1 . .
C C41' 0.0883(3) 0.4869(6) 0.3731(5) 0.046(3) Uani d 1 . .
H H41' 0.085680 0.443254 0.373605 0.055 Uiso calc 1 . .
C C42' 0.1066(4) 0.5148(6) 0.3426(5) 0.044(3) Uani d 1 . .
C C43' 0.1226(3) 0.4799(7) 0.3120(4) 0.045(3) Uani d 1 . .
C C44' 0.1285(4) 0.4153(7) 0.3148(5) 0.062(4) Uani d 1 . .
H H44' 0.120651 0.390550 0.336739 0.074 Uiso calc 1 . .
C C45' 0.1461(4) 0.3887(8) 0.2848(6) 0.071(4) Uani d 1 . .
H H45' 0.150110 0.345344 0.285295 0.085 Uiso calc 1 . .
C C46' 0.1577(4) 0.4264(9) 0.2542(6) 0.069(4) Uani d 1 . .
C C47' 0.1511(3) 0.4868(7) 0.2524(5) 0.053(4) Uani d 1 . .
H H47' 0.158646 0.511731 0.230323 0.064 Uiso calc 1 . .
C C48' 0.0619(3) 0.6140(6) 0.4360(5) 0.038(3) Uani d 1 . .
C C49' 0.0622(3) 0.6745(6) 0.4526(4) 0.038(3) Uani d 1 . .
H H49' 0.072829 0.706994 0.439653 0.045 Uiso calc 1 . .
C C50' 0.0460(4) 0.6862(6) 0.4900(5) 0.047(3) Uani d 1 . .
H H50' 0.046531 0.726655 0.503156 0.056 Uiso calc 1 . .
C C51' 0.0302(3) 0.6402(7) 0.5061(5) 0.045(3) Uani d 1 . .
H H51' 0.019064 0.649182 0.530251 0.055 Uiso calc 1 . .
C C52' 0.0290(4) 0.5793(7) 0.4895(5) 0.051(4) Uani d 1 . .
H H52' 0.017332 0.547509 0.501442 0.061 Uiso calc 1 . .
C C53' 0.0457(3) 0.5676(6) 0.4547(5) 0.044(3) Uani d 1 . .
C C54' 0.0515(4) 0.5045(7) 0.4334(5) 0.056(3) Uani d 1 . .
C C55' 0.1810(3) 0.6147(6) 0.3346(4) 0.032(3) Uani d 1 . .
C C56' 0.2065(3) 0.5677(6) 0.3539(4) 0.033(3) Uani d 1 . .
H H56' 0.199440 0.525536 0.348596 0.040 Uiso calc 1 . .
C C57' 0.2419(3) 0.5826(6) 0.3808(4) 0.033(3) Uani d 1 . .
C C58' 0.2535(4) 0.6437(6) 0.3899(4) 0.036(3) Uani d 1 . .
C C59' 0.2285(3) 0.6912(6) 0.3730(4) 0.034(3) Uani d 1 . .
H H59' 0.235776 0.733131 0.379816 0.040 Uiso calc 1 . .
C C60' 0.1925(4) 0.6767(6) 0.3457(4) 0.041(3) Uani d 1 . .
C C61' 0.1635(4) 0.7237(7) 0.3287(4) 0.041(2) Uani d 1 . .
C C62' 0.1677(4) 0.7873(7) 0.3350(5) 0.053(3) Uani d 1 . .
H H62' 0.191123 0.804698 0.349736 0.063 Uiso calc 1 . .
C C63' 0.1370(4) 0.8256(7) 0.3194(4) 0.052(3) Uani d 1 . .
H H63' 0.139532 0.869191 0.323494 0.063 Uiso calc 1 . .
C C64' 0.1051(4) 0.8011(8) 0.2991(5) 0.054(3) Uani d 1 . .
C C65' 0.1021(4) 0.7383(7) 0.2906(5) 0.055(3) Uani d 1 . .
H H65' 0.078498 0.722484 0.274142 0.066 Uiso calc 1 . .
C C66' 0.2727(3) 0.5424(6) 0.4035(4) 0.037(3) Uani d 1 . .
C C67' 0.2754(3) 0.4781(6) 0.4058(4) 0.037(3) Uani d 1 . .
H H67' 0.254728 0.453062 0.390844 0.044 Uiso calc 1 . .
C C68' 0.3084(3) 0.4514(6) 0.4300(4) 0.043(3) Uani d 1 . .
H H68' 0.310106 0.407640 0.432985 0.051 Uiso calc 1 . .
C C69' 0.3392(4) 0.4872(7) 0.4501(5) 0.052(4) Uani d 1 . .
H H69' 0.361923 0.467683 0.465394 0.063 Uiso calc 1 . .
C C70' 0.3372(4) 0.5515(7) 0.4480(5) 0.050(3) Uani d 1 . .
H H70' 0.358217 0.576119 0.462390 0.059 Uiso calc 1 . .
C C71' 0.3040(3) 0.5788(6) 0.4246(5) 0.041(3) Uani d 1 . .
C C72' 0.2942(4) 0.6467(7) 0.4168(5) 0.049(3) Uani d 1 . .
C C73' 0.1214(4) 0.6329(7) -0.0652(5) 0.058(4) Uani d 1 . .
H H73A 0.132400 0.635029 -0.091694 0.070 Uiso calc 1 . .
H H73B 0.114966 0.589199 -0.061993 0.070 Uiso calc 1 . .
C C74' 0.0876(4) 0.6701(7) -0.0803(5) 0.071(4) Uani d 1 . .
H H74A 0.091132 0.704897 -0.100566 0.085 Uiso calc 1 . .
H H74B 0.084606 0.688158 -0.050171 0.085 Uiso calc 1 . .
C C75' 0.0520(5) 0.6383(9) -0.1087(6) 0.102(6) Uani d 1 . .
H H75A 0.033153 0.670464 -0.121181 0.122 Uiso calc 1 . .
H H75B 0.055200 0.617100 -0.137501 0.122 Uiso calc 1 . .
C C76' 0.0386(4) 0.5922(8) -0.0797(6) 0.073(5) Uani d 1 . .
H H76A 0.059662 0.569354 -0.057669 0.088 Uiso calc 1 . .
H H76B 0.022797 0.561957 -0.102629 0.088 Uiso calc 1 . .
C C77' 0.0178(5) 0.6212(9) -0.0492(6) 0.090(6) Uani d 1 . .
H H77A 0.032671 0.654120 -0.028109 0.108 Uiso calc 1 . .
H H77B -0.004689 0.640419 -0.071109 0.108 Uiso calc 1 . .
C C78' 0.0085(4) 0.5737(9) -0.0178(6) 0.099(7) Uani d 1 . .
H H78A -0.005023 0.593208 0.001703 0.148 Uiso calc 1 . .
H H78B -0.006537 0.541521 -0.038757 0.148 Uiso calc 1 . .
H H78C 0.030761 0.555200 0.004172 0.148 Uiso calc 1 . .
C C79' 0.1849(4) 0.6186(8) -0.0091(6) 0.083(5) Uani d 1 . .
H H79C 0.196653 0.638508 -0.030993 0.100 Uiso calc 0.4 G 2
H H79D 0.177281 0.576875 -0.022715 0.100 Uiso calc 0.4 G 2
H H79A 0.190294 0.620036 -0.040406 0.100 Uiso calc 0.6 H 1
H H79B 0.181051 0.574808 -0.002029 0.100 Uiso calc 0.6 H 1
C C81' 0.2500(7) 0.6057(14) 0.0270(11) 0.239(16) Uiso d 1 . .
H H81C 0.253887 0.560375 0.027794 0.287 Uiso calc 0.4 I 2
H H81D 0.268015 0.620849 0.057723 0.287 Uiso calc 0.4 I 2
H H81A 0.241987 0.562203 0.019875 0.287 Uiso calc 0.6 J 1
H H81B 0.268868 0.606034 0.059756 0.287 Uiso calc 0.6 J 1
C C82' 0.2690(8) 0.6260(16) -0.0126(12) 0.268(18) Uiso d 1 . .
H H82A 0.252349 0.612817 -0.044984 0.322 Uiso calc 1 . .
H H82B 0.268856 0.671795 -0.012813 0.322 Uiso calc 1 . .
C C83' 0.3074(7) 0.6066(12) -0.0116(9) 0.175(11) Uiso d 1 . .
H H83A 0.326549 0.626325 0.015908 0.210 Uiso calc 1 . .
H H83B 0.310582 0.561151 -0.009633 0.210 Uiso calc 1 . .
C C84' 0.3071(8) 0.6317(14) -0.0612(10) 0.253(17) Uiso d 1 . .
H H84A 0.330397 0.622668 -0.065928 0.380 Uiso calc 1 . .
H H84B 0.287488 0.612068 -0.087380 0.380 Uiso calc 1 . .
H H84C 0.303290 0.676566 -0.062104 0.380 Uiso calc 1 . .
C C85' -0.0692(4) 0.7833(6) 0.0155(5) 0.056(4) Uani d 1 . .
H H85A -0.056872 0.823201 0.026767 0.067 Uiso calc 1 . .
H H85B -0.095340 0.792287 -0.000479 0.067 Uiso calc 1 . .
C C86' -0.0544(4) 0.7562(7) -0.0232(5) 0.061(4) Uani d 1 . .
H H86A -0.028567 0.745271 -0.006826 0.074 Uiso calc 1 . .
H H86B -0.067557 0.717250 -0.035567 0.074 Uiso calc 1 . .
C C87' -0.0567(4) 0.7969(6) -0.0666(5) 0.051(4) Uani d 1 . .
H H87A -0.082608 0.805658 -0.084347 0.061 Uiso calc 1 . .
H H87B -0.044732 0.836750 -0.054329 0.061 Uiso calc 1 . .
C C88' -0.0399(4) 0.7703(8) -0.1026(5) 0.073(5) Uani d 1 . .
H H88A -0.054685 0.734529 -0.119227 0.087 Uiso calc 1 . .
H H88B -0.015473 0.754637 -0.083979 0.087 Uiso calc 1 . .
C C89' -0.0364(4) 0.8146(7) -0.1416(6) 0.073(5) Uani d 1 . .
H H89A -0.061006 0.826718 -0.162747 0.088 Uiso calc 1 . .
H H89B -0.023902 0.852467 -0.125249 0.088 Uiso calc 1 . .
C C90' -0.0160(5) 0.7889(8) -0.1736(6) 0.098(6) Uani d 1 . .
H H90A -0.014920 0.820166 -0.197798 0.147 Uiso calc 1 . .
H H90B 0.008635 0.777813 -0.153223 0.147 Uiso calc 1 . .
H H90C -0.028529 0.752023 -0.190782 0.147 Uiso calc 1 . .
C C91' -0.0809(4) 0.7770(7) 0.0955(5) 0.064(4) Uani d 1 . .
H H91A -0.067032 0.815671 0.106641 0.076 Uiso calc 1 . .
H H91B -0.106328 0.788664 0.077556 0.076 Uiso calc 1 . .
C C92' -0.0801(5) 0.7393(10) 0.1402(7) 0.118(8) Uani d 1 . .
H H92A -0.092219 0.699342 0.128345 0.142 Uiso calc 1 . .
H H92B -0.054392 0.729899 0.158538 0.142 Uiso calc 1 . .
C C93' -0.0958(6) 0.7639(11) 0.1739(7) 0.129(8) Uani d 1 . .
H H93A -0.120791 0.777119 0.155284 0.155 Uiso calc 1 . .
H H93B -0.082007 0.801447 0.188640 0.155 Uiso calc 1 . .
C C94' -0.0975(8) 0.7226(14) 0.2147(9) 0.172(11) Uani d 1 . .
H H94A -0.101088 0.748268 0.241328 0.207 Uiso calc 1 . .
H H94B -0.074125 0.700604 0.228352 0.207 Uiso calc 1 . .
C C95' -0.1300(8) 0.6722(12) 0.1973(9) 0.165(11) Uani d 1 . .
H H95A -0.152512 0.692104 0.176109 0.198 Uiso calc 1 . .
H H95B -0.123354 0.638729 0.178230 0.198 Uiso calc 1 . .
C C96' -0.1358(7) 0.6456(15) 0.2434(10) 0.247(18) Uani d 1 . .
H H96A -0.155341 0.614920 0.233893 0.370 Uiso calc 1 . .
H H96B -0.113389 0.625924 0.263960 0.370 Uiso calc 1 . .
H H96C -0.142432 0.679089 0.261847 0.370 Uiso calc 1 . .
C C97' 0.0734(4) 0.4608(7) 0.4761(5) 0.058(4) Uani d 1 . .
H H97A 0.057277 0.447664 0.494740 0.069 Uiso calc 1 . .
H H97B 0.080437 0.423299 0.461677 0.069 Uiso calc 1 . .
C C98' 0.1071(4) 0.4896(7) 0.5114(5) 0.056(4) Uani d 1 . .
H H98A 0.100108 0.524470 0.528839 0.067 Uiso calc 1 . .
H H98B 0.122402 0.506311 0.492812 0.067 Uiso calc 1 . .
C C99' 0.1288(5) 0.4422(7) 0.5490(6) 0.084(5) Uani d 1 . .
H H99A 0.112715 0.422571 0.565162 0.101 Uiso calc 1 . .
H H99B 0.137678 0.409408 0.531683 0.101 Uiso calc 1 . .
C C200 0.1607(5) 0.4711(10) 0.5876(6) 0.111(7) Uani d 1 . .
H H20A 0.172863 0.501394 0.572325 0.134 Uiso calc 1 . .
H H20B 0.178543 0.438915 0.604213 0.134 Uiso calc 1 . .
C C201 0.1463(7) 0.5033(11) 0.6245(8) 0.159(10) Uani d 1 . .
H H20C 0.127715 0.533865 0.606795 0.190 Uiso calc 1 . .
H H20D 0.166385 0.526252 0.648233 0.190 Uiso calc 1 . .
C C202 0.1283(8) 0.4561(13) 0.6551(9) 0.220(16) Uani d 1 . .
H H20E 0.119606 0.480016 0.678008 0.329 Uiso calc 1 . .
H H20F 0.107887 0.433944 0.631972 0.329 Uiso calc 1 . .
H H20G 0.146609 0.426321 0.673467 0.329 Uiso calc 1 . .
C C203 0.0151(4) 0.4751(7) 0.4020(5) 0.066(4) Uani d 1 . .
H H20H 0.019640 0.432047 0.393719 0.079 Uiso calc 0.6 K 1
H H20I -0.001396 0.473295 0.421923 0.079 Uiso calc 0.6 K 1
H H20J 0.021755 0.438555 0.385993 0.079 Uiso calc 0.4 L 2
H H20K 0.003966 0.458592 0.425924 0.079 Uiso calc 0.4 L 2
C C206 -0.0490(6) 0.5164(10) 0.2748(6) 0.138(9) Uani d 1 . .
H H20N -0.071651 0.495533 0.274638 0.166 Uiso calc 0.4 M 2
H H20O -0.050645 0.561483 0.279690 0.166 Uiso calc 0.4 M 2
H H20L -0.075823 0.518494 0.263123 0.166 Uiso calc 0.6 N 1
H H20M -0.040177 0.558883 0.284729 0.166 Uiso calc 0.6 N 1
C C207 -0.0378(5) 0.5005(8) 0.2303(6) 0.109(7) Uani d 1 . .
H H20P -0.039181 0.455103 0.225222 0.131 Uiso calc 1 . .
H H20Q -0.012332 0.513365 0.236423 0.131 Uiso calc 1 . .
C C208 -0.0625(6) 0.5329(10) 0.1836(6) 0.165(11) Uani d 1 . .
H H20R -0.054640 0.521824 0.155576 0.247 Uiso calc 1 . .
H H20S -0.087607 0.519596 0.177246 0.247 Uiso calc 1 . .
H H20T -0.060785 0.577799 0.188435 0.247 Uiso calc 1 . .
C C209 0.3024(4) 0.6806(6) 0.4668(4) 0.051(4) Uani d 1 . .
H H20U 0.328834 0.678712 0.483984 0.061 Uiso calc 1 . .
H H20V 0.295841 0.724709 0.459990 0.061 Uiso calc 1 . .
C C210 0.2834(4) 0.6566(7) 0.5013(5) 0.058(4) Uani d 1 . .
H H21A 0.256842 0.657941 0.484329 0.070 Uiso calc 1 . .
H H21B 0.290251 0.612781 0.509073 0.070 Uiso calc 1 . .
C C211 0.2919(4) 0.6921(7) 0.5486(5) 0.069(5) Uani d 1 . .
H H21C 0.279230 0.732454 0.541171 0.083 Uiso calc 0.5 O 1
H H21D 0.318237 0.700890 0.560310 0.083 Uiso calc 0.5 O 1
H H21E 0.291352 0.737063 0.541755 0.083 Uiso calc 0.5 P 2
H H21F 0.316538 0.681306 0.570413 0.083 Uiso calc 0.5 P 2
C C215 0.3146(4) 0.6794(7) 0.3854(5) 0.063(4) Uani d 1 . .
H H21G 0.307904 0.723716 0.382548 0.075 Uiso calc 1 . .
H H21H 0.340979 0.676631 0.402950 0.075 Uiso calc 1 . .
C C216 0.3070(5) 0.6533(9) 0.3346(6) 0.101(7) Uani d 1 . .
H H21I 0.280509 0.655697 0.317435 0.121 Uiso calc 0.5 Q 1
H H21J 0.313707 0.609004 0.337738 0.121 Uiso calc 0.5 Q 1
H H21K 0.284141 0.630336 0.330003 0.121 Uiso calc 0.5 R 2
H H21L 0.325823 0.620917 0.340246 0.121 Uiso calc 0.5 R 2
C C221 0.0431(4) 0.4146(8) 0.2036(6) 0.093(6) Uani d 1 . .
H H22A 0.062546 0.424561 0.234159 0.139 Uiso calc 1 . .
H H22B 0.028835 0.379881 0.209302 0.139 Uiso calc 1 . .
H H22C 0.027395 0.450747 0.192668 0.139 Uiso calc 1 . .
C C222 0.2012(5) 0.8206(10) 0.2354(6) 0.110(7) Uani d 1 . .
H H22D 0.205608 0.804389 0.268603 0.165 Uiso calc 1 . .
H H22E 0.222086 0.845421 0.234623 0.165 Uiso calc 1 . .
H H22F 0.197755 0.786141 0.212170 0.165 Uiso calc 1 . .
C C223 0.1877(5) 0.4334(9) 0.1955(6) 0.097(6) Uani d 1 . .
H H22G 0.205696 0.462526 0.215653 0.146 Uiso calc 1 . .
H H22H 0.167508 0.456423 0.172823 0.146 Uiso calc 1 . .
H H22I 0.198997 0.407212 0.176732 0.146 Uiso calc 1 . .
C C224 0.0389(4) 0.8137(9) 0.2602(6) 0.107(7) Uani d 1 . .
H H22J 0.032774 0.787487 0.284144 0.160 Uiso calc 1 . .
H H22K 0.038591 0.788867 0.231565 0.160 Uiso calc 1 . .
H H22L 0.021072 0.847209 0.249735 0.160 Uiso calc 1 . .
C C21B 0.2822(8) 0.6626(16) 0.5914(10) 0.076(8) Uiso d 0.5 S 1
H H21M 0.292260 0.620143 0.595948 0.091 Uiso calc 0.5 S 1
H H21N 0.295187 0.686058 0.621591 0.091 Uiso calc 0.5 S 1
C C21C 0.2431(9) 0.658(2) 0.5887(15) 0.16(2) Uiso d 0.5 S 1
H H21O 0.229629 0.638052 0.557170 0.188 Uiso calc 0.5 S 1
H H21P 0.233611 0.700859 0.587443 0.188 Uiso calc 0.5 S 1
C C21D 0.2342(9) 0.6237(16) 0.6298(12) 0.086(11) Uiso d 0.5 S 1
H H21Q 0.207896 0.624419 0.623348 0.128 Uiso calc 0.5 S 1
H H21R 0.242432 0.580732 0.630913 0.128 Uiso calc 0.5 S 1
H H21S 0.246432 0.643829 0.661327 0.128 Uiso calc 0.5 S 1
C C80' 0.2166(5) 0.6437(11) 0.0313(8) 0.048(7) Uiso d 0.6 T 1
H H80A 0.213491 0.637174 0.063775 0.058 Uiso calc 0.6 T 1
H H80B 0.219787 0.688451 0.026683 0.058 Uiso calc 0.6 T 1
C C204 -0.0039(6) 0.5106(10) 0.3540(7) 0.062(8) Uiso d 0.7 U 1
H H20W -0.010593 0.552373 0.362262 0.075 Uiso calc 0.7 U 1
H H20X 0.013236 0.515570 0.335337 0.075 Uiso calc 0.7 U 1
C C205 -0.0381(7) 0.4774(13) 0.3217(8) 0.118(11) Uani d 0.7 U 1
H H20Y -0.032699 0.434190 0.314910 0.141 Uiso calc 0.7 U 1
H HF -0.057340 0.477381 0.337199 0.141 Uiso calc 0.7 U 1
C C217 0.3262(11) 0.684(2) 0.3023(11) 0.136(13) Uiso d 0.5 V 1
H H21T 0.351997 0.671619 0.313205 0.163 Uiso calc 0.5 V 1
H H21U 0.325210 0.729772 0.305601 0.163 Uiso calc 0.5 V 1
C C218 0.3081(9) 0.6658(18) 0.2483(12) 0.096(9) Uiso d 0.5 V 1
H H21V 0.301258 0.621700 0.247999 0.116 Uiso calc 0.5 V 1
H H21W 0.326952 0.668372 0.232143 0.116 Uiso calc 0.5 V 1
C C219 0.2745(10) 0.701(2) 0.2150(14) 0.135(12) Uiso d 0.5 V 1
H H21X 0.252287 0.687181 0.221694 0.162 Uiso calc 0.5 V 1
H H21Y 0.277406 0.745799 0.219941 0.162 Uiso calc 0.5 V 1
C C220 0.2731(15) 0.683(3) 0.1636(16) 0.22(2) Uiso d 0.5 V 1
H H22M 0.252310 0.702889 0.139630 0.324 Uiso calc 0.5 V 1
H H22N 0.295517 0.695880 0.158009 0.324 Uiso calc 0.5 V 1
H H22O 0.270579 0.637686 0.159749 0.324 Uiso calc 0.5 V 1
C C20B -0.0156(12) 0.507(2) 0.3623(11) 0.060(18) Uiso d 0.3 U 2
H H20Z -0.012967 0.552024 0.365823 0.072 Uiso calc 0.3 U 2
H HG -0.039164 0.494767 0.365790 0.072 Uiso calc 0.3 U 2
C C20C -0.0145(10) 0.487(2) 0.3112(12) 0.059(15) Uiso d 0.3 U 2
H H20 -0.015117 0.441142 0.307936 0.071 Uiso calc 0.3 U 2
H HH 0.007664 0.502562 0.305446 0.071 Uiso calc 0.3 U 2
C C21E 0.3026(13) 0.6737(18) 0.2821(8) 0.136(13) Uiso d 0.5 V 2
H H21Z 0.326131 0.692338 0.283679 0.163 Uiso calc 0.5 V 2
H HI 0.284892 0.708095 0.275005 0.163 Uiso calc 0.5 V 2
C C21F 0.2912(11) 0.6324(16) 0.2344(12) 0.096(9) Uiso d 0.5 V 2
H H21 0.315575 0.614089 0.240588 0.116 Uiso calc 0.5 V 2
H HJ 0.278450 0.600936 0.247706 0.116 Uiso calc 0.5 V 2
C C21G 0.2762(12) 0.6099(18) 0.1815(11) 0.135(12) Uiso d 0.5 V 2
H H1 0.296352 0.613337 0.167772 0.162 Uiso calc 0.5 V 2
H HK 0.257840 0.640832 0.163852 0.162 Uiso calc 0.5 V 2
C C21H 0.2589(14) 0.547(2) 0.1653(17) 0.22(2) Uiso d 0.5 V 2
H H2 0.251421 0.543513 0.129368 0.324 Uiso calc 0.5 V 2
H HL 0.276532 0.514020 0.180011 0.324 Uiso calc 0.5 V 2
H HM 0.237625 0.541797 0.176051 0.324 Uiso calc 0.5 V 2
C C80B 0.2148(7) 0.609(2) 0.0411(10) 0.098(18) Uiso d 0.4 T 2
H H80C 0.210945 0.570240 0.056942 0.118 Uiso calc 0.4 T 2
H H80D 0.215689 0.644174 0.063516 0.118 Uiso calc 0.4 T 2
C C212 0.2643(8) 0.6770(16) 0.5742(12) 0.076(8) Uiso d 0.5 S 2
H H3 0.239576 0.679526 0.550157 0.091 Uiso calc 0.5 S 2
H HN 0.268245 0.634054 0.586866 0.091 Uiso calc 0.5 S 2
C C213 0.2673(11) 0.7203(18) 0.6159(13) 0.127(16) Uiso d 0.5 S 2
H H4 0.258447 0.761697 0.602594 0.153 Uiso calc 0.5 S 2
H HO 0.293103 0.724428 0.636240 0.153 Uiso calc 0.5 S 2
C C214 0.2455(12) 0.698(2) 0.6483(15) 0.153(19) Uiso d 0.5 S 2
H H5 0.248164 0.727636 0.675050 0.230 Uiso calc 0.5 S 2
H HP 0.219825 0.694687 0.628490 0.230 Uiso calc 0.5 S 2
H HQ 0.254473 0.657426 0.662128 0.230 Uiso calc 0.5 S 2

loop_
_atom_site_aniso_label
_atom_site_aniso_U_11
_atom_site_aniso_U_22
_atom_site_aniso_U_33
_atom_site_aniso_U_12
_atom_site_aniso_U_13
_atom_site_aniso_U_23
Ir1 0.0230(3) 0.0237(3) 0.0155(2) -0.0003(2) 0.00689(18) 0.0022(2)
Ir2 0.0266(3) 0.0262(3) 0.0161(2) -0.0034(2) 0.00675(19) 0.0027(2)
O1 0.036(6) 0.092(9) 0.088(8) 0.000(6) 0.028(6) -0.004(7)
O2 0.039(4) 0.31(2) 0.086(9) 0.001(6) 0.041(5) 0.028(11)
O3 0.044(5) 0.029(5) 0.049(6) 0.017(4) 0.021(4) 0.016(4)
O4 0.049(6) 0.032(5) 0.051(6) 0.000(4) 0.025(4) -0.009(4)
O5 0.049(5) 0.035(5) 0.041(5) -0.021(4) 0.022(4) -0.005(4)
O6 0.054(6) 0.048(6) 0.034(5) -0.014(5) 0.019(4) 0.001(4)
N1 0.034(5) 0.012(5) 0.018(5) 0.000(4) 0.012(4) 0.004(4)
N01 0.0230(3) 0.0237(3) 0.0155(2) -0.0003(2) 0.00689(18) 0.0022(2)
N02 0.0230(3) 0.0237(3) 0.0155(2) -0.0003(2) 0.00689(18) 0.0022(2)
N2 0.026(6) 0.018(5) 0.018(5) -0.004(4) 0.003(4) -0.004(4)
N4 0.019(6) 0.037(6) 0.024(5) -0.005(4) 0.007(4) 0.001(4)
C01 0.028(6) 0.071(9) 0.006(6) -0.020(5) 0.003(5) -0.001(6)
C02 0.028(3) 0.096(12) 0.030(7) -0.010(4) 0.015(4) -0.005(8)
C2 0.020(6) 0.039(8) 0.021(6) 0.000(5) 0.007(4) 0.007(5)
C3 0.018(5) 0.033(6) 0.018(6) -0.001(4) 0.003(4) 0.002(5)
C4 0.025(5) 0.031(5) 0.021(6) -0.002(4) 0.009(4) 0.002(5)
C5 0.028(6) 0.028(6) 0.031(7) -0.008(5) 0.004(5) 0.000(5)
C6 0.029(6) 0.021(6) 0.019(6) -0.003(5) 0.009(4) -0.004(5)
C7 0.031(6) 0.023(5) 0.032(7) 0.005(4) 0.019(5) 0.006(5)
C8 0.036(7) 0.030(5) 0.019(6) -0.006(5) 0.004(5) -0.007(5)
C9 0.053(7) 0.029(7) 0.021(6) 0.002(5) 0.013(5) 0.005(5)
C10 0.052(7) 0.014(5) 0.025(7) 0.010(5) 0.015(5) 0.006(5)
C11 0.030(7) 0.021(5) 0.028(6) 0.001(4) 0.017(5) 0.008(5)
C12 0.021(6) 0.035(5) 0.028(6) 0.003(4) 0.007(5) 0.003(5)
C13 0.025(6) 0.037(6) 0.030(7) 0.006(5) 0.006(5) -0.001(5)
C14 0.026(7) 0.046(8) 0.043(8) 0.012(5) 0.013(5) 0.015(6)
C15 0.032(7) 0.061(7) 0.031(7) 0.009(6) 0.002(5) 0.002(6)
C16 0.017(6) 0.058(7) 0.034(7) 0.004(5) 0.007(5) -0.010(6)
C17 0.021(6) 0.041(6) 0.025(6) 0.002(4) 0.007(4) -0.002(5)
C18 0.020(6) 0.042(6) 0.037(6) -0.002(5) 0.010(5) 0.000(5)
C19 0.018(6) 0.023(5) 0.026(6) 0.003(5) 0.009(4) 0.005(5)
C20 0.028(7) 0.024(6) 0.016(6) 0.002(5) 0.008(5) 0.004(5)
C21 0.030(7) 0.026(5) 0.016(6) 0.003(5) 0.007(5) -0.002(5)
C22 0.036(7) 0.026(5) 0.015(6) -0.008(5) 0.011(5) 0.000(4)
C23 0.023(7) 0.012(5) 0.028(6) -0.007(5) 0.008(5) -0.001(4)
C24 0.025(7) 0.024(5) 0.016(6) 0.002(5) 0.004(4) 0.000(4)
C25 0.041(8) 0.027(5) 0.023(6) -0.007(5) 0.015(5) -0.007(5)
C26 0.044(8) 0.023(5) 0.025(7) -0.004(5) 0.014(5) -0.004(5)
C27 0.042(8) 0.015(6) 0.038(7) -0.004(5) 0.013(5) -0.009(5)
C28 0.036(8) 0.030(6) 0.031(7) -0.009(5) 0.012(5) -0.012(5)
C29 0.024(7) 0.029(5) 0.024(6) -0.009(5) 0.007(5) -0.008(5)
C30 0.029(7) 0.031(5) 0.026(6) -0.001(5) 0.015(5) -0.001(5)
C31 0.044(8) 0.030(6) 0.019(6) -0.003(6) 0.013(5) 0.004(5)
C32 0.049(8) 0.031(7) 0.021(6) -0.006(6) 0.017(5) -0.007(5)
C33 0.037(8) 0.042(6) 0.018(6) 0.002(6) 0.015(5) 0.001(5)
C34 0.028(7) 0.040(6) 0.023(6) -0.009(6) 0.011(5) -0.009(5)
C35 0.026(7) 0.032(5) 0.008(5) 0.001(5) -0.001(4) 0.002(4)
C36 0.030(6) 0.032(6) 0.022(6) -0.004(5) 0.011(4) -0.006(5)
C37 0.028(6) 0.029(6) 0.014(5) 0.002(4) 0.008(4) -0.003(4)
C38 0.031(6) 0.019(6) 0.019(6) 0.003(4) 0.003(5) -0.005(5)
C39 0.027(5) 0.025(6) 0.025(6) 0.000(4) 0.004(4) -0.003(5)
C40 0.032(6) 0.031(6) 0.031(7) -0.002(4) 0.006(5) 0.004(5)
C41 0.032(6) 0.018(6) 0.030(7) 0.001(4) 0.014(5) 0.004(5)
C42 0.028(6) 0.030(5) 0.021(6) 0.000(4) 0.017(4) 0.002(5)
C43 0.033(7) 0.026(5) 0.021(6) -0.001(5) 0.014(5) -0.011(5)
C44 0.039(7) 0.030(6) 0.032(7) 0.002(5) 0.017(5) -0.004(6)
C45 0.052(7) 0.021(7) 0.044(8) -0.007(5) 0.031(6) 0.003(5)
C46 0.045(6) 0.036(6) 0.033(7) -0.016(5) 0.025(5) -0.006(5)
C47 0.030(8) 0.037(6) 0.019(6) -0.007(5) 0.012(5) -0.001(5)
C48 0.027(6) 0.030(6) 0.039(7) -0.002(4) 0.015(5) -0.002(5)
C49 0.037(7) 0.031(6) 0.030(7) -0.005(5) 0.003(5) 0.000(6)
C50 0.033(7) 0.022(7) 0.093(11) -0.009(5) -0.002(7) -0.012(7)
C51 0.030(8) 0.039(7) 0.101(12) -0.006(6) 0.007(7) -0.004(8)
C52 0.022(7) 0.040(7) 0.120(14) 0.005(6) 0.015(7) 0.001(8)
C53 0.023(5) 0.040(6) 0.041(7) -0.002(5) 0.005(5) -0.006(6)
C54 0.027(6) 0.038(6) 0.050(7) 0.009(5) 0.005(5) 0.005(6)
C55 0.023(7) 0.019(5) 0.022(6) -0.004(5) 0.004(5) 0.002(4)
C56 0.029(7) 0.025(6) 0.021(6) -0.003(5) 0.003(5) 0.004(5)
C57 0.023(7) 0.029(5) 0.024(6) -0.003(5) 0.006(5) 0.000(5)
C58 0.035(7) 0.026(5) 0.020(6) -0.010(5) 0.007(5) -0.005(5)
C59 0.038(8) 0.019(6) 0.028(7) -0.007(5) 0.012(5) -0.003(5)
C60 0.028(7) 0.022(5) 0.012(6) -0.002(5) 0.004(4) 0.006(5)
C62 0.032(8) 0.034(8) 0.027(7) 0.001(6) 0.008(5) -0.011(6)
C63 0.046(9) 0.042(8) 0.041(8) -0.004(7) 0.015(6) -0.003(6)
C64 0.036(8) 0.036(6) 0.022(6) -0.008(6) 0.010(5) 0.007(5)
C65 0.023(7) 0.039(6) 0.028(7) -0.002(5) 0.010(5) 0.001(5)
C66 0.027(7) 0.032(5) 0.011(5) -0.001(5) 0.001(4) -0.001(4)
C67 0.039(8) 0.035(6) 0.033(7) 0.010(6) 0.016(6) 0.008(6)
C68 0.037(8) 0.043(7) 0.040(8) -0.001(6) 0.015(6) 0.011(6)
C69 0.038(9) 0.062(8) 0.052(9) -0.009(7) 0.027(7) 0.001(7)
C70 0.045(8) 0.039(7) 0.026(7) -0.011(6) 0.015(6) -0.017(5)
C71 0.045(8) 0.038(6) 0.013(6) -0.013(5) 0.011(5) -0.010(5)
C72 0.049(7) 0.033(6) 0.024(6) -0.003(5) 0.015(4) -0.007(5)
C73 0.015(6) 0.041(8) 0.042(6) -0.008(6) 0.007(5) 0.008(6)
C74 0.035(8) 0.073(10) 0.035(7) 0.008(7) 0.011(6) 0.009(6)
C75 0.069(12) 0.100(12) 0.055(10) -0.017(10) 0.032(8) -0.004(9)
C76 0.19(2) 0.089(14) 0.24(3) -0.046(16) 0.14(2) -0.006(16)
C77 0.089(16) 0.16(2) 0.106(16) -0.038(14) 0.011(12) 0.038(14)
C78 0.27(3) 0.25(3) 0.12(2) 0.07(3) 0.12(2) 0.072(19)
C79 0.043(9) 0.046(8) 0.032(6) 0.001(7) 0.007(5) 0.000(5)
C80 0.029(8) 0.061(9) 0.021(6) 0.005(7) -0.002(5) -0.004(6)
C81 0.050(10) 0.068(10) 0.033(7) 0.002(8) 0.005(6) -0.008(6)
C82 0.058(10) 0.073(11) 0.029(7) 0.005(8) 0.011(6) -0.005(7)
C83 0.107(16) 0.121(16) 0.092(14) -0.053(13) 0.061(11) -0.062(11)
C84 0.17(2) 0.16(2) 0.15(2) -0.073(18) 0.124(18) -0.070(16)
C85 0.038(6) 0.026(7) 0.025(6) -0.009(5) 0.018(4) 0.000(5)
C86 0.047(7) 0.020(7) 0.032(6) -0.005(5) 0.009(5) 0.000(5)
C87 0.042(7) 0.043(8) 0.029(6) -0.005(6) 0.011(5) -0.010(6)
C88 0.055(9) 0.046(9) 0.044(7) -0.010(7) 0.011(6) -0.002(7)
C89 0.064(11) 0.060(10) 0.046(7) 0.002(8) 0.025(7) 0.013(7)
C90 0.125(16) 0.109(16) 0.043(8) -0.002(13) 0.017(9) 0.023(10)
C91 0.042(6) 0.022(6) 0.026(6) -0.007(5) 0.014(5) -0.003(5)
C92 0.035(6) 0.026(7) 0.030(7) 0.005(5) 0.019(5) 0.003(5)
C93 0.045(7) 0.039(8) 0.028(7) 0.011(6) 0.021(5) 0.006(5)
C94 0.054(7) 0.060(9) 0.016(6) 0.000(6) 0.006(5) -0.007(6)
C95 0.069(10) 0.116(15) 0.064(11) 0.032(10) 0.016(8) 0.034(10)
C96 0.072(11) 0.124(18) 0.114(16) 0.040(12) 0.008(10) 0.000(13)
C97 0.044(9) 0.044(8) 0.074(8) 0.001(7) 0.013(7) -0.014(7)
C98 0.039(9) 0.054(10) 0.079(8) -0.007(7) 0.025(7) -0.016(8)
C99 0.115(15) 0.051(11) 0.098(11) -0.002(10) 0.058(11) -0.032(10)
C100 0.133(18) 0.085(15) 0.088(11) -0.016(13) 0.058(12) -0.021(11)
C103 0.049(10) 0.051(9) 0.047(7) 0.005(7) 0.002(6) 0.009(6)
C104 0.043(9) 0.055(9) 0.035(7) 0.003(7) 0.002(6) 0.010(6)
C109 0.039(7) 0.045(8) 0.045(8) -0.002(6) 0.019(5) -0.002(6)
C110 0.051(10) 0.068(11) 0.050(9) 0.001(8) -0.001(6) 0.009(7)
C111 0.079(14) 0.128(19) 0.106(15) 0.007(11) -0.027(10) 0.036(12)
C112 0.10(2) 0.38(4) 0.102(17) -0.06(2) -0.031(11) 0.004(18)
C113 0.15(2) 0.36(3) 0.18(2) -0.18(2) 0.052(18) -0.05(2)
C114 0.22(3) 0.37(4) 0.33(3) -0.21(3) 0.16(3) -0.04(3)
C115 0.054(8) 0.034(7) 0.027(6) 0.003(6) 0.018(5) -0.001(5)
C116 0.049(8) 0.034(8) 0.025(6) -0.006(6) 0.013(5) -0.003(5)
C117 0.061(9) 0.045(9) 0.029(7) -0.001(7) 0.002(5) 0.001(6)
C118 0.050(8) 0.039(8) 0.023(6) -0.015(6) 0.009(5) -0.002(5)
C119 0.058(9) 0.049(9) 0.051(9) -0.016(7) 0.000(6) -0.005(7)
C120 0.053(9) 0.056(10) 0.050(9) -0.021(8) 0.010(6) 0.012(7)
C121 0.050(7) 0.047(9) 0.049(9) 0.014(7) 0.022(6) 0.008(7)
C122 0.041(9) 0.046(9) 0.072(10) -0.005(7) 0.033(7) -0.014(7)
C123 0.050(8) 0.072(11) 0.042(9) -0.024(7) 0.011(6) -0.001(7)
C124 0.078(11) 0.045(9) 0.039(8) -0.015(7) 0.039(7) 0.004(7)
C102 0.14(3) 0.11(3) 0.09(2) 0.05(2) 0.06(2) 0.023(19)
C105 0.043(17) 0.064(15) 0.048(11) -0.010(12) 0.013(10) -0.004(10)
C106 0.076(18) 0.033(13) 0.047(12) -0.026(12) 0.030(12) 0.001(9)
C107 0.22(3) 0.050(17) 0.046(15) -0.018(19) 0.068(18) -0.007(12)
Ir3 0.0371(4) 0.0704(4) 0.0235(3) -0.0001(3) 0.0102(2) 0.0080(3)
Ir4 0.0394(4) 0.0702(4) 0.0224(3) 0.0159(3) 0.0112(2) 0.0049(3)
O1' 0.045(9) 0.47(3) 0.136(14) 0.020(13) 0.052(9) 0.001(17)
O2' 0.036(7) 0.166(13) 0.096(9) -0.004(7) 0.026(6) -0.006(8)
O3' 0.073(8) 0.082(8) 0.063(7) -0.033(6) 0.021(6) 0.015(6)
O4' 0.083(8) 0.146(12) 0.061(8) -0.060(8) 0.021(6) -0.028(7)
O5' 0.081(9) 0.121(10) 0.068(8) 0.032(8) 0.031(6) -0.031(7)
O6' 0.090(7) 0.090(9) 0.074(8) 0.054(7) 0.043(6) 0.034(7)
N01' 0.022(6) 0.084(9) 0.019(5) 0.006(6) 0.004(4) -0.009(5)
N1' 0.041(7) 0.058(7) 0.022(5) -0.011(5) 0.000(4) 0.015(5)
N2' 0.034(6) 0.118(9) 0.014(6) 0.007(5) 0.013(4) -0.002(5)
N02' 0.029(6) 0.083(9) 0.021(5) 0.017(6) 0.013(5) 0.022(5)
N3' 0.045(7) 0.071(7) 0.027(6) 0.018(6) 0.010(5) -0.004(5)
N4' 0.048(4) 0.071(4) 0.026(5) 0.012(3) 0.022(3) 0.026(4)
C01' 0.027(8) 0.161(19) 0.067(11) 0.001(9) 0.020(8) 0.000(11)
C1' 0.039(8) 0.055(7) 0.029(7) 0.010(7) 0.011(6) 0.014(5)
C02' 0.038(8) 0.119(15) 0.038(9) 0.012(9) 0.014(7) 0.014(9)
C2' 0.035(8) 0.054(8) 0.037(7) -0.001(7) 0.018(6) 0.002(6)
C3' 0.038(8) 0.053(7) 0.023(6) 0.001(6) 0.011(5) 0.003(5)
C4' 0.071(10) 0.051(7) 0.039(7) -0.016(7) 0.027(7) -0.004(6)
C5' 0.074(11) 0.049(8) 0.031(7) -0.004(7) 0.023(7) -0.001(6)
C6' 0.047(9) 0.046(7) 0.037(7) -0.004(7) 0.016(6) 0.010(6)
C7' 0.043(8) 0.052(7) 0.021(6) -0.002(6) 0.001(5) 0.020(5)
C8' 0.066(11) 0.047(7) 0.065(10) 0.005(8) 0.032(8) 0.018(7)
C9' 0.051(10) 0.059(9) 0.059(9) -0.006(8) 0.011(7) 0.017(7)
C10' 0.040(9) 0.063(8) 0.060(9) -0.005(7) 0.010(7) 0.024(7)
C11' 0.047(9) 0.072(8) 0.025(7) -0.010(8) 0.003(6) 0.023(6)
C12' 0.038(8) 0.047(6) 0.034(7) 0.002(6) 0.019(6) 0.001(6)
C13' 0.055(9) 0.047(6) 0.035(7) -0.005(7) 0.025(6) -0.004(6)
C14' 0.048(9) 0.057(8) 0.030(7) -0.019(7) 0.014(6) -0.003(6)
C15' 0.066(11) 0.065(8) 0.056(9) -0.039(8) 0.035(8) -0.017(7)
C16' 0.070(11) 0.058(8) 0.048(9) -0.022(8) 0.035(8) -0.009(7)
C17' 0.053(10) 0.059(7) 0.048(8) -0.011(7) 0.034(7) -0.011(6)
C18' 0.079(9) 0.050(7) 0.052(8) -0.006(7) 0.042(6) -0.009(7)
C20' 0.054(8) 0.049(9) 0.030(7) 0.012(7) 0.019(6) 0.000(6)
C21' 0.045(7) 0.052(7) 0.047(8) 0.003(5) 0.013(6) -0.005(7)
C22' 0.048(7) 0.054(7) 0.039(8) 0.004(5) 0.013(6) 0.011(6)
C23' 0.059(7) 0.040(8) 0.044(8) 0.008(6) 0.014(6) -0.005(6)
C24' 0.037(7) 0.081(10) 0.022(7) -0.008(6) 0.014(5) 0.001(6)
C25' 0.050(7) 0.075(8) 0.026(7) -0.014(6) 0.020(5) -0.007(6)
C26' 0.077(10) 0.079(8) 0.039(9) -0.014(8) 0.018(7) -0.006(8)
C27' 0.086(10) 0.068(10) 0.056(10) -0.029(7) 0.025(8) -0.006(8)
C28' 0.063(8) 0.101(10) 0.033(8) -0.023(7) 0.022(7) -0.003(8)
C29' 0.052(9) 0.098(10) 0.047(9) -0.001(8) 0.019(7) -0.002(9)
C30' 0.049(7) 0.051(7) 0.045(8) 0.000(5) 0.009(6) 0.012(7)
C31' 0.057(8) 0.045(7) 0.052(9) 0.008(6) 0.016(7) 0.017(7)
C32' 0.065(9) 0.048(9) 0.066(11) -0.003(7) 0.011(8) 0.013(8)
C33' 0.051(9) 0.054(8) 0.084(12) -0.007(6) 0.001(8) 0.023(8)
C34' 0.040(7) 0.050(7) 0.081(11) 0.009(6) 0.014(7) 0.016(8)
C35' 0.042(7) 0.054(7) 0.066(10) 0.001(5) 0.015(6) 0.011(7)
C36' 0.048(7) 0.046(7) 0.063(9) 0.008(6) 0.017(6) 0.018(6)
C37' 0.037(8) 0.054(7) 0.031(7) 0.012(6) 0.011(5) 0.002(6)
C38' 0.055(10) 0.059(8) 0.032(8) 0.007(7) 0.020(6) 0.003(6)
C39' 0.030(8) 0.045(6) 0.032(7) 0.000(6) 0.008(5) -0.008(6)
C40' 0.046(8) 0.040(6) 0.031(7) -0.006(6) 0.008(6) -0.004(5)
C41' 0.048(9) 0.043(8) 0.040(8) -0.004(7) 0.007(6) -0.010(6)
C42' 0.047(9) 0.052(7) 0.033(7) -0.001(7) 0.012(6) -0.007(6)
C43' 0.038(8) 0.068(8) 0.025(7) 0.022(7) 0.003(5) 0.002(6)
C44' 0.061(11) 0.062(8) 0.060(10) 0.019(8) 0.017(7) -0.014(7)
C45' 0.061(11) 0.081(11) 0.073(12) 0.003(9) 0.025(8) -0.033(8)
C46' 0.051(11) 0.093(10) 0.063(11) 0.027(9) 0.018(8) -0.017(8)
C47' 0.029(8) 0.089(9) 0.035(8) 0.021(8) 0.001(6) -0.019(7)
C48' 0.032(8) 0.041(6) 0.045(8) -0.003(6) 0.021(6) -0.002(6)
C49' 0.035(8) 0.039(7) 0.044(8) 0.004(6) 0.019(6) 0.004(6)
C50' 0.051(10) 0.049(8) 0.044(8) 0.008(7) 0.021(7) 0.003(6)
C51' 0.044(9) 0.067(8) 0.034(8) -0.005(7) 0.025(6) 0.000(6)
C52' 0.063(10) 0.059(8) 0.040(8) 0.007(8) 0.029(7) 0.015(7)
C53' 0.039(9) 0.053(7) 0.045(8) -0.008(6) 0.018(6) 0.006(6)
C54' 0.062(9) 0.052(7) 0.057(9) -0.010(7) 0.024(6) 0.004(6)
C55' 0.032(7) 0.039(6) 0.030(6) 0.009(5) 0.017(5) 0.008(5)
C56' 0.037(6) 0.037(7) 0.024(6) 0.006(5) 0.007(5) -0.002(5)
C57' 0.039(6) 0.046(6) 0.015(6) -0.003(5) 0.009(4) 0.009(5)
C58' 0.048(6) 0.042(6) 0.026(6) -0.001(5) 0.021(5) 0.014(5)
C59' 0.052(6) 0.033(7) 0.023(6) -0.001(5) 0.022(5) -0.001(5)
C60' 0.050(5) 0.049(5) 0.026(6) 0.010(4) 0.015(4) 0.003(5)
C61' 0.053(4) 0.057(4) 0.021(5) 0.016(3) 0.025(4) 0.013(4)
C62' 0.068(6) 0.056(4) 0.044(7) 0.019(4) 0.031(5) 0.012(4)
C63' 0.072(6) 0.064(6) 0.033(7) 0.024(4) 0.033(5) 0.015(5)
C64' 0.070(5) 0.076(5) 0.030(7) 0.022(5) 0.034(5) 0.018(5)
C65' 0.059(5) 0.077(6) 0.031(7) 0.022(4) 0.018(5) 0.014(5)
C66' 0.039(6) 0.047(6) 0.026(7) 0.001(5) 0.012(5) 0.009(5)
C67' 0.034(7) 0.046(6) 0.034(7) 0.007(6) 0.018(5) -0.001(6)
C68' 0.047(7) 0.053(8) 0.039(8) 0.016(6) 0.029(6) 0.025(6)
C69' 0.038(8) 0.081(8) 0.037(8) 0.017(7) 0.012(6) 0.013(7)
C70' 0.034(7) 0.076(8) 0.039(8) 0.014(6) 0.013(6) 0.010(7)
C71' 0.033(6) 0.051(7) 0.043(8) -0.001(5) 0.017(5) 0.010(6)
C72' 0.046(7) 0.052(7) 0.048(7) -0.001(6) 0.013(6) 0.004(6)
C73' 0.095(10) 0.049(9) 0.038(7) -0.020(7) 0.031(7) 0.003(6)
C74' 0.104(11) 0.043(10) 0.060(10) -0.018(7) 0.020(8) -0.007(8)
C75' 0.098(12) 0.106(16) 0.075(13) -0.023(10) -0.007(9) 0.041(10)
C76' 0.069(12) 0.077(12) 0.069(11) -0.005(9) 0.018(8) 0.009(9)
C77' 0.083(15) 0.107(16) 0.081(14) 0.008(11) 0.030(10) -0.006(10)
C78' 0.053(12) 0.154(19) 0.086(14) -0.006(12) 0.017(9) 0.015(12)
C79' 0.088(12) 0.075(12) 0.098(14) 0.007(9) 0.046(10) -0.004(11)
C85' 0.060(10) 0.049(9) 0.052(8) -0.006(7) 0.008(7) 0.004(6)
C86' 0.052(10) 0.083(12) 0.041(8) -0.007(8) 0.004(7) 0.015(7)
C87' 0.043(9) 0.051(10) 0.049(8) -0.009(7) 0.002(6) 0.014(7)
C88' 0.079(13) 0.085(13) 0.051(10) 0.008(10) 0.015(8) 0.026(8)
C89' 0.083(13) 0.074(12) 0.060(11) -0.012(9) 0.021(8) 0.011(8)
C90' 0.127(18) 0.088(15) 0.095(15) 0.010(12) 0.060(12) 0.033(11)
C91' 0.071(11) 0.049(10) 0.071(10) 0.016(8) 0.023(8) 0.002(7)
C92' 0.128(19) 0.15(2) 0.094(15) 0.037(15) 0.062(13) 0.036(13)
C93' 0.136(19) 0.18(2) 0.077(14) 0.066(15) 0.037(12) 0.030(13)
C94' 0.22(3) 0.22(3) 0.10(2) 0.037(19) 0.07(2) 0.041(17)
C95' 0.21(3) 0.16(3) 0.13(2) 0.085(16) 0.06(2) 0.068(19)
C96' 0.21(3) 0.39(5) 0.16(3) -0.05(3) 0.07(2) 0.07(3)
C97' 0.074(10) 0.051(9) 0.064(9) 0.002(7) 0.044(6) 0.013(7)
C98' 0.068(10) 0.062(10) 0.050(9) 0.014(7) 0.038(6) 0.011(7)
C99' 0.114(15) 0.051(11) 0.077(11) 0.022(9) 0.017(8) 0.019(8)
C200 0.112(16) 0.14(2) 0.066(12) 0.042(13) 0.009(9) -0.006(11)
C201 0.25(3) 0.13(2) 0.086(16) 0.085(19) 0.051(16) 0.001(13)
C202 0.34(4) 0.20(3) 0.20(3) 0.09(3) 0.19(3) 0.01(2)
C203 0.072(10) 0.059(11) 0.075(11) -0.019(8) 0.034(7) -0.013(8)
C206 0.20(2) 0.14(2) 0.049(11) 0.015(17) 0.003(13) -0.018(11)
C207 0.15(2) 0.085(15) 0.077(12) 0.008(13) 0.013(12) -0.007(11)
C208 0.24(3) 0.19(3) 0.037(11) 0.04(2) 0.017(14) -0.003(13)
C209 0.047(9) 0.058(9) 0.039(7) -0.013(7) 0.001(6) 0.004(6)
C210 0.066(11) 0.053(10) 0.053(8) -0.002(8) 0.017(7) -0.001(7)
C211 0.071(12) 0.071(12) 0.059(9) -0.008(9) 0.015(8) -0.006(8)
C215 0.068(10) 0.048(10) 0.082(10) -0.006(8) 0.038(9) 0.017(8)
C216 0.125(17) 0.122(17) 0.090(11) 0.003(13) 0.082(12) 0.007(11)
C221 0.087(14) 0.128(17) 0.067(12) -0.016(12) 0.032(9) 0.037(11)
C222 0.069(11) 0.22(2) 0.051(11) -0.054(11) 0.027(9) -0.024(12)
C223 0.089(15) 0.139(18) 0.070(13) 0.040(12) 0.034(10) -0.014(11)
C224 0.064(9) 0.17(2) 0.099(15) 0.062(11) 0.039(10) 0.051(13)
C205 0.07(2) 0.16(3) 0.105(19) -0.03(2) 0.000(16) 0.033(18)

loop_
_atom_type_symbol
_atom_type_description
_atom_type_scat_dispersion_real
_atom_type_scat_dispersion_imag
_atom_type_scat_source
C C 0.0033 0.0016 'International Tables Vol C Tables 4.2.6.8 and 6.1.1.4'
H H 0.0000 0.0000 'International Tables Vol C Tables 4.2.6.8 and 6.1.1.4'
Ir Ir -1.4442 7.9887 'International Tables Vol C Tables 4.2.6.8 and 6.1.1.4'
N N 0.0061 0.0033 'International Tables Vol C Tables 4.2.6.8 and 6.1.1.4'
O O 0.0106 0.0060 'International Tables Vol C Tables 4.2.6.8 and 6.1.1.4'

loop_
_geom_angle_atom_site_label_1
_geom_angle_atom_site_label_2
_geom_angle_atom_site_label_3
_geom_angle_site_symmetry_1
_geom_angle_site_symmetry_3
_geom_angle
_geom_angle_publ_flag
N1 Ir1 N01 . . 93.1(3) ?
N1 Ir1 N02 . . 95.8(3) ?
N1 Ir1 N2 . . 171.0(3) ?
N02 Ir1 N01 . . 80.4(3) ?
N2 Ir1 N01 . . 94.2(3) ?
N2 Ir1 N02 . . 90.7(3) ?
C1 Ir1 N1 . . 81.0(4) ?
C1 Ir1 N01 . . 172.1(3) ?
C1 Ir1 N02 . . 94.8(3) ?
C1 Ir1 N2 . . 92.2(4) ?
C1 Ir1 C19 . . 95.8(4) ?
C19 Ir1 N1 . . 93.8(4) ?
C19 Ir1 N01 . . 89.9(4) ?
C19 Ir1 N02 . . 166.7(4) ?
C19 Ir1 N2 . . 80.9(4) ?
N02 Ir2 N01 . . 80.2(3) ?
N3 Ir2 N01 . . 93.0(3) ?
N3 Ir2 N02 . . 93.8(3) ?
N4 Ir2 N01 . . 90.0(3) ?
N4 Ir2 N02 . . 92.7(3) ?
N4 Ir2 N3 . . 173.2(3) ?
C37 Ir2 N01 . . 92.7(4) ?
C37 Ir2 N02 . . 171.1(4) ?
C37 Ir2 N3 . . 81.2(4) ?
C37 Ir2 N4 . . 92.6(4) ?
C37 Ir2 C55 . . 97.5(4) ?
C55 Ir2 N01 . . 166.4(4) ?
C55 Ir2 N02 . . 90.4(4) ?
C55 Ir2 N3 . . 97.5(4) ?
C55 Ir2 N4 . . 80.5(4) ?
C10 O3 C121 . . 116.9(10) ?
C28 O4 C122 . . 116.0(9) ?
C46 O5 C123 . . 116.9(10) ?
C64 O6 C124 . . 117.2(9) ?
C7 N1 Ir1 . . 115.4(7) ?
C11 N1 Ir1 . . 125.4(8) ?
C11 N1 C7 . . 119.0(9) ?
Ir1 N01 Ir2 . . 98.8(4) ?
C01 N01 Ir1 . . 132.2(8) ?
C01 N01 Ir2 . . 128.6(8) ?
Ir2 N02 Ir1 . . 100.6(3) ?
C02 N02 Ir1 . . 128.4(9) ?
C02 N02 Ir2 . . 129.3(9) ?
C25 N2 Ir1 . . 116.3(7) ?
C25 N2 C29 . . 119.9(9) ?
C29 N2 Ir1 . . 123.6(7) ?
C43 N3 Ir2 . . 114.9(7) ?
C43 N3 C47 . . 122.4(10) ?
C47 N3 Ir2 . . 122.7(8) ?
C61 N4 Ir2 . . 116.0(7) ?
C65 N4 Ir2 . . 125.4(8) ?
C65 N4 C61 . . 118.5(10) ?
N01 C01 O1 . . 179.6(17) ?
C2 C1 Ir1 . . 128.8(8) ?
C6 C1 Ir1 . . 114.5(7) ?
C6 C1 C2 . . 116.7(10) ?
N02 C02 O2 . . 175.3(19) ?
C1 C2 H2A . . 119.6 ?
C3 C2 C1 . . 120.7(11) ?
C3 C2 H2A . . 119.6 ?
C2 C3 C4 . . 121.5(11) ?
C2 C3 C12 . . 129.8(11) ?
C4 C3 C12 . . 108.7(10) ?
C3 C4 C5 . . 120.6(11) ?
C3 C4 C18 . . 111.4(10) ?
C5 C4 C18 . . 128.0(11) ?
C4 C5 H5A . . 121.0 ?
C4 C5 C6 . . 117.9(11) ?
C6 C5 H5A . . 121.0 ?
C1 C6 C7 . . 115.4(10) ?
C5 C6 C1 . . 122.6(10) ?
C5 C6 C7 . . 122.0(10) ?
N1 C7 C6 . . 113.2(10) ?
N1 C7 C8 . . 118.9(10) ?
C8 C7 C6 . . 127.9(11) ?
C7 C8 H8 . . 118.7 ?
C9 C8 C7 . . 122.5(12) ?
C9 C8 H8 . . 118.7 ?
C8 C9 H9 . . 120.6 ?
C8 C9 C10 . . 118.8(12) ?
C10 C9 H9 . . 120.6 ?
O3 C10 C9 . . 118.5(11) ?
O3 C10 C11 . . 122.9(12) ?
C11 C10 C9 . . 118.6(11) ?
N1 C11 C10 . . 122.1(11) ?
N1 C11 H11 . . 118.9 ?
C10 C11 H11 . . 118.9 ?
C13 C12 C3 . . 130.5(11) ?
C13 C12 C17 . . 121.5(11) ?
C17 C12 C3 . . 108.0(11) ?
C12 C13 H13 . . 120.0 ?
C12 C13 C14 . . 120.0(12) ?
C14 C13 H13 . . 120.0 ?
C13 C14 H14 . . 120.3 ?
C13 C14 C15 . . 119.3(13) ?
C15 C14 H14 . . 120.3 ?
C14 C15 H15 . . 120.2 ?
C16 C15 C14 . . 119.6(12) ?
C16 C15 H15 . . 120.2 ?
C15 C16 H16 . . 119.4 ?
C15 C16 C17 . . 121.1(12) ?
C17 C16 H16 . . 119.4 ?
C12 C17 C18 . . 111.6(10) ?
C16 C17 C12 . . 118.4(12) ?
C16 C17 C18 . . 130.0(11) ?
C17 C18 C4 . . 100.2(9) ?
C73 C18 C4 . . 112.6(9) ?
C73 C18 C17 . . 110.8(9) ?
C79 C18 C4 . . 111.7(9) ?
C79 C18 C17 . . 112.1(10) ?
C79 C18 C73 . . 109.2(10) ?
C20 C19 Ir1 . . 130.1(8) ?
C20 C19 C24 . . 115.7(9) ?
C24 C19 Ir1 . . 113.9(8) ?
C19 C20 H6 . . 119.1 ?
C21 C20 C19 . . 121.9(11) ?
C21 C20 H6 . . 119.1 ?
C20 C21 C22 . . 121.3(10) ?
C20 C21 C30 . . 129.3(11) ?
C22 C21 C30 . . 109.4(9) ?
C21 C22 C36 . . 110.8(10) ?
C23 C22 C21 . . 120.1(10) ?
C23 C22 C36 . . 129.1(10) ?
C22 C23 H23 . . 120.8 ?
C22 C23 C24 . . 118.4(10) ?
C24 C23 H23 . . 120.8 ?
C19 C24 C25 . . 115.3(9) ?
C23 C24 C19 . . 122.6(10) ?
C23 C24 C25 . . 121.9(10) ?
N2 C25 C24 . . 112.8(10) ?
N2 C25 C26 . . 118.7(10) ?
C26 C25 C24 . . 128.4(10) ?
C25 C26 H26 . . 119.1 ?
C27 C26 C25 . . 121.7(11) ?
C27 C26 H26 . . 119.1 ?
C26 C27 H27 . . 120.6 ?
C26 C27 C28 . . 118.9(11) ?
C28 C27 H27 . . 120.6 ?
O4 C28 C27 . . 117.3(11) ?
O4 C28 C29 . . 124.1(11) ?
C29 C28 C27 . . 118.6(11) ?
N2 C29 H29 . . 119.0 ?
C28 C29 N2 . . 121.9(10) ?
C28 C29 H29 . . 119.0 ?
C31 C30 C21 . . 131.3(10) ?
C31 C30 C35 . . 123.1(10) ?
C35 C30 C21 . . 105.6(10) ?
C30 C31 H31 . . 121.3 ?
C30 C31 C32 . . 117.4(10) ?
C32 C31 H31 . . 121.3 ?
C31 C32 H32 . . 119.4 ?
C33 C32 C31 . . 121.2(11) ?
C33 C32 H32 . . 119.4 ?
C32 C33 H33 . . 119.4 ?
C32 C33 C34 . . 121.1(11) ?
C34 C33 H33 . . 119.4 ?
C33 C34 H34 . . 120.0 ?
C33 C34 C35 . . 120.1(11) ?
C35 C34 H34 . . 120.0 ?
C30 C35 C36 . . 113.8(10) ?
C34 C35 C30 . . 117.1(11) ?
C34 C35 C36 . . 129.1(10) ?
C35 C36 C22 . . 100.4(9) ?
C35 C36 C85 . . 111.9(9) ?
C35 C36 C91 . . 111.9(9) ?
C85 C36 C22 . . 111.4(8) ?
C91 C36 C22 . . 110.1(9) ?
C91 C36 C85 . . 110.7(9) ?
C38 C37 Ir2 . . 129.7(9) ?
C38 C37 C42 . . 115.6(10) ?
C42 C37 Ir2 . . 114.4(8) ?
C37 C38 H38 . . 118.8 ?
C37 C38 C39 . . 122.5(11) ?
C39 C38 H38 . . 118.8 ?
C38 C39 C48 . . 131.8(11) ?
C40 C39 C38 . . 119.6(11) ?
C40 C39 C48 . . 108.6(10) ?
C39 C40 C54 . . 110.2(10) ?
C41 C40 C39 . . 120.9(11) ?
C41 C40 C54 . . 128.9(11) ?
C40 C41 H41 . . 121.0 ?
C40 C41 C42 . . 118.1(11) ?
C42 C41 H41 . . 121.0 ?
C37 C42 C43 . . 114.6(10) ?
C41 C42 C37 . . 123.1(10) ?
C41 C42 C43 . . 122.3(11) ?
N3 C43 C42 . . 114.8(10) ?
N3 C43 C44 . . 118.8(11) ?
C44 C43 C42 . . 126.4(11) ?
C43 C44 H44 . . 119.3 ?
C45 C44 C43 . . 121.3(12) ?
C45 C44 H44 . . 119.3 ?
C44 C45 H45 . . 120.9 ?
C44 C45 C46 . . 118.1(12) ?
C46 C45 H45 . . 120.9 ?
O5 C46 C45 . . 116.1(11) ?
O5 C46 C47 . . 123.3(12) ?
C47 C46 C45 . . 120.6(11) ?
N3 C47 C46 . . 118.8(11) ?
N3 C47 H47 . . 120.6 ?
C46 C47 H47 . . 120.6 ?
C49 C48 C39 . . 130.0(12) ?
C49 C48 C53 . . 120.6(11) ?
C53 C48 C39 . . 109.4(11) ?
C48 C49 H49 . . 120.6 ?
C48 C49 C50 . . 118.8(12) ?
C50 C49 H49 . . 120.6 ?
C49 C50 H50 . . 120.3 ?
C51 C50 C49 . . 119.3(13) ?
C51 C50 H50 . . 120.3 ?
C50 C51 H51 . . 119.5 ?
C52 C51 C50 . . 121.0(13) ?
C52 C51 H51 . . 119.5 ?
C51 C52 H52 . . 119.9 ?
C53 C52 C51 . . 120.2(14) ?
C53 C52 H52 . . 119.9 ?
C48 C53 C54 . . 110.6(10) ?
C52 C53 C48 . . 120.1(13) ?
C52 C53 C54 . . 129.3(12) ?
C40 C54 C97 . . 110.8(10) ?
C40 C54 C103 . . 111.5(10) ?
C53 C54 C40 . . 101.0(9) ?
C53 C54 C97 . . 112.2(10) ?
C53 C54 C103 . . 113.0(10) ?
C97 C54 C103 . . 108.2(10) ?
C56 C55 Ir2 . . 127.3(8) ?
C60 C55 Ir2 . . 115.4(8) ?
C60 C55 C56 . . 117.0(10) ?
C55 C56 H56 . . 120.6 ?
C57 C56 C55 . . 118.9(11) ?
C57 C56 H56 . . 120.6 ?
C56 C57 C66 . . 129.2(11) ?
C58 C57 C56 . . 122.4(11) ?
C58 C57 C66 . . 108.4(10) ?
C57 C58 C72 . . 111.5(10) ?
C59 C58 C57 . . 119.8(11) ?
C59 C58 C72 . . 128.7(11) ?
C58 C59 H59 . . 120.8 ?
C58 C59 C60 . . 118.5(10) ?
C60 C59 H59 . . 120.8 ?
C55 C60 C59 . . 123.3(10) ?
C55 C60 C61 . . 113.2(9) ?
C59 C60 C61 . . 123.5(10) ?
N4 C61 C60 . . 114.2(10) ?
N4 C61 C62 . . 120.2(10) ?
C62 C61 C60 . . 125.4(10) ?
C61 C62 H62 . . 119.6 ?
C63 C62 C61 . . 120.9(11) ?
C63 C62 H62 . . 119.6 ?
C62 C63 H63 . . 121.1 ?
C62 C63 C64 . . 117.8(12) ?
C64 C63 H63 . . 121.1 ?
O6 C64 C63 . . 117.4(11) ?
O6 C64 C65 . . 123.4(11) ?
C65 C64 C63 . . 119.2(11) ?
N4 C65 C64 . . 123.3(11) ?
N4 C65 H65 . . 118.3 ?
C64 C65 H65 . . 118.3 ?
C67 C66 C57 . . 131.5(11) ?
C67 C66 C71 . . 121.0(10) ?
C71 C66 C57 . . 107.5(10) ?
C66 C67 H67 . . 120.3 ?
C68 C67 C66 . . 119.3(12) ?
C68 C67 H67 . . 120.3 ?
C67 C68 H68 . . 120.0 ?
C67 C68 C69 . . 120.1(12) ?
C69 C68 H68 . . 120.0 ?
C68 C69 H69 . . 120.2 ?
C70 C69 C68 . . 119.6(12) ?
C70 C69 H69 . . 120.2 ?
C69 C70 H70 . . 119.1 ?
C69 C70 C71 . . 121.7(12) ?
C71 C70 H70 . . 119.1 ?
C66 C71 C72 . . 112.1(10) ?
C70 C71 C66 . . 118.2(11) ?
C70 C71 C72 . . 129.7(11) ?
C58 C72 C109 . . 110.0(9) ?
C58 C72 C115 . . 113.3(10) ?
C71 C72 C58 . . 100.4(9) ?
C71 C72 C109 . . 112.5(10) ?
C71 C72 C115 . . 113.1(9) ?
C115 C72 C109 . . 107.5(9) ?
C18 C73 H73C . . 108.3 ?
C18 C73 H73D . . 108.3 ?
H73C C73 H73D . . 107.4 ?
C74 C73 C18 . . 115.9(10) ?
C74 C73 H73C . . 108.3 ?
C74 C73 H73D . . 108.3 ?
C73 C74 H74C . . 108.7 ?
C73 C74 H74D . . 108.7 ?
C73 C74 C75 . . 114.1(11) ?
H74C C74 H74D . . 107.6 ?
C75 C74 H74C . . 108.7 ?
C75 C74 H74D . . 108.7 ?
C74 C75 H75C . . 107.7 ?
C74 C75 H75D . . 107.7 ?
H75C C75 H75D . . 107.1 ?
C76 C75 C74 . . 118.5(13) ?
C76 C75 H75C . . 107.7 ?
C76 C75 H75D . . 107.7 ?
C75 C76 H76C . . 109.7 ?
C75 C76 H76D . . 109.7 ?
C75 C76 C77 . . 110.0(16) ?
H76C C76 H76D . . 108.2 ?
C77 C76 H76C . . 109.7 ?
C77 C76 H76D . . 109.7 ?
C76 C77 H77C . . 109.0 ?
C76 C77 H77D . . 109.0 ?
H77C C77 H77D . . 107.8 ?
C78 C77 C76 . . 113.0(18) ?
C78 C77 H77C . . 109.0 ?
C78 C77 H77D . . 109.0 ?
C77 C78 H78D . . 109.5 ?
C77 C78 H78E . . 109.5 ?
C77 C78 H78F . . 109.5 ?
H78D C78 H78E . . 109.5 ?
H78D C78 H78F . . 109.5 ?
H78E C78 H78F . . 109.5 ?
C18 C79 H79E . . 108.3 ?
C18 C79 H79F . . 108.3 ?
C18 C79 C80 . . 115.8(10) ?
H79E C79 H79F . . 107.4 ?
C80 C79 H79E . . 108.3 ?
C80 C79 H79F . . 108.3 ?
C79 C80 H80E . . 108.8 ?
C79 C80 H80F . . 108.8 ?
H80E C80 H80F . . 107.7 ?
C81 C80 C79 . . 113.8(11) ?
C81 C80 H80E . . 108.8 ?
C81 C80 H80F . . 108.8 ?
C80 C81 H81E . . 108.5 ?
C80 C81 H81F . . 108.5 ?
H81E C81 H81F . . 107.5 ?
C82 C81 C80 . . 115.0(12) ?
C82 C81 H81E . . 108.5 ?
C82 C81 H81F . . 108.5 ?
C81 C82 H82C . . 108.7 ?
C81 C82 H82D . . 108.7 ?
H82C C82 H82D . . 107.6 ?
C83 C82 C81 . . 114.4(13) ?
C83 C82 H82C . . 108.7 ?
C83 C82 H82D . . 108.7 ?
C82 C83 H83C . . 108.6 ?
C82 C83 H83D . . 108.6 ?
C82 C83 C84 . . 114.8(15) ?
H83C C83 H83D . . 107.6 ?
C84 C83 H83C . . 108.6 ?
C84 C83 H83D . . 108.6 ?
C83 C84 H84D . . 109.5 ?
C83 C84 H84E . . 109.5 ?
C83 C84 H84F . . 109.5 ?
H84D C84 H84E . . 109.5 ?
H84D C84 H84F . . 109.5 ?
H84E C84 H84F . . 109.5 ?
C36 C85 H85C . . 108.3 ?
C36 C85 H85D . . 108.3 ?
H85C C85 H85D . . 107.4 ?
C86 C85 C36 . . 116.1(9) ?
C86 C85 H85C . . 108.3 ?
C86 C85 H85D . . 108.3 ?
C85 C86 H86C . . 108.6 ?
C85 C86 H86D . . 108.6 ?
C85 C86 C87 . . 114.6(9) ?
H86C C86 H86D . . 107.6 ?
C87 C86 H86C . . 108.6 ?
C87 C86 H86D . . 108.6 ?
C86 C87 H87C . . 108.6 ?
C86 C87 H87D . . 108.6 ?
C86 C87 C88 . . 114.8(10) ?
H87C C87 H87D . . 107.5 ?
C88 C87 H87C . . 108.6 ?
C88 C87 H87D . . 108.6 ?
C87 C88 H88C . . 108.7 ?
C87 C88 H88D . . 108.7 ?
H88C C88 H88D . . 107.6 ?
C89 C88 C87 . . 114.1(10) ?
C89 C88 H88C . . 108.7 ?
C89 C88 H88D . . 108.7 ?
C88 C89 H89C . . 109.0 ?
C88 C89 H89D . . 109.0 ?
C88 C89 C90 . . 113.1(12) ?
H89C C89 H89D . . 107.8 ?
C90 C89 H89C . . 109.0 ?
C90 C89 H89D . . 109.0 ?
C89 C90 H90D . . 109.5 ?
C89 C90 H90E . . 109.5 ?
C89 C90 H90F . . 109.5 ?
H90D C90 H90E . . 109.5 ?
H90D C90 H90F . . 109.5 ?
H90E C90 H90F . . 109.5 ?
C36 C91 H91C . . 108.3 ?
C36 C91 H91D . . 108.3 ?
H91C C91 H91D . . 107.4 ?
C92 C91 C36 . . 115.8(9) ?
C92 C91 H91C . . 108.3 ?
C92 C91 H91D . . 108.3 ?
C91 C92 H92C . . 109.0 ?
C91 C92 H92D . . 109.0 ?
C91 C92 C93 . . 113.0(9) ?
H92C C92 H92D . . 107.8 ?
C93 C92 H92C . . 109.0 ?
C93 C92 H92D . . 109.0 ?
C92 C93 H93C . . 108.6 ?
C92 C93 H93D . . 108.6 ?
H93C C93 H93D . . 107.6 ?
C94 C93 C92 . . 114.6(10) ?
C94 C93 H93C . . 108.6 ?
C94 C93 H93D . . 108.6 ?
C93 C94 H94C . . 109.5 ?
C93 C94 H94D . . 109.5 ?
C93 C94 C95 . . 110.9(12) ?
H94C C94 H94D . . 108.1 ?
C95 C94 H94C . . 109.5 ?
C95 C94 H94D . . 109.5 ?
C94 C95 H95C . . 108.5 ?
C94 C95 H95D . . 108.5 ?
C94 C95 C96 . . 115.0(15) ?
H95C C95 H95D . . 107.5 ?
C96 C95 H95C . . 108.5 ?
C96 C95 H95D . . 108.5 ?
C95 C96 H96D . . 109.5 ?
C95 C96 H96E . . 109.5 ?
C95 C96 H96F . . 109.5 ?
H96D C96 H96E . . 109.5 ?
H96D C96 H96F . . 109.5 ?
H96E C96 H96F . . 109.5 ?
C54 C97 H97C . . 108.1 ?
C54 C97 H97D . . 108.1 ?
H97C C97 H97D . . 107.3 ?
C98 C97 C54 . . 116.6(10) ?
C98 C97 H97C . . 108.1 ?
C98 C97 H97D . . 108.1 ?
C97 C98 H98C . . 110.1 ?
C97 C98 H98D . . 110.1 ?
C97 C98 C99 . . 108.1(11) ?
H98C C98 H98D . . 108.4 ?
C99 C98 H98C . . 110.1 ?
C99 C98 H98D . . 110.1 ?
C98 C99 H99C . . 108.8 ?
C98 C99 H99D . . 108.8 ?
H99C C99 H99D . . 107.7 ?
C100 C99 C98 . . 114.0(13) ?
C100 C99 H99C . . 108.8 ?
C100 C99 H99D . . 108.8 ?
C99 C100 H10C . . 109.1 ?
C99 C100 H10D . . 109.1 ?
C99 C100 H10A . . 109.1 ?
C99 C100 H10B . . 109.1 ?
C99 C100 C101 . . 112.3(16) ?
C99 C100 C126 . . 113(3) ?
H10C C100 H10D . . 107.8 ?
H10A C100 H10B . . 107.9 ?
C101 C100 H10A . . 109.2 ?
C101 C100 H10B . . 109.1 ?
C126 C100 H10C . . 109.1 ?
C126 C100 H10D . . 109.1 ?
C54 C103 H10E . . 108.0 ?
C54 C103 H10F . . 108.0 ?
H10E C103 H10F . . 107.3 ?
C104 C103 C54 . . 117.1(10) ?
C104 C103 H10E . . 108.0 ?
C104 C103 H10F . . 108.0 ?
C103 C104 H10G . . 107.3 ?
C103 C104 H10H . . 107.3 ?
C103 C104 H10I . . 112.1 ?
C103 C104 H10J . . 112.1 ?
C103 C104 C105 . . 119.9(12) ?
C103 C104 C10A . . 98.5(17) ?
H10G C104 H10H . . 106.9 ?
H10I C104 H10J . . 109.7 ?
C105 C104 H10G . . 107.3 ?
C105 C104 H10H . . 107.3 ?
C10A C104 H10I . . 112.1 ?
C10A C104 H10J . . 112.1 ?
C72 C109 H10K . . 108.6 ?
C72 C109 H10L . . 108.6 ?
H10K C109 H10L . . 107.6 ?
C110 C109 C72 . . 114.7(10) ?
C110 C109 H10K . . 108.6 ?
C110 C109 H10L . . 108.6 ?
C109 C110 H11A . . 109.2 ?
C109 C110 H11B . . 109.2 ?
C109 C110 C111 . . 112.1(12) ?
H11A C110 H11B . . 107.9 ?
C111 C110 H11A . . 109.2 ?
C111 C110 H11B . . 109.2 ?
C110 C111 H11C . . 108.2 ?
C110 C111 H11D . . 108.2 ?
H11C C111 H11D . . 107.4 ?
C112 C111 C110 . . 116.3(16) ?
C112 C111 H11C . . 108.2 ?
C112 C111 H11D . . 108.2 ?
C111 C112 H11E . . 110.0 ?
C111 C112 H11F . . 110.0 ?
C111 C112 C113 . . 109(2) ?
H11E C112 H11F . . 108.3 ?
C113 C112 H11E . . 110.0 ?
C113 C112 H11F . . 110.0 ?
C112 C113 H11G . . 108.1 ?
C112 C113 H11H . . 108.1 ?
C112 C113 C114 . . 117(3) ?
H11G C113 H11H . . 107.3 ?
C114 C113 H11G . . 108.1 ?
C114 C113 H11H . . 108.1 ?
C113 C114 H11I . . 109.5 ?
C113 C114 H11J . . 109.5 ?
C113 C114 H11K . . 109.5 ?
H11I C114 H11J . . 109.5 ?
H11I C114 H11K . . 109.5 ?
H11J C114 H11K . . 109.5 ?
C72 C115 H11L . . 107.9 ?
C72 C115 H11M . . 107.9 ?
H11L C115 H11M . . 107.2 ?
C116 C115 C72 . . 117.5(9) ?
C116 C115 H11L . . 107.9 ?
C116 C115 H11M . . 107.9 ?
C115 C116 H11N . . 108.6 ?
C115 C116 H11O . . 108.6 ?
H11N C116 H11O . . 107.6 ?
C117 C116 C115 . . 114.5(9) ?
C117 C116 H11N . . 108.6 ?
C117 C116 H11O . . 108.6 ?
C116 C117 H11P . . 108.5 ?
C116 C117 H11Q . . 108.5 ?
C116 C117 C118 . . 115.2(10) ?
H11P C117 H11Q . . 107.5 ?
C118 C117 H11P . . 108.5 ?
C118 C117 H11Q . . 108.5 ?
C117 C118 H11R . . 109.0 ?
C117 C118 H11S . . 109.0 ?
C117 C118 C119 . . 112.8(10) ?
H11R C118 H11S . . 107.8 ?
C119 C118 H11R . . 109.0 ?
C119 C118 H11S . . 109.0 ?
C118 C119 H11T . . 108.6 ?
C118 C119 H11U . . 108.6 ?
H11T C119 H11U . . 107.6 ?
C120 C119 C118 . . 114.5(11) ?
C120 C119 H11T . . 108.6 ?
C120 C119 H11U . . 108.6 ?
C119 C120 H12A . . 109.5 ?
C119 C120 H12B . . 109.5 ?
C119 C120 H12C . . 109.5 ?
H12A C120 H12B . . 109.5 ?
H12A C120 H12C . . 109.5 ?
H12B C120 H12C . . 109.5 ?
O3 C121 H12D . . 109.5 ?
O3 C121 H12E . . 109.5 ?
O3 C121 H12F . . 109.5 ?
H12D C121 H12E . . 109.5 ?
H12D C121 H12F . . 109.5 ?
H12E C121 H12F . . 109.5 ?
O4 C122 H12G . . 109.5 ?
O4 C122 H12H . . 109.5 ?
O4 C122 H12I . . 109.5 ?
H12G C122 H12H . . 109.5 ?
H12G C122 H12I . . 109.5 ?
H12H C122 H12I . . 109.5 ?
O5 C123 H12J . . 109.5 ?
O5 C123 H12K . . 109.5 ?
O5 C123 H12L . . 109.5 ?
H12J C123 H12K . . 109.5 ?
H12J C123 H12L . . 109.5 ?
H12K C123 H12L . . 109.5 ?
O6 C124 H12M . . 109.5 ?
O6 C124 H12N . . 109.5 ?
O6 C124 H12O . . 109.5 ?
H12M C124 H12N . . 109.5 ?
H12M C124 H12O . . 109.5 ?
H12N C124 H12O . . 109.5 ?
C100 C101 H10M . . 108.5 ?
C100 C101 H10N . . 108.5 ?
H10M C101 H10N . . 107.5 ?
C102 C101 C100 . . 115(2) ?
C102 C101 H10M . . 108.5 ?
C102 C101 H10N . . 108.5 ?
C101 C102 H10O . . 109.5 ?
C101 C102 H10P . . 109.5 ?
C101 C102 H10Q . . 109.5 ?
H10O C102 H10P . . 109.5 ?
H10O C102 H10Q . . 109.5 ?
H10P C102 H10Q . . 109.5 ?
C104 C105 H10R . . 108.6 ?
C104 C105 H10S . . 108.6 ?
C104 C105 C106 . . 114.8(14) ?
H10R C105 H10S . . 107.6 ?
C106 C105 H10R . . 108.6 ?
C106 C105 H10S . . 108.6 ?
C105 C106 H10T . . 108.7 ?
C105 C106 H10U . . 108.7 ?
C105 C106 C107 . . 114.4(15) ?
H10T C106 H10U . . 107.6 ?
C107 C106 H10T . . 108.7 ?
C107 C106 H10U . . 108.7 ?
C106 C107 H10V . . 109.2 ?
C106 C107 H10W . . 109.2 ?
C106 C107 C108 . . 112(2) ?
H10V C107 H10W . . 107.9 ?
C108 C107 H10V . . 109.2 ?
C108 C107 H10W . . 109.2 ?
C107 C108 H10X . . 109.5 ?
C107 C108 H10Y . . 109.5 ?
C107 C108 H . . 109.5 ?
H10X C108 H10Y . . 109.5 ?
H10X C108 H . . 109.5 ?
H10Y C108 H . . 109.5 ?
C104 C10A H10Z . . 109.1 ?
C104 C10A HA . . 109.1 ?
H10Z C10A HA . . 107.9 ?
C10B C10A C104 . . 112(3) ?
C10B C10A H10Z . . 109.1 ?
C10B C10A HA . . 109.1 ?
C10A C10B H10 . . 108.1 ?
C10A C10B HB . . 108.1 ?
C10A C10B C10C . . 117(4) ?
H10 C10B HB . . 107.3 ?
C10C C10B H10 . . 108.1 ?
C10C C10B HB . . 108.1 ?
C10B C10C H7 . . 106.8 ?
C10B C10C HC . . 106.8 ?
H7 C10C HC . . 106.6 ?
C10D C10C C10B . . 122(4) ?
C10D C10C H7 . . 106.8 ?
C10D C10C HC . . 106.8 ?
C10C C10D H12 . . 109.5 ?
C10C C10D HD . . 109.5 ?
C10C C10D HE . . 109.5 ?
H12 C10D HD . . 109.5 ?
H12 C10D HE . . 109.5 ?
HD C10D HE . . 109.5 ?
H12P C125 H12Q . . 109.5 ?
H12P C125 H12R . . 109.5 ?
H12Q C125 H12R . . 109.5 ?
C126 C125 H12P . . 109.5 ?
C126 C125 H12Q . . 109.5 ?
C126 C125 H12R . . 109.5 ?
C100 C126 H12S . . 105.0 ?
C100 C126 H12T . . 105.0 ?
C125 C126 C100 . . 129(4) ?
C125 C126 H12S . . 105.0 ?
C125 C126 H12T . . 105.0 ?
H12S C126 H12T . . 105.9 ?
N01' Ir3 N02' . . 80.0(4) ?
N1' Ir3 N01' . . 94.1(4) ?
N1' Ir3 N02' . . 90.3(4) ?
N2' Ir3 N01' . . 89.7(4) ?
N2' Ir3 N1' . . 171.0(4) ?
N2' Ir3 N02' . . 98.4(4) ?
N2' Ir3 C1' . . 89.6(5) ?
N2' Ir3 C19' . . 81.3(5) ?
C1' Ir3 N01' . . 97.1(4) ?
C1' Ir3 N1' . . 81.9(5) ?
C1' Ir3 N02' . . 171.5(5) ?
C19' Ir3 N01' . . 166.9(4) ?
C19' Ir3 N1' . . 96.2(5) ?
C19' Ir3 N02' . . 91.9(4) ?
C19' Ir3 C1' . . 92.3(5) ?
N02' Ir4 N01' . . 80.4(3) ?
N3' Ir4 N01' . . 92.6(4) ?
N3' Ir4 N02' . . 95.9(4) ?
N4' Ir4 N01' . . 90.7(4) ?
N4' Ir4 N02' . . 91.2(4) ?
N4' Ir4 N3' . . 172.6(4) ?
N4' Ir4 C37' . . 96.6(5) ?
N4' Ir4 C55' . . 80.5(5) ?
C37' Ir4 N01' . . 171.0(5) ?
C37' Ir4 N02' . . 94.1(4) ?
C37' Ir4 N3' . . 80.8(5) ?
C55' Ir4 N01' . . 91.2(4) ?
C55' Ir4 N02' . . 168.2(4) ?
C55' Ir4 N3' . . 92.8(5) ?
C55' Ir4 C37' . . 95.2(5) ?
C10' O3' C221 . . 112.8(13) ?
C28' O4' C222 . . 114.0(15) ?
C46' O5' C223 . . 114.9(15) ?
C64' O6' C224 . . 119.7(14) ?
Ir3 N01' Ir4 . . 98.4(4) ?
C01' N01' Ir3 . . 132.2(12) ?
C01' N01' Ir4 . . 128.7(12) ?
C7' N1' Ir3 . . 113.9(8) ?
C11' N1' Ir3 . . 125.2(10) ?
C11' N1' C7' . . 120.9(12) ?
C25' N2' Ir3 . . 118.4(10) ?
C25' N2' C29' . . 113.4(14) ?
C29' N2' Ir3 . . 127.0(11) ?
Ir4 N02' Ir3 . . 100.9(4) ?
C02' N02' Ir3 . . 125.9(10) ?
C02' N02' Ir4 . . 132.1(10) ?
C43' N3' Ir4 . . 115.2(9) ?
C43' N3' C47' . . 120.1(13) ?
C47' N3' Ir4 . . 124.1(10) ?
C61' N4' Ir4 . . 121.8(9) ?
C61' N4' C65' . . 110.1(12) ?
C65' N4' Ir4 . . 127.9(10) ?
N01' C01' O1' . . 179(2) ?
C2' C1' Ir3 . . 129.9(10) ?
C2' C1' C6' . . 117.7(11) ?
C6' C1' Ir3 . . 112.0(9) ?
N02' C02' O2' . . 178(2) ?
C1' C2' H2' . . 119.2 ?
C3' C2' C1' . . 121.7(13) ?
C3' C2' H2' . . 119.2 ?
C2' C3' C4' . . 120.5(13) ?
C2' C3' C12' . . 130.3(13) ?
C4' C3' C12' . . 109.1(11) ?
C3' C4' C18' . . 111.1(12) ?
C5' C4' C3' . . 121.1(12) ?
C5' C4' C18' . . 127.6(13) ?
C4' C5' H5' . . 121.0 ?
C4' C5' C6' . . 118.1(13) ?
C6' C5' H5' . . 121.0 ?
C1' C6' C5' . . 120.7(12) ?
C1' C6' C7' . . 116.3(12) ?
C5' C6' C7' . . 122.7(13) ?
N1' C7' C6' . . 115.2(12) ?
N1' C7' C8' . . 119.2(12) ?
C8' C7' C6' . . 125.5(13) ?
C7' C8' H8' . . 119.5 ?
C9' C8' C7' . . 121.0(14) ?
C9' C8' H8' . . 119.5 ?
C8' C9' H9' . . 120.7 ?
C8' C9' C10' . . 118.5(15) ?
C10' C9' H9' . . 120.7 ?
O3' C10' C9' . . 114.6(15) ?
C11' C10' O3' . . 126.6(14) ?
C11' C10' C9' . . 118.8(14) ?
N1' C11' C10' . . 121.5(14) ?
N1' C11' H11' . . 119.2 ?
C10' C11' H11' . . 119.2 ?
C13' C12' C3' . . 131.9(11) ?
C13' C12' C17' . . 119.8(12) ?
C17' C12' C3' . . 108.2(12) ?
C12' C13' H13' . . 120.5 ?
C12' C13' C14' . . 119.0(12) ?
C14' C13' H13' . . 120.5 ?
C13' C14' H14' . . 119.7 ?
C15' C14' C13' . . 120.6(14) ?
C15' C14' H14' . . 119.7 ?
C14' C15' H15' . . 119.8 ?
C16' C15' C14' . . 120.4(13) ?
C16' C15' H15' . . 119.8 ?
C15' C16' H16' . . 119.7 ?
C15' C16' C17' . . 120.6(13) ?
C17' C16' H16' . . 119.7 ?
C12' C17' C18' . . 110.7(11) ?
C16' C17' C12' . . 119.0(13) ?
C16' C17' C18' . . 129.9(12) ?
C4' C18' C73' . . 111.5(12) ?
C17' C18' C4' . . 100.8(10) ?
C17' C18' C73' . . 111.6(12) ?
C79' C18' C4' . . 112.8(13) ?
C79' C18' C17' . . 111.9(13) ?
C79' C18' C73' . . 108.2(12) ?
C20' C19' Ir3 . . 127.9(10) ?
C20' C19' C24' . . 119.3(12) ?
C24' C19' Ir3 . . 112.5(9) ?
C19' C20' H20' . . 121.2 ?
C19' C20' C21' . . 117.5(13) ?
C21' C20' H20' . . 121.2 ?
C20' C21' C30' . . 126.4(14) ?
C22' C21' C20' . . 124.4(14) ?
C22' C21' C30' . . 109.1(13) ?
C21' C22' C23' . . 117.5(13) ?
C21' C22' C36' . . 111.8(13) ?
C23' C22' C36' . . 130.7(14) ?
C22' C23' H23' . . 119.9 ?
C24' C23' C22' . . 120.2(14) ?
C24' C23' H23' . . 119.9 ?
C19' C24' C25' . . 115.6(13) ?
C23' C24' C19' . . 121.0(13) ?
C23' C24' C25' . . 123.5(15) ?
N2' C25' C24' . . 111.7(14) ?
N2' C25' C26' . . 124.3(14) ?
C26' C25' C24' . . 124.0(15) ?
C25' C26' H26' . . 120.3 ?
C25' C26' C27' . . 119.3(16) ?
C27' C26' H26' . . 120.3 ?
C26' C27' H27' . . 122.2 ?
C28' C27' C26' . . 115.6(16) ?
C28' C27' H27' . . 122.2 ?
C27' C28' O4' . . 112.0(17) ?
C29' C28' O4' . . 126.1(17) ?
C29' C28' C27' . . 121.9(16) ?
N2' C29' H29' . . 117.3 ?
C28' C29' N2' . . 125.3(16) ?
C28' C29' H29' . . 117.3 ?
C31' C30' C21' . . 134.6(14) ?
C31' C30' C35' . . 118.4(13) ?
C35' C30' C21' . . 106.7(13) ?
C30' C31' H31' . . 119.9 ?
C32' C31' C30' . . 120.1(14) ?
C32' C31' H31' . . 119.9 ?
C31' C32' H32' . . 119.8 ?
C33' C32' C31' . . 120.4(15) ?
C33' C32' H32' . . 119.8 ?
C32' C33' H33' . . 119.1 ?
C32' C33' C34' . . 121.9(15) ?
C34' C33' H33' . . 119.1 ?
C33' C34' H34' . . 119.9 ?
C33' C34' C35' . . 120.2(14) ?
C35' C34' H34' . . 119.9 ?
C30' C35' C36' . . 110.1(13) ?
C34' C35' C30' . . 118.6(14) ?
C34' C35' C36' . . 131.3(14) ?
C22' C36' C91' . . 111.1(12) ?
C35' C36' C22' . . 102.2(12) ?
C35' C36' C85' . . 112.7(12) ?
C35' C36' C91' . . 110.1(12) ?
C85' C36' C22' . . 111.0(11) ?
C85' C36' C91' . . 109.6(12) ?
C38' C37' Ir4 . . 128.3(10) ?
C42' C37' Ir4 . . 112.9(9) ?
C42' C37' C38' . . 118.7(12) ?
C37' C38' H38' . . 121.0 ?
C39' C38' C37' . . 118.1(13) ?
C39' C38' H38' . . 121.0 ?
C38' C39' C48' . . 129.3(12) ?
C40' C39' C38' . . 123.3(12) ?
C40' C39' C48' . . 107.4(11) ?
C39' C40' C54' . . 112.0(12) ?
C41' C40' C39' . . 120.2(12) ?
C41' C40' C54' . . 127.7(13) ?
C40' C41' H41' . . 120.4 ?
C40' C41' C42' . . 119.2(13) ?
C42' C41' H41' . . 120.4 ?
C37' C42' C41' . . 120.4(12) ?
C37' C42' C43' . . 116.1(12) ?
C41' C42' C43' . . 123.5(13) ?
N3' C43' C42' . . 114.5(13) ?
N3' C43' C44' . . 120.2(13) ?
C44' C43' C42' . . 125.2(14) ?
C43' C44' H44' . . 120.7 ?
C45' C44' C43' . . 118.5(16) ?
C45' C44' H44' . . 120.7 ?
C44' C45' H45' . . 120.6 ?
C46' C45' C44' . . 118.8(17) ?
C46' C45' H45' . . 120.6 ?
O5' C46' C45' . . 113.4(17) ?
C47' C46' O5' . . 126.1(17) ?
C47' C46' C45' . . 120.5(15) ?
N3' C47' H47' . . 119.1 ?
C46' C47' N3' . . 121.9(16) ?
C46' C47' H47' . . 119.1 ?
C49' C48' C39' . . 129.7(12) ?
C53' C48' C39' . . 109.8(12) ?
C53' C48' C49' . . 120.4(12) ?
C48' C49' H49' . . 121.1 ?
C48' C49' C50' . . 117.7(12) ?
C50' C49' H49' . . 121.1 ?
C49' C50' H50' . . 120.2 ?
C51' C50' C49' . . 119.7(13) ?
C51' C50' H50' . . 120.2 ?
C50' C51' H51' . . 118.2 ?
C50' C51' C52' . . 123.5(12) ?
C52' C51' H51' . . 118.2 ?
C51' C52' H52' . . 121.6 ?
C53' C52' C51' . . 116.9(13) ?
C53' C52' H52' . . 121.6 ?
C48' C53' C52' . . 121.8(13) ?
C48' C53' C54' . . 110.2(11) ?
C52' C53' C54' . . 127.9(13) ?
C40' C54' C53' . . 100.4(11) ?
C40' C54' C97' . . 111.2(12) ?
C40' C54' C203 . . 111.6(11) ?
C53' C54' C97' . . 109.5(11) ?
C53' C54' C203 . . 111.7(12) ?
C203 C54' C97' . . 111.8(11) ?
C56' C55' Ir4 . . 129.6(10) ?
C56' C55' C60' . . 117.7(12) ?
C60' C55' Ir4 . . 112.6(9) ?
C55' C56' H56' . . 119.9 ?
C57' C56' C55' . . 120.2(12) ?
C57' C56' H56' . . 119.9 ?
C56' C57' C58' . . 122.0(12) ?
C56' C57' C66' . . 129.9(12) ?
C58' C57' C66' . . 108.2(11) ?
C57' C58' C72' . . 110.9(11) ?
C59' C58' C57' . . 119.1(12) ?
C59' C58' C72' . . 130.0(12) ?
C58' C59' H59' . . 120.3 ?
C58' C59' C60' . . 119.4(12) ?
C60' C59' H59' . . 120.3 ?
C55' C60' C61' . . 115.1(12) ?
C59' C60' C55' . . 121.4(12) ?
C59' C60' C61' . . 123.4(13) ?
N4' C61' C60' . . 108.5(12) ?
N4' C61' C62' . . 125.3(13) ?
C62' C61' C60' . . 126.2(14) ?
C61' C62' H62' . . 120.4 ?
C61' C62' C63' . . 119.3(15) ?
C63' C62' H62' . . 120.4 ?
C62' C63' H63' . . 120.2 ?
C64' C63' C62' . . 119.6(16) ?
C64' C63' H63' . . 120.2 ?
C63' C64' O6' . . 118.6(16) ?
C63' C64' C65' . . 119.6(16) ?
C65' C64' O6' . . 121.6(15) ?
N4' C65' H65' . . 117.1 ?
C64' C65' N4' . . 125.7(15) ?
C64' C65' H65' . . 117.1 ?
C67' C66' C57' . . 131.0(12) ?
C67' C66' C71' . . 119.6(12) ?
C71' C66' C57' . . 109.4(12) ?
C66' C67' H67' . . 120.4 ?
C68' C67' C66' . . 119.1(13) ?
C68' C67' H67' . . 120.4 ?
C67' C68' H68' . . 119.4 ?
C67' C68' C69' . . 121.2(14) ?
C69' C68' H68' . . 119.4 ?
C68' C69' H69' . . 119.7 ?
C68' C69' C70' . . 120.7(13) ?
C70' C69' H69' . . 119.7 ?
C69' C70' H70' . . 120.8 ?
C71' C70' C69' . . 118.5(14) ?
C71' C70' H70' . . 120.8 ?
C66' C71' C72' . . 109.6(11) ?
C70' C71' C66' . . 120.9(14) ?
C70' C71' C72' . . 129.5(13) ?
C58' C72' C209 . . 110.9(11) ?
C58' C72' C215 . . 111.5(11) ?
C71' C72' C58' . . 101.8(11) ?
C71' C72' C209 . . 110.7(11) ?
C71' C72' C215 . . 112.1(11) ?
C215 C72' C209 . . 109.6(12) ?
C18' C73' H73A . . 108.4 ?
C18' C73' H73B . . 108.4 ?
H73A C73' H73B . . 107.5 ?
C74' C73' C18' . . 115.3(12) ?
C74' C73' H73A . . 108.4 ?
C74' C73' H73B . . 108.4 ?
C73' C74' H74A . . 107.6 ?
C73' C74' H74B . . 107.6 ?
C73' C74' C75' . . 118.8(14) ?
H74A C74' H74B . . 107.1 ?
C75' C74' H74A . . 107.6 ?
C75' C74' H74B . . 107.6 ?
C74' C75' H75A . . 108.5 ?
C74' C75' H75B . . 108.5 ?
H75A C75' H75B . . 107.5 ?
C76' C75' C74' . . 114.9(14) ?
C76' C75' H75A . . 108.5 ?
C76' C75' H75B . . 108.5 ?
C75' C76' H76A . . 108.9 ?
C75' C76' H76B . . 108.9 ?
C75' C76' C77' . . 113.4(16) ?
H76A C76' H76B . . 107.7 ?
C77' C76' H76A . . 108.9 ?
C77' C76' H76B . . 108.9 ?
C76' C77' H77A . . 109.6 ?
C76' C77' H77B . . 109.6 ?
H77A C77' H77B . . 108.1 ?
C78' C77' C76' . . 110.4(16) ?
C78' C77' H77A . . 109.6 ?
C78' C77' H77B . . 109.6 ?
C77' C78' H78A . . 109.5 ?
C77' C78' H78B . . 109.5 ?
C77' C78' H78C . . 109.5 ?
H78A C78' H78B . . 109.5 ?
H78A C78' H78C . . 109.5 ?
H78B C78' H78C . . 109.5 ?
C18' C79' H79C . . 106.6 ?
C18' C79' H79D . . 106.6 ?
C18' C79' H79A . . 109.1 ?
C18' C79' H79B . . 109.1 ?
C18' C79' C80' . . 112.3(15) ?
C18' C79' C80B . . 123.1(19) ?
H79C C79' H79D . . 106.5 ?
H79A C79' H79B . . 107.9 ?
C80' C79' H79A . . 109.1 ?
C80' C79' H79B . . 109.1 ?
C80B C79' H79C . . 106.6 ?
C80B C79' H79D . . 106.6 ?
H81C C81' H81D . . 104.3 ?
H81A C81' H81B . . 106.9 ?
C82' C81' H81C . . 100.6 ?
C82' C81' H81D . . 100.6 ?
C82' C81' H81A . . 107.4 ?
C82' C81' H81B . . 107.4 ?
C80' C81' H81A . . 107.4 ?
C80' C81' H81B . . 107.4 ?
C80' C81' C82' . . 120(2) ?
C80B C81' H81C . . 100.6 ?
C80B C81' H81D . . 100.6 ?
C80B C81' C82' . . 145(3) ?
C81' C82' H82A . . 106.0 ?
C81' C82' H82B . . 106.0 ?
H82A C82' H82B . . 106.3 ?
C83' C82' C81' . . 125(2) ?
C83' C82' H82A . . 106.0 ?
C83' C82' H82B . . 106.0 ?
C82' C83' H83A . . 111.8 ?
C82' C83' H83B . . 111.8 ?
H83A C83' H83B . . 109.5 ?
C84' C83' C82' . . 100(2) ?
C84' C83' H83A . . 111.8 ?
C84' C83' H83B . . 111.8 ?
C83' C84' H84A . . 109.5 ?
C83' C84' H84B . . 109.5 ?
C83' C84' H84C . . 109.5 ?
H84A C84' H84B . . 109.5 ?
H84A C84' H84C . . 109.5 ?
H84B C84' H84C . . 109.5 ?
C36' C85' H85A . . 108.3 ?
C36' C85' H85B . . 108.3 ?
C36' C85' C86' . . 115.9(12) ?
H85A C85' H85B . . 107.4 ?
C86' C85' H85A . . 108.3 ?
C86' C85' H85B . . 108.3 ?
C85' C86' H86A . . 108.2 ?
C85' C86' H86B . . 108.2 ?
H86A C86' H86B . . 107.4 ?
C87' C86' C85' . . 116.3(13) ?
C87' C86' H86A . . 108.2 ?
C87' C86' H86B . . 108.2 ?
C86' C87' H87A . . 108.5 ?
C86' C87' H87B . . 108.5 ?
H87A C87' H87B . . 107.5 ?
C88' C87' C86' . . 115.1(13) ?
C88' C87' H87A . . 108.5 ?
C88' C87' H87B . . 108.5 ?
C87' C88' H88A . . 108.4 ?
C87' C88' H88B . . 108.4 ?
C87' C88' C89' . . 115.6(14) ?
H88A C88' H88B . . 107.4 ?
C89' C88' H88A . . 108.4 ?
C89' C88' H88B . . 108.4 ?
C88' C89' H89A . . 108.7 ?
C88' C89' H89B . . 108.7 ?
H89A C89' H89B . . 107.6 ?
C90' C89' C88' . . 114.4(14) ?
C90' C89' H89A . . 108.7 ?
C90' C89' H89B . . 108.7 ?
C89' C90' H90A . . 109.5 ?
C89' C90' H90B . . 109.5 ?
C89' C90' H90C . . 109.5 ?
H90A C90' H90B . . 109.5 ?
H90A C90' H90C . . 109.5 ?
H90B C90' H90C . . 109.5 ?
C36' C91' H91A . . 108.8 ?
C36' C91' H91B . . 108.8 ?
H91A C91' H91B . . 107.7 ?
C92' C91' C36' . . 113.7(13) ?
C92' C91' H91A . . 108.8 ?
C92' C91' H91B . . 108.8 ?
C91' C92' H92A . . 107.5 ?
C91' C92' H92B . . 107.5 ?
H92A C92' H92B . . 107.0 ?
C93' C92' C91' . . 119.1(19) ?
C93' C92' H92A . . 107.5 ?
C93' C92' H92B . . 107.5 ?
C92' C93' H93A . . 108.0 ?
C92' C93' H93B . . 108.0 ?
C92' C93' C94' . . 117(2) ?
H93A C93' H93B . . 107.3 ?
C94' C93' H93A . . 108.0 ?
C94' C93' H93B . . 108.0 ?
C93' C94' H94A . . 109.0 ?
C93' C94' H94B . . 109.0 ?
C93' C94' C95' . . 113(2) ?
H94A C94' H94B . . 107.8 ?
C95' C94' H94A . . 109.0 ?
C95' C94' H94B . . 109.0 ?
C94' C95' H95A . . 110.2 ?
C94' C95' H95B . . 110.2 ?
H95A C95' H95B . . 108.5 ?
C96' C95' C94' . . 108(2) ?
C96' C95' H95A . . 110.2 ?
C96' C95' H95B . . 110.2 ?
C95' C96' H96A . . 109.5 ?
C95' C96' H96B . . 109.5 ?
C95' C96' H96C . . 109.5 ?
H96A C96' H96B . . 109.5 ?
H96A C96' H96C . . 109.5 ?
H96B C96' H96C . . 109.5 ?
C54' C97' H97A . . 108.7 ?
C54' C97' H97B . . 108.7 ?
H97A C97' H97B . . 107.6 ?
C98' C97' C54' . . 114.4(12) ?
C98' C97' H97A . . 108.7 ?
C98' C97' H97B . . 108.7 ?
C97' C98' H98A . . 109.4 ?
C97' C98' H98B . . 109.4 ?
C97' C98' C99' . . 111.1(13) ?
H98A C98' H98B . . 108.0 ?
C99' C98' H98A . . 109.4 ?
C99' C98' H98B . . 109.4 ?
C98' C99' H99A . . 109.2 ?
C98' C99' H99B . . 109.2 ?
H99A C99' H99B . . 107.9 ?
C200 C99' C98' . . 112.2(15) ?
C200 C99' H99A . . 109.2 ?
C200 C99' H99B . . 109.2 ?
C99' C200 H20A . . 110.2 ?
C99' C200 H20B . . 110.2 ?
C99' C200 C201 . . 107.5(18) ?
H20A C200 H20B . . 108.5 ?
C201 C200 H20A . . 110.2 ?
C201 C200 H20B . . 110.2 ?
C200 C201 H20C . . 108.7 ?
C200 C201 H20D . . 108.7 ?
C200 C201 C202 . . 114(2) ?
H20C C201 H20D . . 107.6 ?
C202 C201 H20C . . 108.7 ?
C202 C201 H20D . . 108.7 ?
C201 C202 H20E . . 109.5 ?
C201 C202 H20F . . 109.5 ?
C201 C202 H20G . . 109.5 ?
H20E C202 H20F . . 109.5 ?
H20E C202 H20G . . 109.5 ?
H20F C202 H20G . . 109.5 ?
C54' C203 H20H . . 108.9 ?
C54' C203 H20I . . 108.9 ?
C54' C203 H20J . . 105.6 ?
C54' C203 H20K . . 105.6 ?
H20H C203 H20I . . 107.7 ?
H20J C203 H20K . . 106.1 ?
C204 C203 C54' . . 113.5(13) ?
C204 C203 H20H . . 108.9 ?
C204 C203 H20I . . 108.9 ?
C20B C203 C54' . . 127(3) ?
C20B C203 H20J . . 105.6 ?
C20B C203 H20K . . 105.6 ?
H20N C206 H20O . . 110.5 ?
H20L C206 H20M . . 106.6 ?
C207 C206 H20N . . 113.1 ?
C207 C206 H20O . . 113.1 ?
C207 C206 H20L . . 106.6 ?
C207 C206 H20M . . 106.6 ?
C207 C206 C205 . . 123(2) ?
C207 C206 C20C . . 92.9(19) ?
C205 C206 H20L . . 106.6 ?
C205 C206 H20M . . 106.6 ?
C20C C206 H20N . . 113.1 ?
C20C C206 H20O . . 113.1 ?
C206 C207 H20P . . 109.4 ?
C206 C207 H20Q . . 109.4 ?
C206 C207 C208 . . 111.2(16) ?
H20P C207 H20Q . . 108.0 ?
C208 C207 H20P . . 109.4 ?
C208 C207 H20Q . . 109.4 ?
C207 C208 H20R . . 109.5 ?
C207 C208 H20S . . 109.5 ?
C207 C208 H20T . . 109.5 ?
H20R C208 H20S . . 109.5 ?
H20R C208 H20T . . 109.5 ?
H20S C208 H20T . . 109.5 ?
C72' C209 H20U . . 108.1 ?
C72' C209 H20V . . 108.1 ?
H20U C209 H20V . . 107.3 ?
C210 C209 C72' . . 116.8(11) ?
C210 C209 H20U . . 108.1 ?
C210 C209 H20V . . 108.1 ?
C209 C210 H21A . . 108.7 ?
C209 C210 H21B . . 108.7 ?
H21A C210 H21B . . 107.6 ?
C211 C210 C209 . . 114.1(12) ?
C211 C210 H21A . . 108.7 ?
C211 C210 H21B . . 108.7 ?
C210 C211 H21C . . 107.8 ?
C210 C211 H21D . . 107.8 ?
C210 C211 H21E . . 109.6 ?
C210 C211 H21F . . 109.6 ?
C210 C211 C21B . . 118.2(18) ?
C210 C211 C212 . . 110.1(17) ?
H21C C211 H21D . . 107.1 ?
H21E C211 H21F . . 108.1 ?
C21B C211 H21C . . 107.8 ?
C21B C211 H21D . . 107.8 ?
C212 C211 H21E . . 109.6 ?
C212 C211 H21F . . 109.6 ?
C72' C215 H21G . . 108.6 ?
C72' C215 H21H . . 108.6 ?
H21G C215 H21H . . 107.6 ?
C216 C215 C72' . . 114.7(13) ?
C216 C215 H21G . . 108.6 ?
C216 C215 H21H . . 108.6 ?
C215 C216 H21I . . 108.1 ?
C215 C216 H21J . . 108.1 ?
C215 C216 H21K . . 101.8 ?
C215 C216 H21L . . 101.8 ?
C215 C216 C217 . . 117(2) ?
C215 C216 C21E . . 141(2) ?
H21I C216 H21J . . 107.3 ?
H21K C216 H21L . . 104.7 ?
C217 C216 H21I . . 108.1 ?
C217 C216 H21J . . 108.1 ?
C21E C216 H21K . . 101.8 ?
C21E C216 H21L . . 101.8 ?
O3' C221 H22A . . 109.5 ?
O3' C221 H22B . . 109.5 ?
O3' C221 H22C . . 109.5 ?
H22A C221 H22B . . 109.5 ?
H22A C221 H22C . . 109.5 ?
H22B C221 H22C . . 109.5 ?
O4' C222 H22D . . 109.5 ?
O4' C222 H22E . . 109.5 ?
O4' C222 H22F . . 109.5 ?
H22D C222 H22E . . 109.5 ?
H22D C222 H22F . . 109.5 ?
H22E C222 H22F . . 109.5 ?
O5' C223 H22G . . 109.5 ?
O5' C223 H22H . . 109.5 ?
O5' C223 H22I . . 109.5 ?
H22G C223 H22H . . 109.5 ?
H22G C223 H22I . . 109.5 ?
H22H C223 H22I . . 109.5 ?
O6' C224 H22J . . 109.5 ?
O6' C224 H22K . . 109.5 ?
O6' C224 H22L . . 109.5 ?
H22J C224 H22K . . 109.5 ?
H22J C224 H22L . . 109.5 ?
H22K C224 H22L . . 109.5 ?
C211 C21B H21M . . 107.5 ?
C211 C21B H21N . . 107.5 ?
H21M C21B H21N . . 107.0 ?
C21C C21B C211 . . 119(2) ?
C21C C21B H21M . . 107.5 ?
C21C C21B H21N . . 107.5 ?
C21B C21C H21O . . 107.8 ?
C21B C21C H21P . . 107.8 ?
C21B C21C C21D . . 118(3) ?
H21O C21C H21P . . 107.1 ?
C21D C21C H21O . . 107.8 ?
C21D C21C H21P . . 107.8 ?
C21C C21D H21Q . . 109.5 ?
C21C C21D H21R . . 109.5 ?
C21C C21D H21S . . 109.5 ?
H21Q C21D H21R . . 109.5 ?
H21Q C21D H21S . . 109.5 ?
H21R C21D H21S . . 109.5 ?
C79' C80' C81' . . 104.2(18) ?
C79' C80' H80A . . 110.9 ?
C79' C80' H80B . . 110.9 ?
C81' C80' H80A . . 110.9 ?
C81' C80' H80B . . 110.9 ?
H80A C80' H80B . . 108.9 ?
C203 C204 H20W . . 109.1 ?
C203 C204 H20X . . 109.1 ?
H20W C204 H20X . . 107.9 ?
C205 C204 C203 . . 112.4(15) ?
C205 C204 H20W . . 109.1 ?
C205 C204 H20X . . 109.1 ?
C206 C205 C204 . . 102.5(15) ?
C206 C205 H20Y . . 111.3 ?
C206 C205 HF . . 111.3 ?
C204 C205 H20Y . . 111.3 ?
C204 C205 HF . . 111.3 ?
H20Y C205 HF . . 109.2 ?
C216 C217 H21T . . 109.6 ?
C216 C217 H21U . . 109.6 ?
C216 C217 C218 . . 110(3) ?
H21T C217 H21U . . 108.1 ?
C218 C217 H21T . . 109.6 ?
C218 C217 H21U . . 109.6 ?
C217 C218 H21V . . 107.0 ?
C217 C218 H21W . . 107.0 ?
C217 C218 C219 . . 121(4) ?
H21V C218 H21W . . 106.7 ?
C219 C218 H21V . . 107.0 ?
C219 C218 H21W . . 107.0 ?
C218 C219 H21X . . 111.0 ?
C218 C219 H21Y . . 111.0 ?
H21X C219 H21Y . . 109.0 ?
C220 C219 C218 . . 104(3) ?
C220 C219 H21X . . 111.0 ?
C220 C219 H21Y . . 111.0 ?
C219 C220 H22M . . 109.5 ?
C219 C220 H22N . . 109.5 ?
C219 C220 H22O . . 109.5 ?
H22M C220 H22N . . 109.5 ?
H22M C220 H22O . . 109.5 ?
H22N C220 H22O . . 109.5 ?
C203 C20B H20Z . . 109.8 ?
C203 C20B HG . . 109.8 ?
C203 C20B C20C . . 109(2) ?
H20Z C20B HG . . 108.2 ?
C20C C20B H20Z . . 109.8 ?
C20C C20B HG . . 109.8 ?
C206 C20C H20 . . 111.0 ?
C206 C20C HH . . 111.0 ?
C20B C20C C206 . . 104.0(19) ?
C20B C20C H20 . . 111.0 ?
C20B C20C HH . . 111.0 ?
H20 C20C HH . . 109.0 ?
C216 C21E H21Z . . 105.4 ?
C216 C21E HI . . 105.4 ?
C216 C21E C21F . . 127(3) ?
H21Z C21E HI . . 106.0 ?
C21F C21E H21Z . . 105.4 ?
C21F C21E HI . . 105.4 ?
C21E C21F H21 . . 95.0 ?
C21E C21F HJ . . 95.0 ?
H21 C21F HJ . . 103.2 ?
C21G C21F C21E . . 164(3) ?
C21G C21F H21 . . 95.0 ?
C21G C21F HJ . . 95.0 ?
C21F C21G H1 . . 106.0 ?
C21F C21G HK . . 106.0 ?
C21F C21G C21H . . 125(3) ?
H1 C21G HK . . 106.3 ?
C21H C21G H1 . . 106.0 ?
C21H C21G HK . . 106.0 ?
C21G C21H H2 . . 109.5 ?
C21G C21H HL . . 109.5 ?
C21G C21H HM . . 109.5 ?
H2 C21H HL . . 109.5 ?
H2 C21H HM . . 109.5 ?
HL C21H HM . . 109.5 ?
C79' C80B C81' . . 103(2) ?
C79' C80B H80C . . 111.1 ?
C79' C80B H80D . . 111.1 ?
C81' C80B H80C . . 111.1 ?
C81' C80B H80D . . 111.1 ?
H80C C80B H80D . . 109.1 ?
C211 C212 H3 . . 109.3 ?
C211 C212 HN . . 109.3 ?
H3 C212 HN . . 107.9 ?
C213 C212 C211 . . 112(2) ?
C213 C212 H3 . . 109.3 ?
C213 C212 HN . . 109.3 ?
C212 C213 H4 . . 109.2 ?
C212 C213 HO . . 109.2 ?
C212 C213 C214 . . 112(3) ?
H4 C213 HO . . 107.9 ?
C214 C213 H4 . . 109.2 ?
C214 C213 HO . . 109.2 ?
C213 C214 H5 . . 109.5 ?
C213 C214 HP . . 109.5 ?
C213 C214 HQ . . 109.5 ?
H5 C214 HP . . 109.5 ?
H5 C214 HQ . . 109.5 ?
HP C214 HQ . . 109.5 ?

loop_
_geom_bond_atom_site_label_1
_geom_bond_atom_site_label_2
_geom_bond_site_symmetry_2
_geom_bond_distance
_geom_bond_publ_flag
Ir1 N1 . 2.041(8) ?
Ir1 N01 . 2.237(9) ?
Ir1 N02 . 2.222(8) ?
Ir1 N2 . 2.045(9) ?
Ir1 C1 . 1.981(9) ?
Ir1 C19 . 1.986(10) ?
Ir2 N01 . 2.255(8) ?
Ir2 N02 . 2.211(8) ?
Ir2 N3 . 2.061(9) ?
Ir2 N4 . 2.015(9) ?
Ir2 C37 . 1.969(11) ?
Ir2 C55 . 1.990(11) ?
O1 C01 . 1.222(14) ?
O2 C02 . 1.190(14) ?
O3 C10 . 1.370(13) ?
O3 C121 . 1.411(14) ?
O4 C28 . 1.346(13) ?
O4 C122 . 1.439(13) ?
O5 C46 . 1.372(13) ?
O5 C123 . 1.436(14) ?
O6 C64 . 1.370(12) ?
O6 C124 . 1.438(13) ?
N1 C7 . 1.373(13) ?
N1 C11 . 1.361(13) ?
N01 C01 . 1.082(13) ?
N02 C02 . 1.155(13) ?
N2 C25 . 1.363(13) ?
N2 C29 . 1.373(13) ?
N3 C43 . 1.351(13) ?
N3 C47 . 1.353(13) ?
N4 C61 . 1.363(13) ?
N4 C65 . 1.339(13) ?
C1 C2 . 1.418(14) ?
C1 C6 . 1.411(14) ?
C2 H2A . 0.9500 ?
C2 C3 . 1.370(14) ?
C3 C4 . 1.386(15) ?
C3 C12 . 1.482(15) ?
C4 C5 . 1.387(15) ?
C4 C18 . 1.537(15) ?
C5 H5A . 0.9500 ?
C5 C6 . 1.410(14) ?
C6 C7 . 1.463(15) ?
C7 C8 . 1.386(15) ?
C8 H8 . 0.9500 ?
C8 C9 . 1.338(15) ?
C9 H9 . 0.9500 ?
C9 C10 . 1.399(16) ?
C10 C11 . 1.376(15) ?
C11 H11 . 0.9500 ?
C12 C13 . 1.354(15) ?
C12 C17 . 1.391(15) ?
C13 H13 . 0.9500 ?
C13 C14 . 1.377(15) ?
C14 H14 . 0.9500 ?
C14 C15 . 1.406(16) ?
C15 H15 . 0.9500 ?
C15 C16 . 1.361(17) ?
C16 H16 . 0.9500 ?
C16 C17 . 1.379(15) ?
C17 C18 . 1.536(16) ?
C18 C73 . 1.533(11) ?
C18 C79 . 1.523(15) ?
C19 C20 . 1.390(14) ?
C19 C24 . 1.429(15) ?
C20 H6 . 0.9500 ?
C20 C21 . 1.379(14) ?
C21 C22 . 1.383(14) ?
C21 C30 . 1.502(14) ?
C22 C23 . 1.379(14) ?
C22 C36 . 1.546(14) ?
C23 H23 . 0.9500 ?
C23 C24 . 1.407(13) ?
C24 C25 . 1.469(14) ?
C25 C26 . 1.382(15) ?
C26 H26 . 0.9500 ?
C26 C27 . 1.376(14) ?
C27 H27 . 0.9500 ?
C27 C28 . 1.392(15) ?
C28 C29 . 1.367(15) ?
C29 H29 . 0.9500 ?
C30 C31 . 1.373(15) ?
C30 C35 . 1.405(14) ?
C31 H31 . 0.9500 ?
C31 C32 . 1.388(14) ?
C32 H32 . 0.9500 ?
C32 C33 . 1.365(14) ?
C33 H33 . 0.9500 ?
C33 C34 . 1.374(15) ?
C34 H34 . 0.9500 ?
C34 C35 . 1.398(14) ?
C35 C36 . 1.498(15) ?
C36 C85 . 1.541(10) ?
C36 C91 . 1.538(15) ?
C37 C38 . 1.394(14) ?
C37 C42 . 1.443(15) ?
C38 H38 . 0.9500 ?
C38 C39 . 1.411(14) ?
C39 C40 . 1.409(15) ?
C39 C48 . 1.439(15) ?
C40 C41 . 1.386(15) ?
C40 C54 . 1.525(15) ?
C41 H41 . 0.9500 ?
C41 C42 . 1.418(14) ?
C42 C43 . 1.453(15) ?
C43 C44 . 1.384(15) ?
C44 H44 . 0.9500 ?
C44 C45 . 1.367(15) ?
C45 H45 . 0.9500 ?
C45 C46 . 1.395(16) ?
C46 C47 . 1.386(16) ?
C47 H47 . 0.9500 ?
C48 C49 . 1.378(15) ?
C48 C53 . 1.394(16) ?
C49 H49 . 0.9500 ?
C49 C50 . 1.417(16) ?
C50 H50 . 0.9500 ?
C50 C51 . 1.380(17) ?
C51 H51 . 0.9500 ?
C51 C52 . 1.371(18) ?
C52 H52 . 0.9500 ?
C52 C53 . 1.366(16) ?
C53 C54 . 1.520(16) ?
C54 C97 . 1.531(11) ?
C54 C103 . 1.543(11) ?
C55 C56 . 1.439(14) ?
C55 C60 . 1.406(14) ?
C56 H56 . 0.9500 ?
C56 C57 . 1.397(14) ?
C57 C58 . 1.396(15) ?
C57 C66 . 1.470(14) ?
C58 C59 . 1.389(14) ?
C58 C72 . 1.521(15) ?
C59 H59 . 0.9500 ?
C59 C60 . 1.409(14) ?
C60 C61 . 1.471(14) ?
C61 C62 . 1.390(15) ?
C62 H62 . 0.9500 ?
C62 C63 . 1.382(15) ?
C63 H63 . 0.9500 ?
C63 C64 . 1.389(16) ?
C64 C65 . 1.371(15) ?
C65 H65 . 0.9500 ?
C66 C67 . 1.383(15) ?
C66 C71 . 1.399(15) ?
C67 H67 . 0.9500 ?
C67 C68 . 1.376(15) ?
C68 H68 . 0.9500 ?
C68 C69 . 1.396(17) ?
C69 H69 . 0.9500 ?
C69 C70 . 1.366(17) ?
C70 H70 . 0.9500 ?
C70 C71 . 1.374(15) ?
C71 C72 . 1.515(15) ?
C72 C109 . 1.532(11) ?
C72 C115 . 1.529(11) ?
C73 H73C . 0.9900 ?
C73 H73D . 0.9900 ?
C73 C74 . 1.523(11) ?
C74 H74C . 0.9900 ?
C74 H74D . 0.9900 ?
C74 C75 . 1.531(12) ?
C75 H75C . 0.9900 ?
C75 H75D . 0.9900 ?
C75 C76 . 1.518(14) ?
C76 H76C . 0.9900 ?
C76 H76D . 0.9900 ?
C76 C77 . 1.576(14) ?
C77 H77C . 0.9900 ?
C77 H77D . 0.9900 ?
C77 C78 . 1.534(15) ?
C78 H78D . 0.9800 ?
C78 H78E . 0.9800 ?
C78 H78F . 0.9800 ?
C79 H79E . 0.9900 ?
C79 H79F . 0.9900 ?
C79 C80 . 1.523(15) ?
C80 H80E . 0.9900 ?
C80 H80F . 0.9900 ?
C80 C81 . 1.519(16) ?
C81 H81E . 0.9900 ?
C81 H81F . 0.9900 ?
C81 C82 . 1.516(17) ?
C82 H82C . 0.9900 ?
C82 H82D . 0.9900 ?
C82 C83 . 1.512(18) ?
C83 H83C . 0.9900 ?
C83 H83D . 0.9900 ?
C83 C84 . 1.53(2) ?
C84 H84D . 0.9800 ?
C84 H84E . 0.9800 ?
C84 H84F . 0.9800 ?
C85 H85C . 0.9900 ?
C85 H85D . 0.9900 ?
C85 C86 . 1.506(10) ?
C86 H86C . 0.9900 ?
C86 H86D . 0.9900 ?
C86 C87 . 1.515(10) ?
C87 H87C . 0.9900 ?
C87 H87D . 0.9900 ?
C87 C88 . 1.529(11) ?
C88 H88C . 0.9900 ?
C88 H88D . 0.9900 ?
C88 C89 . 1.520(11) ?
C89 H89C . 0.9900 ?
C89 H89D . 0.9900 ?
C89 C90 . 1.527(11) ?
C90 H90D . 0.9800 ?
C90 H90E . 0.9800 ?
C90 H90F . 0.9800 ?
C91 H91C . 0.9900 ?
C91 H91D . 0.9900 ?
C91 C92 . 1.516(14) ?
C92 H92C . 0.9900 ?
C92 H92D . 0.9900 ?
C92 C93 . 1.541(14) ?
C93 H93C . 0.9900 ?
C93 H93D . 0.9900 ?
C93 C94 . 1.478(15) ?
C94 H94C . 0.9900 ?
C94 H94D . 0.9900 ?
C94 C95 . 1.525(18) ?
C95 H95C . 0.9900 ?
C95 H95D . 0.9900 ?
C95 C96 . 1.53(2) ?
C96 H96D . 0.9800 ?
C96 H96E . 0.9800 ?
C96 H96F . 0.9800 ?
C97 H97C . 0.9900 ?
C97 H97D . 0.9900 ?
C97 C98 . 1.526(11) ?
C98 H98C . 0.9900 ?
C98 H98D . 0.9900 ?
C98 C99 . 1.534(11) ?
C99 H99C . 0.9900 ?
C99 H99D . 0.9900 ?
C99 C100 . 1.478(12) ?
C100 H10C . 0.9900 ?
C100 H10D . 0.9900 ?
C100 H10A . 0.9900 ?
C100 H10B . 0.9900 ?
C100 C101 . 1.526(17) ?
C100 C126 . 1.526(12) ?
C103 H10E . 0.9900 ?
C103 H10F . 0.9900 ?
C103 C104 . 1.515(11) ?
C104 H10G . 0.9900 ?
C104 H10H . 0.9900 ?
C104 H10I . 0.9900 ?
C104 H10J . 0.9900 ?
C104 C105 . 1.526(11) ?
C104 C10A . 1.534(19) ?
C109 H10K . 0.9900 ?
C109 H10L . 0.9900 ?
C109 C110 . 1.517(11) ?
C110 H11A . 0.9900 ?
C110 H11B . 0.9900 ?
C110 C111 . 1.537(12) ?
C111 H11C . 0.9900 ?
C111 H11D . 0.9900 ?
C111 C112 . 1.534(11) ?
C112 H11E . 0.9900 ?
C112 H11F . 0.9900 ?
C112 C113 . 1.539(11) ?
C113 H11G . 0.9900 ?
C113 H11H . 0.9900 ?
C113 C114 . 1.545(12) ?
C114 H11I . 0.9800 ?
C114 H11J . 0.9800 ?
C114 H11K . 0.9800 ?
C115 H11L . 0.9900 ?
C115 H11M . 0.9900 ?
C115 C116 . 1.508(11) ?
C116 H11N . 0.9900 ?
C116 H11O . 0.9900 ?
C116 C117 . 1.507(11) ?
C117 H11P . 0.9900 ?
C117 H11Q . 0.9900 ?
C117 C118 . 1.514(11) ?
C118 H11R . 0.9900 ?
C118 H11S . 0.9900 ?
C118 C119 . 1.514(11) ?
C119 H11T . 0.9900 ?
C119 H11U . 0.9900 ?
C119 C120 . 1.507(11) ?
C120 H12A . 0.9800 ?
C120 H12B . 0.9800 ?
C120 H12C . 0.9800 ?
C121 H12D . 0.9800 ?
C121 H12E . 0.9800 ?
C121 H12F . 0.9800 ?
C122 H12G . 0.9800 ?
C122 H12H . 0.9800 ?
C122 H12I . 0.9800 ?
C123 H12J . 0.9800 ?
C123 H12K . 0.9800 ?
C123 H12L . 0.9800 ?
C124 H12M . 0.9800 ?
C124 H12N . 0.9800 ?
C124 H12O . 0.9800 ?
C101 H10M . 0.9900 ?
C101 H10N . 0.9900 ?
C101 C102 . 1.505(19) ?
C102 H10O . 0.9800 ?
C102 H10P . 0.9800 ?
C102 H10Q . 0.9800 ?
C105 H10R . 0.9900 ?
C105 H10S . 0.9900 ?
C105 C106 . 1.526(11) ?
C106 H10T . 0.9900 ?
C106 H10U . 0.9900 ?
C106 C107 . 1.531(16) ?
C107 H10V . 0.9900 ?
C107 H10W . 0.9900 ?
C107 C108 . 1.536(18) ?
C108 H10X . 0.9800 ?
C108 H10Y . 0.9800 ?
C108 H . 0.9800 ?
C10A H10Z . 0.9900 ?
C10A HA . 0.9900 ?
C10A C10B . 1.52(2) ?
C10B H10 . 0.9900 ?
C10B HB . 0.9900 ?
C10B C10C . 1.54(2) ?
C10C H7 . 0.9900 ?
C10C HC . 0.9900 ?
C10C C10D . 1.530(12) ?
C10D H12 . 0.9800 ?
C10D HD . 0.9800 ?
C10D HE . 0.9800 ?
C125 H12P . 0.9800 ?
C125 H12Q . 0.9800 ?
C125 H12R . 0.9800 ?
C125 C126 . 1.511(14) ?
C126 H12S . 0.9900 ?
C126 H12T . 0.9900 ?
Ir3 N01' . 2.243(10) ?
Ir3 N1' . 2.043(11) ?
Ir3 N2' . 1.943(13) ?
Ir3 N02' . 2.257(9) ?
Ir3 C1' . 2.013(12) ?
Ir3 C19' . 2.002(12) ?
Ir4 N01' . 2.289(10) ?
Ir4 N02' . 2.192(10) ?
Ir4 N3' . 2.067(11) ?
Ir4 N4' . 1.899(12) ?
Ir4 C37' . 1.990(12) ?
Ir4 C55' . 1.990(12) ?
O1' C01' . 1.191(17) ?
O2' C02' . 1.185(16) ?
O3' C10' . 1.393(16) ?
O3' C221 . 1.433(17) ?
O4' C28' . 1.404(18) ?
O4' C222 . 1.48(2) ?
O5' C46' . 1.353(16) ?
O5' C223 . 1.435(19) ?
O6' C64' . 1.394(16) ?
O6' C224 . 1.464(19) ?
N01' C01' . 1.068(16) ?
N1' C7' . 1.365(15) ?
N1' C11' . 1.334(15) ?
N2' C25' . 1.373(17) ?
N2' C29' . 1.404(17) ?
N02' C02' . 1.162(16) ?
N3' C43' . 1.328(16) ?
N3' C47' . 1.362(14) ?
N4' C61' . 1.365(16) ?
N4' C65' . 1.450(16) ?
C1' C2' . 1.392(16) ?
C1' C6' . 1.420(17) ?
C2' H2' . 0.9500 ?
C2' C3' . 1.352(15) ?
C3' C4' . 1.398(17) ?
C3' C12' . 1.471(16) ?
C4' C5' . 1.374(17) ?
C4' C18' . 1.540(17) ?
C5' H5' . 0.9500 ?
C5' C6' . 1.421(16) ?
C6' C7' . 1.448(16) ?
C7' C8' . 1.384(18) ?
C8' H8' . 0.9500 ?
C8' C9' . 1.374(17) ?
C9' H9' . 0.9500 ?
C9' C10' . 1.404(19) ?
C10' C11' . 1.384(19) ?
C11' H11' . 0.9500 ?
C12' C13' . 1.369(16) ?
C12' C17' . 1.419(16) ?
C13' H13' . 0.9500 ?
C13' C14' . 1.410(16) ?
C14' H14' . 0.9500 ?
C14' C15' . 1.363(17) ?
C15' H15' . 0.9500 ?
C15' C16' . 1.354(18) ?
C16' H16' . 0.9500 ?
C16' C17' . 1.388(17) ?
C17' C18' . 1.539(18) ?
C18' C73' . 1.601(19) ?
C18' C79' . 1.480(19) ?
C19' C20' . 1.379(16) ?
C19' C24' . 1.417(17) ?
C20' H20' . 0.9500 ?
C20' C21' . 1.415(17) ?
C21' C22' . 1.364(18) ?
C21' C30' . 1.483(18) ?
C22' C23' . 1.395(17) ?
C22' C36' . 1.522(18) ?
C23' H23' . 0.9500 ?
C23' C24' . 1.394(17) ?
C24' C25' . 1.446(17) ?
C25' C26' . 1.426(19) ?
C26' H26' . 0.9500 ?
C26' C27' . 1.429(19) ?
C27' H27' . 0.9500 ?
C27' C28' . 1.40(2) ?
C28' C29' . 1.35(2) ?
C29' H29' . 0.9500 ?
C30' C31' . 1.404(18) ?
C30' C35' . 1.450(18) ?
C31' H31' . 0.9500 ?
C31' C32' . 1.367(18) ?
C32' H32' . 0.9500 ?
C32' C33' . 1.360(18) ?
C33' H33' . 0.9500 ?
C33' C34' . 1.371(18) ?
C34' H34' . 0.9500 ?
C34' C35' . 1.374(18) ?
C35' C36' . 1.495(19) ?
C36' C85' . 1.516(17) ?
C36' C91' . 1.534(18) ?
C37' C38' . 1.432(16) ?
C37' C42' . 1.427(18) ?
C38' H38' . 0.9500 ?
C38' C39' . 1.392(16) ?
C39' C40' . 1.383(17) ?
C39' C48' . 1.478(16) ?
C40' C41' . 1.377(16) ?
C40' C54' . 1.530(17) ?
C41' H41' . 0.9500 ?
C41' C42' . 1.430(17) ?
C42' C43' . 1.444(17) ?
C43' C44' . 1.414(18) ?
C44' H44' . 0.9500 ?
C44' C45' . 1.390(18) ?
C45' H45' . 0.9500 ?
C45' C46' . 1.38(2) ?
C46' C47' . 1.33(2) ?
C47' H47' . 0.9500 ?
C48' C49' . 1.390(16) ?
C48' C53' . 1.382(16) ?
C49' H49' . 0.9500 ?
C49' C50' . 1.435(16) ?
C50' H50' . 0.9500 ?
C50' C51' . 1.331(17) ?
C51' H51' . 0.9500 ?
C51' C52' . 1.395(18) ?
C52' H52' . 0.9500 ?
C52' C53' . 1.382(16) ?
C53' C54' . 1.542(18) ?
C54' C97' . 1.564(18) ?
C54' C203 . 1.551(12) ?
C55' C56' . 1.404(15) ?
C55' C60' . 1.417(17) ?
C56' H56' . 0.9500 ?
C56' C57' . 1.383(15) ?
C57' C58' . 1.394(16) ?
C57' C66' . 1.453(16) ?
C58' C59' . 1.390(16) ?
C58' C72' . 1.525(17) ?
C59' H59' . 0.9500 ?
C59' C60' . 1.405(16) ?
C60' C61' . 1.479(17) ?
C61' C62' . 1.390(18) ?
C62' H62' . 0.9500 ?
C62' C63' . 1.403(17) ?
C63' H63' . 0.9500 ?
C63' C64' . 1.305(19) ?
C64' C65' . 1.377(19) ?
C65' H65' . 0.9500 ?
C66' C67' . 1.394(16) ?
C66' C71' . 1.413(17) ?
C67' H67' . 0.9500 ?
C67' C68' . 1.374(15) ?
C68' H68' . 0.9500 ?
C68' C69' . 1.389(17) ?
C69' H69' . 0.9500 ?
C69' C70' . 1.392(18) ?
C70' H70' . 0.9500 ?
C70' C71' . 1.382(16) ?
C71' C72' . 1.515(18) ?
C72' C209 . 1.551(17) ?
C72' C215 . 1.551(17) ?
C73' H73A . 0.9900 ?
C73' H73B . 0.9900 ?
C73' C74' . 1.482(19) ?
C74' H74A . 0.9900 ?
C74' H74B . 0.9900 ?
C74' C75' . 1.52(2) ?
C75' H75A . 0.9900 ?
C75' H75B . 0.9900 ?
C75' C76' . 1.497(19) ?
C76' H76A . 0.9900 ?
C76' H76B . 0.9900 ?
C76' C77' . 1.512(16) ?
C77' H77A . 0.9900 ?
C77' H77B . 0.9900 ?
C77' C78' . 1.487(16) ?
C78' H78A . 0.9800 ?
C78' H78B . 0.9800 ?
C78' H78C . 0.9800 ?
C79' H79C . 0.9900 ?
C79' H79D . 0.9900 ?
C79' H79A . 0.9900 ?
C79' H79B . 0.9900 ?
C79' C80' . 1.498(16) ?
C79' C80B . 1.548(19) ?
C81' H81C . 0.9900 ?
C81' H81D . 0.9900 ?
C81' H81A . 0.9900 ?
C81' H81B . 0.9900 ?
C81' C82' . 1.608(18) ?
C81' C80' . 1.576(18) ?
C81' C80B . 1.550(19) ?
C82' H82A . 0.9900 ?
C82' H82B . 0.9900 ?
C82' C83' . 1.546(18) ?
C83' H83A . 0.9900 ?
C83' H83B . 0.9900 ?
C83' C84' . 1.521(17) ?
C84' H84A . 0.9800 ?
C84' H84B . 0.9800 ?
C84' H84C . 0.9800 ?
C85' H85A . 0.9900 ?
C85' H85B . 0.9900 ?
C85' C86' . 1.528(18) ?
C86' H86A . 0.9900 ?
C86' H86B . 0.9900 ?
C86' C87' . 1.507(16) ?
C87' H87A . 0.9900 ?
C87' H87B . 0.9900 ?
C87' C88' . 1.506(18) ?
C88' H88A . 0.9900 ?
C88' H88B . 0.9900 ?
C88' C89' . 1.513(18) ?
C89' H89A . 0.9900 ?
C89' H89B . 0.9900 ?
C89' C90' . 1.504(19) ?
C90' H90A . 0.9800 ?
C90' H90B . 0.9800 ?
C90' H90C . 0.9800 ?
C91' H91A . 0.9900 ?
C91' H91B . 0.9900 ?
C91' C92' . 1.51(2) ?
C92' H92A . 0.9900 ?
C92' H92B . 0.9900 ?
C92' C93' . 1.41(2) ?
C93' H93A . 0.9900 ?
C93' H93B . 0.9900 ?
C93' C94' . 1.49(3) ?
C94' H94A . 0.9900 ?
C94' H94B . 0.9900 ?
C94' C95' . 1.62(3) ?
C95' H95A . 0.9900 ?
C95' H95B . 0.9900 ?
C95' C96' . 1.53(3) ?
C96' H96A . 0.9800 ?
C96' H96B . 0.9800 ?
C96' H96C . 0.9800 ?
C97' H97A . 0.9900 ?
C97' H97B . 0.9900 ?
C97' C98' . 1.510(18) ?
C98' H98A . 0.9900 ?
C98' H98B . 0.9900 ?
C98' C99' . 1.531(18) ?
C99' H99A . 0.9900 ?
C99' H99B . 0.9900 ?
C99' C200 . 1.51(2) ?
C200 H20A . 0.9900 ?
C200 H20B . 0.9900 ?
C200 C201 . 1.52(2) ?
C201 H20C . 0.9900 ?
C201 H20D . 0.9900 ?
C201 C202 . 1.65(3) ?
C202 H20E . 0.9800 ?
C202 H20F . 0.9800 ?
C202 H20G . 0.9800 ?
C203 H20H . 0.9900 ?
C203 H20I . 0.9900 ?
C203 H20J . 0.9900 ?
C203 H20K . 0.9900 ?
C203 C204 . 1.543(12) ?
C203 C20B . 1.520(19) ?
C206 H20N . 0.9900 ?
C206 H20O . 0.9900 ?
C206 H20L . 0.9900 ?
C206 H20M . 0.9900 ?
C206 C207 . 1.519(14) ?
C206 C205 . 1.529(12) ?
C206 C20C . 1.550(13) ?
C207 H20P . 0.9900 ?
C207 H20Q . 0.9900 ?
C207 C208 . 1.543(14) ?
C208 H20R . 0.9800 ?
C208 H20S . 0.9800 ?
C208 H20T . 0.9800 ?
C209 H20U . 0.9900 ?
C209 H20V . 0.9900 ?
C209 C210 . 1.511(17) ?
C210 H21A . 0.9900 ?
C210 H21B . 0.9900 ?
C210 C211 . 1.503(18) ?
C211 H21C . 0.9900 ?
C211 H21D . 0.9900 ?
C211 H21E . 0.9900 ?
C211 H21F . 0.9900 ?
C211 C21B . 1.538(18) ?
C211 C212 . 1.521(18) ?
C215 H21G . 0.9900 ?
C215 H21H . 0.9900 ?
C215 C216 . 1.50(2) ?
C216 H21I . 0.9900 ?
C216 H21J . 0.9900 ?
C216 H21K . 0.9900 ?
C216 H21L . 0.9900 ?
C216 C217 . 1.525(14) ?
C216 C21E . 1.529(14) ?
C221 H22A . 0.9800 ?
C221 H22B . 0.9800 ?
C221 H22C . 0.9800 ?
C222 H22D . 0.9800 ?
C222 H22E . 0.9800 ?
C222 H22F . 0.9800 ?
C223 H22G . 0.9800 ?
C223 H22H . 0.9800 ?
C223 H22I . 0.9800 ?
C224 H22J . 0.9800 ?
C224 H22K . 0.9800 ?
C224 H22L . 0.9800 ?
C21B H21M . 0.9900 ?
C21B H21N . 0.9900 ?
C21B C21C . 1.502(19) ?
C21C H21O . 0.9900 ?
C21C H21P . 0.9900 ?
C21C C21D . 1.530(19) ?
C21D H21Q . 0.9800 ?
C21D H21R . 0.9800 ?
C21D H21S . 0.9800 ?
C80' H80A . 0.9900 ?
C80' H80B . 0.9900 ?
C204 H20W . 0.9900 ?
C204 H20X . 0.9900 ?
C204 C205 . 1.533(12) ?
C205 H20Y . 0.9900 ?
C205 HF . 0.9900 ?
C217 H21T . 0.9900 ?
C217 H21U . 0.9900 ?
C217 C218 . 1.536(14) ?
C218 H21V . 0.9900 ?
C218 H21W . 0.9900 ?
C218 C219 . 1.541(19) ?
C219 H21X . 0.9900 ?
C219 H21Y . 0.9900 ?
C219 C220 . 1.513(19) ?
C220 H22M . 0.9800 ?
C220 H22N . 0.9800 ?
C220 H22O . 0.9800 ?
C20B H20Z . 0.9900 ?
C20B HG . 0.9900 ?
C20B C20C . 1.55(2) ?
C20C H20 . 0.9900 ?
C20C HH . 0.9900 ?
C21E H21Z . 0.9900 ?
C21E HI . 0.9900 ?
C21E C21F . 1.574(19) ?
C21F H21 . 0.9900 ?
C21F HJ . 0.9900 ?
C21F C21G . 1.523(14) ?
C21G H1 . 0.9900 ?
C21G HK . 0.9900 ?
C21G C21H . 1.528(14) ?
C21H H2 . 0.9800 ?
C21H HL . 0.9800 ?
C21H HM . 0.9800 ?
C80B H80C . 0.9900 ?
C80B H80D . 0.9900 ?
C212 H3 . 0.9900 ?
C212 HN . 0.9900 ?
C212 C213 . 1.496(19) ?
C213 H4 . 0.9900 ?
C213 HO . 0.9900 ?
C213 C214 . 1.528(19) ?
C214 H5 . 0.9800 ?
C214 HP . 0.9800 ?
C214 HQ . 0.9800 ?

loop_
_geom_torsion_atom_site_label_1
_geom_torsion_atom_site_label_2
_geom_torsion_atom_site_label_3
_geom_torsion_atom_site_label_4
_geom_torsion_site_symmetry_1
_geom_torsion_site_symmetry_2
_geom_torsion_site_symmetry_3
_geom_torsion_site_symmetry_4
_geom_torsion
_geom_torsion_publ_flag
Ir1 N1 C7 C6 . . . . -3.4(11) ?
Ir1 N1 C7 C8 . . . . 175.1(8) ?
Ir1 N1 C11 C10 . . . . -174.3(8) ?
Ir1 N2 C25 C24 . . . . -0.8(12) ?
Ir1 N2 C25 C26 . . . . 176.7(8) ?
Ir1 N2 C29 C28 . . . . -172.8(8) ?
Ir1 C1 C2 C3 . . . . -173.0(7) ?
Ir1 C1 C6 C5 . . . . 174.3(8) ?
Ir1 C1 C6 C7 . . . . -8.2(11) ?
Ir1 C19 C20 C21 . . . . -171.0(8) ?
Ir1 C19 C24 C23 . . . . 174.8(8) ?
Ir1 C19 C24 C25 . . . . -10.5(12) ?
Ir2 N3 C43 C42 . . . . 2.5(11) ?
Ir2 N3 C43 C44 . . . . -177.9(7) ?
Ir2 N3 C47 C46 . . . . 178.3(7) ?
Ir2 N4 C61 C60 . . . . 0.3(12) ?
Ir2 N4 C61 C62 . . . . 177.7(8) ?
Ir2 N4 C65 C64 . . . . -177.5(8) ?
Ir2 C37 C38 C39 . . . . -170.6(8) ?
Ir2 C37 C42 C41 . . . . 174.5(8) ?
Ir2 C37 C42 C43 . . . . -4.2(11) ?
Ir2 C55 C56 C57 . . . . -168.3(8) ?
Ir2 C55 C60 C59 . . . . 171.1(9) ?
Ir2 C55 C60 C61 . . . . -9.2(12) ?
O3 C10 C11 N1 . . . . -179.9(9) ?
O4 C28 C29 N2 . . . . 177.8(10) ?
O5 C46 C47 N3 . . . . -177.5(9) ?
O6 C64 C65 N4 . . . . -179.6(10) ?
N1 C7 C8 C9 . . . . 0.0(16) ?
N2 C25 C26 C27 . . . . -3.0(18) ?
N3 C43 C44 C45 . . . . -0.3(16) ?
N4 C61 C62 C63 . . . . -1.7(17) ?
C1 C2 C3 C4 . . . . -2.6(16) ?
C1 C2 C3 C12 . . . . 179.2(10) ?
C1 C6 C7 N1 . . . . 7.6(13) ?
C1 C6 C7 C8 . . . . -170.9(10) ?
C2 C1 C6 C5 . . . . -1.8(15) ?
C2 C1 C6 C7 . . . . 175.7(9) ?
C2 C3 C4 C5 . . . . 1.7(16) ?
C2 C3 C4 C18 . . . . -179.3(9) ?
C2 C3 C12 C13 . . . . -1(2) ?
C2 C3 C12 C17 . . . . 178.9(10) ?
C3 C4 C5 C6 . . . . -0.9(16) ?
C3 C4 C18 C17 . . . . 0.6(11) ?
C3 C4 C18 C73 . . . . -117.1(11) ?
C3 C4 C18 C79 . . . . 119.5(11) ?
C3 C12 C13 C14 . . . . 178.8(11) ?
C3 C12 C17 C16 . . . . -178.6(9) ?
C3 C12 C17 C18 . . . . -0.1(12) ?
C4 C3 C12 C13 . . . . -179.6(12) ?
C4 C3 C12 C17 . . . . 0.5(12) ?
C4 C5 C6 C1 . . . . 1.1(16) ?
C4 C5 C6 C7 . . . . -176.3(10) ?
C4 C18 C73 C74 . . . . 49.7(14) ?
C4 C18 C79 C80 . . . . -61.0(14) ?
C5 C4 C18 C17 . . . . 179.5(11) ?
C5 C4 C18 C73 . . . . 61.8(15) ?
C5 C4 C18 C79 . . . . -61.6(15) ?
C5 C6 C7 N1 . . . . -174.9(9) ?
C5 C6 C7 C8 . . . . 6.6(17) ?
C6 C1 C2 C3 . . . . 2.5(14) ?
C6 C7 C8 C9 . . . . 178.3(11) ?
C7 N1 C11 C10 . . . . -0.4(15) ?
C7 C8 C9 C10 . . . . -0.8(17) ?
C8 C9 C10 O3 . . . . -179.5(10) ?
C8 C9 C10 C11 . . . . 1.0(16) ?
C9 C10 C11 N1 . . . . -0.4(16) ?
C11 N1 C7 C6 . . . . -178.0(9) ?
C11 N1 C7 C8 . . . . 0.6(14) ?
C12 C3 C4 C5 . . . . -179.7(10) ?
C12 C3 C4 C18 . . . . -0.7(12) ?
C12 C13 C14 C15 . . . . -0.9(17) ?
C12 C17 C18 C4 . . . . -0.3(11) ?
C12 C17 C18 C73 . . . . 118.8(10) ?
C12 C17 C18 C79 . . . . -118.9(11) ?
C13 C12 C17 C16 . . . . 1.5(17) ?
C13 C12 C17 C18 . . . . -180.0(10) ?
C13 C14 C15 C16 . . . . 3.1(18) ?
C14 C15 C16 C17 . . . . -3.0(18) ?
C15 C16 C17 C12 . . . . 0.7(17) ?
C15 C16 C17 C18 . . . . -177.5(11) ?
C16 C17 C18 C4 . . . . 178.0(11) ?
C16 C17 C18 C73 . . . . -62.9(15) ?
C16 C17 C18 C79 . . . . 59.4(15) ?
C17 C12 C13 C14 . . . . -1.4(17) ?
C17 C18 C73 C74 . . . . -61.6(14) ?
C17 C18 C79 C80 . . . . 50.6(14) ?
C18 C4 C5 C6 . . . . -179.7(10) ?
C18 C73 C74 C75 . . . . 176.3(11) ?
C18 C79 C80 C81 . . . . 164.8(11) ?
C19 C20 C21 C22 . . . . -3.0(17) ?
C19 C20 C21 C30 . . . . 177.9(11) ?
C19 C24 C25 N2 . . . . 7.3(14) ?
C19 C24 C25 C26 . . . . -169.9(11) ?
C20 C19 C24 C23 . . . . 0.8(16) ?
C20 C19 C24 C25 . . . . 175.6(10) ?
C20 C21 C22 C23 . . . . 1.5(18) ?
C20 C21 C22 C36 . . . . -179.7(10) ?
C20 C21 C30 C31 . . . . 1(2) ?
C20 C21 C30 C35 . . . . -180.0(11) ?
C21 C22 C23 C24 . . . . 1.0(17) ?
C21 C22 C36 C35 . . . . -0.2(12) ?
C21 C22 C36 C85 . . . . -118.8(11) ?
C21 C22 C36 C91 . . . . 117.9(11) ?
C21 C30 C31 C32 . . . . 179.7(11) ?
C21 C30 C35 C34 . . . . -178.9(9) ?
C21 C30 C35 C36 . . . . -0.9(13) ?
C22 C21 C30 C31 . . . . -178.5(12) ?
C22 C21 C30 C35 . . . . 0.8(13) ?
C22 C23 C24 C19 . . . . -2.2(16) ?
C22 C23 C24 C25 . . . . -176.6(10) ?
C22 C36 C85 C86 . . . . 46.0(14) ?
C22 C36 C91 C92 . . . . -54.5(12) ?
C23 C22 C36 C35 . . . . 178.6(11) ?
C23 C22 C36 C85 . . . . 59.9(16) ?
C23 C22 C36 C91 . . . . -63.3(15) ?
C23 C24 C25 N2 . . . . -177.9(10) ?
C23 C24 C25 C26 . . . . 4.9(19) ?
C24 C19 C20 C21 . . . . 1.8(16) ?
C24 C25 C26 C27 . . . . 174.0(11) ?
C25 N2 C29 C28 . . . . 2.3(16) ?
C25 C26 C27 C28 . . . . 1.3(18) ?
C26 C27 C28 O4 . . . . -179.5(10) ?
C26 C27 C28 C29 . . . . 2.1(18) ?
C27 C28 C29 N2 . . . . -3.9(17) ?
C29 N2 C25 C24 . . . . -176.2(9) ?
C29 N2 C25 C26 . . . . 1.2(16) ?
C30 C21 C22 C23 . . . . -179.2(10) ?
C30 C21 C22 C36 . . . . -0.4(13) ?
C30 C31 C32 C33 . . . . -1.0(18) ?
C30 C35 C36 C22 . . . . 0.7(12) ?
C30 C35 C36 C85 . . . . 119.0(10) ?
C30 C35 C36 C91 . . . . -116.1(11) ?
C31 C30 C35 C34 . . . . 0.5(17) ?
C31 C30 C35 C36 . . . . 178.4(10) ?
C31 C32 C33 C34 . . . . 0.5(19) ?
C32 C33 C34 C35 . . . . 0.6(18) ?
C33 C34 C35 C30 . . . . -1.1(16) ?
C33 C34 C35 C36 . . . . -178.7(11) ?
C34 C35 C36 C22 . . . . 178.4(11) ?
C34 C35 C36 C85 . . . . -63.4(14) ?
C34 C35 C36 C91 . . . . 61.6(15) ?
C35 C30 C31 C32 . . . . 0.6(18) ?
C35 C36 C85 C86 . . . . -65.5(12) ?
C35 C36 C91 C92 . . . . 56.3(13) ?
C36 C22 C23 C24 . . . . -177.6(10) ?
C36 C85 C86 C87 . . . . 179.0(10) ?
C36 C91 C92 C93 . . . . 157.6(9) ?
C37 C38 C39 C40 . . . . -5.2(16) ?
C37 C38 C39 C48 . . . . 174.9(11) ?
C37 C42 C43 N3 . . . . 1.0(13) ?
C37 C42 C43 C44 . . . . -178.5(10) ?
C38 C37 C42 C41 . . . . 0.4(15) ?
C38 C37 C42 C43 . . . . -178.3(9) ?
C38 C39 C40 C41 . . . . 5.0(17) ?
C38 C39 C40 C54 . . . . -176.6(9) ?
C38 C39 C48 C49 . . . . -3(2) ?
C38 C39 C48 C53 . . . . 179.6(11) ?
C39 C40 C41 C42 . . . . -2.2(16) ?
C39 C40 C54 C53 . . . . -4.7(12) ?
C39 C40 C54 C97 . . . . -123.8(11) ?
C39 C40 C54 C103 . . . . 115.6(11) ?
C39 C48 C49 C50 . . . . -176.8(12) ?
C39 C48 C53 C52 . . . . 177.9(12) ?
C39 C48 C53 C54 . . . . -2.9(13) ?
C40 C39 C48 C49 . . . . 177.3(12) ?
C40 C39 C48 C53 . . . . -0.3(13) ?
C40 C41 C42 C37 . . . . -0.5(15) ?
C40 C41 C42 C43 . . . . 178.1(10) ?
C40 C54 C97 C98 . . . . 55.5(15) ?
C40 C54 C103 C104 . . . . -61.1(15) ?
C41 C40 C54 C53 . . . . 173.6(11) ?
C41 C40 C54 C97 . . . . 54.5(16) ?
C41 C40 C54 C103 . . . . -66.1(15) ?
C41 C42 C43 N3 . . . . -177.7(9) ?
C41 C42 C43 C44 . . . . 2.8(16) ?
C42 C37 C38 C39 . . . . 2.5(15) ?
C42 C43 C44 C45 . . . . 179.2(10) ?
C43 N3 C47 C46 . . . . -1.2(15) ?
C43 C44 C45 C46 . . . . -1.2(16) ?
C44 C45 C46 O5 . . . . 178.8(9) ?
C44 C45 C46 C47 . . . . 1.5(17) ?
C45 C46 C47 N3 . . . . -0.4(16) ?
C47 N3 C43 C42 . . . . -178.1(9) ?
C47 N3 C43 C44 . . . . 1.5(15) ?
C48 C39 C40 C41 . . . . -175.1(10) ?
C48 C39 C40 C54 . . . . 3.4(13) ?
C48 C49 C50 C51 . . . . 0(2) ?
C48 C53 C54 C40 . . . . 4.6(12) ?
C48 C53 C54 C97 . . . . 122.6(11) ?
C48 C53 C54 C103 . . . . -114.6(11) ?
C49 C48 C53 C52 . . . . 0.0(19) ?
C49 C48 C53 C54 . . . . 179.2(10) ?
C49 C50 C51 C52 . . . . 0(2) ?
C50 C51 C52 C53 . . . . 1(2) ?
C51 C52 C53 C48 . . . . -1(2) ?
C51 C52 C53 C54 . . . . -179.8(13) ?
C52 C53 C54 C40 . . . . -176.3(13) ?
C52 C53 C54 C97 . . . . -58.3(17) ?
C52 C53 C54 C103 . . . . 64.5(17) ?
C53 C48 C49 C50 . . . . 0.6(18) ?
C53 C54 C97 C98 . . . . -56.6(15) ?
C53 C54 C103 C104 . . . . 51.8(15) ?
C54 C40 C41 C42 . . . . 179.7(10) ?
C54 C97 C98 C99 . . . . 170.5(12) ?
C54 C103 C104 C105 . . . . 165.6(14) ?
C54 C103 C104 C10A . . . . -178(2) ?
C55 C56 C57 C58 . . . . -2.4(17) ?
C55 C56 C57 C66 . . . . 177.5(10) ?
C55 C60 C61 N4 . . . . 5.7(14) ?
C55 C60 C61 C62 . . . . -171.5(10) ?
C56 C55 C60 C59 . . . . -2.3(16) ?
C56 C55 C60 C61 . . . . 177.3(9) ?
C56 C57 C58 C59 . . . . -1.9(18) ?
C56 C57 C58 C72 . . . . 177.5(10) ?
C56 C57 C66 C67 . . . . 3(2) ?
C56 C57 C66 C71 . . . . -177.6(11) ?
C57 C58 C59 C60 . . . . 3.9(17) ?
C57 C58 C72 C71 . . . . 1.5(12) ?
C57 C58 C72 C109 . . . . -117.2(11) ?
C57 C58 C72 C115 . . . . 122.4(11) ?
C57 C66 C67 C68 . . . . 179.3(12) ?
C57 C66 C71 C70 . . . . 180.0(10) ?
C57 C66 C71 C72 . . . . -1.4(13) ?
C58 C57 C66 C67 . . . . -176.8(12) ?
C58 C57 C66 C71 . . . . 2.3(13) ?
C58 C59 C60 C55 . . . . -1.8(17) ?
C58 C59 C60 C61 . . . . 178.6(10) ?
C58 C72 C109 C110 . . . . 57.9(14) ?
C58 C72 C115 C116 . . . . -59.2(14) ?
C59 C58 C72 C71 . . . . -179.2(11) ?
C59 C58 C72 C109 . . . . 62.1(15) ?
C59 C58 C72 C115 . . . . -58.3(16) ?
C59 C60 C61 N4 . . . . -174.6(10) ?
C59 C60 C61 C62 . . . . 8.1(18) ?
C60 C55 C56 C57 . . . . 4.4(15) ?
C60 C61 C62 C63 . . . . 175.3(11) ?
C61 N4 C65 C64 . . . . -2.4(17) ?
C61 C62 C63 C64 . . . . 1.5(18) ?
C62 C63 C64 O6 . . . . -179.9(10) ?
C62 C63 C64 C65 . . . . -1.7(19) ?
C63 C64 C65 N4 . . . . 2.3(18) ?
C65 N4 C61 C60 . . . . -175.3(9) ?
C65 N4 C61 C62 . . . . 2.1(16) ?
C66 C57 C58 C59 . . . . 178.2(10) ?
C66 C57 C58 C72 . . . . -2.4(13) ?
C66 C67 C68 C69 . . . . 1.4(19) ?
C66 C71 C72 C58 . . . . 0.0(12) ?
C66 C71 C72 C109 . . . . 116.9(11) ?
C66 C71 C72 C115 . . . . -121.1(11) ?
C67 C66 C71 C70 . . . . -0.8(18) ?
C67 C66 C71 C72 . . . . 177.8(10) ?
C67 C68 C69 C70 . . . . -3(2) ?
C68 C69 C70 C71 . . . . 2(2) ?
C69 C70 C71 C66 . . . . -0.5(19) ?
C69 C70 C71 C72 . . . . -178.8(12) ?
C70 C71 C72 C58 . . . . 178.4(12) ?
C70 C71 C72 C109 . . . . -64.7(16) ?
C70 C71 C72 C115 . . . . 57.3(17) ?
C71 C66 C67 C68 . . . . 0.3(18) ?
C71 C72 C109 C110 . . . . -53.1(14) ?
C71 C72 C115 C116 . . . . 54.2(14) ?
C72 C58 C59 C60 . . . . -175.3(10) ?
C72 C109 C110 C111 . . . . -176.1(13) ?
C72 C115 C116 C117 . . . . 179.7(11) ?
C73 C18 C79 C80 . . . . 173.8(10) ?
C73 C74 C75 C76 . . . . 70(2) ?
C74 C75 C76 C77 . . . . -167.4(15) ?
C75 C76 C77 C78 . . . . -62(3) ?
C79 C18 C73 C74 . . . . 174.4(10) ?
C79 C80 C81 C82 . . . . -179.8(11) ?
C80 C81 C82 C83 . . . . 170.5(13) ?
C81 C82 C83 C84 . . . . -178.9(16) ?
C85 C36 C91 C92 . . . . -178.0(9) ?
C85 C86 C87 C88 . . . . 172.2(10) ?
C86 C87 C88 C89 . . . . -61.6(15) ?
C87 C88 C89 C90 . . . . -174.0(12) ?
C91 C36 C85 C86 . . . . 168.9(10) ?
C91 C92 C93 C94 . . . . 179.0(9) ?
C92 C93 C94 C95 . . . . 174.0(10) ?
C93 C94 C95 C96 . . . . -175.3(12) ?
C97 C54 C103 C104 . . . . 176.8(11) ?
C97 C98 C99 C100 . . . . 172.8(13) ?
C98 C99 C100 C101 . . . . 169(2) ?
C98 C99 C100 C126 . . . . -179(3) ?
C99 C100 C101 C102 . . . . 172(2) ?
C99 C100 C126 C125 . . . . -66(8) ?
C103 C54 C97 C98 . . . . 178.0(11) ?
C103 C104 C105 C106 . . . . -177.3(17) ?
C103 C104 C10A C10B . . . . 179(3) ?
C104 C105 C106 C107 . . . . 175(2) ?
C104 C10A C10B C10C . . . . 54(6) ?
C109 C72 C115 C116 . . . . 179.0(10) ?
C109 C110 C111 C112 . . . . -167.1(17) ?
C110 C111 C112 C113 . . . . -67(3) ?
C111 C112 C113 C114 . . . . -64(3) ?
C115 C72 C109 C110 . . . . -178.3(11) ?
C115 C116 C117 C118 . . . . -173.6(10) ?
C116 C117 C118 C119 . . . . 177.9(11) ?
C117 C118 C119 C120 . . . . -174.3(11) ?
C121 O3 C10 C9 . . . . 174.1(10) ?
C121 O3 C10 C11 . . . . -6.4(15) ?
C122 O4 C28 C27 . . . . 170.0(11) ?
C122 O4 C28 C29 . . . . -11.8(17) ?
C123 O5 C46 C45 . . . . 176.6(10) ?
C123 O5 C46 C47 . . . . -6.2(15) ?
C124 O6 C64 C63 . . . . 171.6(11) ?
C124 O6 C64 C65 . . . . -6.6(17) ?
C105 C106 C107 C108 . . . . -176(2) ?
C10A C10B C10C C10D . . . . -176(5) ?
Ir3 N1' C7' C6' . . . . -3.8(14) ?
Ir3 N1' C7' C8' . . . . 179.1(10) ?
Ir3 N1' C11' C10' . . . . -178.6(10) ?
Ir3 N2' C25' C24' . . . . 7.5(13) ?
Ir3 N2' C25' C26' . . . . -171.3(10) ?
Ir3 N2' C29' C28' . . . . 167.3(11) ?
Ir3 C1' C2' C3' . . . . 177.1(9) ?
Ir3 C1' C6' C5' . . . . -178.5(10) ?
Ir3 C1' C6' C7' . . . . 7.8(15) ?
Ir3 C19' C20' C21' . . . . 174.0(9) ?
Ir3 C19' C24' C23' . . . . -176.7(9) ?
Ir3 C19' C24' C25' . . . . 3.8(14) ?
Ir4 N3' C43' C42' . . . . 5.3(15) ?
Ir4 N3' C43' C44' . . . . -171.0(10) ?
Ir4 N3' C47' C46' . . . . 169.3(11) ?
Ir4 N4' C61' C60' . . . . -8.3(12) ?
Ir4 N4' C61' C62' . . . . 170.2(9) ?
Ir4 N4' C65' C64' . . . . -174.3(9) ?
Ir4 C37' C38' C39' . . . . 172.3(9) ?
Ir4 C37' C42' C41' . . . . -172.2(10) ?
Ir4 C37' C42' C43' . . . . 7.2(15) ?
Ir4 C55' C56' C57' . . . . 173.1(8) ?
Ir4 C55' C60' C59' . . . . -173.6(8) ?
Ir4 C55' C60' C61' . . . . 9.4(13) ?
O3' C10' C11' N1' . . . . 178.2(12) ?
O4' C28' C29' N2' . . . . -179.0(11) ?
O5' C46' C47' N3' . . . . 179.6(13) ?
O6' C64' C65' N4' . . . . 177.8(10) ?
N01' Ir4 N4' C61' . . . . -80.1(8) ?
N01' Ir4 N4' C65' . . . . 95.1(9) ?
N1' C7' C8' C9' . . . . -2(2) ?
N2' C25' C26' C27' . . . . 3(2) ?
N02' Ir4 N4' C61' . . . . -160.6(8) ?
N02' Ir4 N4' C65' . . . . 14.7(9) ?
N3' C43' C44' C45' . . . . 0(2) ?
N4' C61' C62' C63' . . . . 5.6(18) ?
C1' C2' C3' C4' . . . . -4(2) ?
C1' C2' C3' C12' . . . . -180.0(12) ?
C1' C6' C7' N1' . . . . -2.7(17) ?
C1' C6' C7' C8' . . . . 174.2(13) ?
C2' C1' C6' C5' . . . . -4.6(19) ?
C2' C1' C6' C7' . . . . -178.3(11) ?
C2' C3' C4' C5' . . . . 4(2) ?
C2' C3' C4' C18' . . . . 179.9(12) ?
C2' C3' C12' C13' . . . . -6(2) ?
C2' C3' C12' C17' . . . . 178.1(13) ?
C3' C4' C5' C6' . . . . -4(2) ?
C3' C4' C18' C17' . . . . 3.5(16) ?
C3' C4' C18' C73' . . . . -115.1(13) ?
C3' C4' C18' C79' . . . . 123.0(14) ?
C3' C12' C13' C14' . . . . -173.5(13) ?
C3' C12' C17' C16' . . . . 174.3(12) ?
C3' C12' C17' C18' . . . . 0.2(16) ?
C4' C3' C12' C13' . . . . 178.4(14) ?
C4' C3' C12' C17' . . . . 2.1(16) ?
C4' C5' C6' C1' . . . . 5(2) ?
C4' C5' C6' C7' . . . . 177.9(13) ?
C4' C18' C73' C74' . . . . 63.8(16) ?
C4' C18' C79' C80' . . . . -68(2) ?
C4' C18' C79' C80B . . . . -35(3) ?
C5' C4' C18' C17' . . . . 178.7(15) ?
C5' C4' C18' C73' . . . . 60(2) ?
C5' C4' C18' C79' . . . . -62(2) ?
C5' C6' C7' N1' . . . . -176.2(12) ?
C5' C6' C7' C8' . . . . 1(2) ?
C6' C1' C2' C3' . . . . 4.4(19) ?
C6' C7' C8' C9' . . . . -179.0(13) ?
C7' N1' C11' C10' . . . . -1.5(19) ?
C7' C8' C9' C10' . . . . 3(2) ?
C8' C9' C10' O3' . . . . -179.1(12) ?
C8' C9' C10' C11' . . . . -2(2) ?
C9' C10' C11' N1' . . . . 2(2) ?
C11' N1' C7' C6' . . . . 178.8(11) ?
C11' N1' C7' C8' . . . . 1.6(18) ?
C12' C3' C4' C5' . . . . -179.2(13) ?
C12' C3' C4' C18' . . . . -3.6(16) ?
C12' C13' C14' C15' . . . . -6(2) ?
C12' C17' C18' C4' . . . . -2.1(16) ?
C12' C17' C18' C73' . . . . 116.3(13) ?
C12' C17' C18' C79' . . . . -122.3(13) ?
C13' C12' C17' C16' . . . . -2(2) ?
C13' C12' C17' C18' . . . . -176.6(12) ?
C13' C14' C15' C16' . . . . 9(2) ?
C14' C15' C16' C17' . . . . -9(2) ?
C15' C16' C17' C12' . . . . 6(2) ?
C15' C16' C17' C18' . . . . 178.4(15) ?
C16' C17' C18' C4' . . . . -175.4(15) ?
C16' C17' C18' C73' . . . . -57(2) ?
C16' C17' C18' C79' . . . . 64(2) ?
C17' C12' C13' C14' . . . . 2(2) ?
C17' C18' C73' C74' . . . . -48.1(16) ?
C17' C18' C79' C80' . . . . 45(2) ?
C17' C18' C79' C80B . . . . 78(3) ?
C18' C4' C5' C6' . . . . -179.2(13) ?
C18' C73' C74' C75' . . . . -148.1(13) ?
C18' C79' C80' C81' . . . . -173.4(18) ?
C18' C79' C80B C81' . . . . -149(2) ?
C19' C20' C21' C22' . . . . 0(2) ?
C19' C20' C21' C30' . . . . -177.0(12) ?
C19' C24' C25' N2' . . . . -7.1(15) ?
C19' C24' C25' C26' . . . . 171.6(12) ?
C20' C19' C24' C23' . . . . -2.3(18) ?
C20' C19' C24' C25' . . . . 178.1(11) ?
C20' C21' C22' C23' . . . . 0(2) ?
C20' C21' C22' C36' . . . . -179.9(12) ?
C20' C21' C30' C31' . . . . 4(3) ?
C20' C21' C30' C35' . . . . 178.8(12) ?
C21' C22' C23' C24' . . . . -2.2(19) ?
C21' C22' C36' C35' . . . . 2.3(15) ?
C21' C22' C36' C85' . . . . -118.2(14) ?
C21' C22' C36' C91' . . . . 119.7(13) ?
C21' C30' C31' C32' . . . . 174.6(14) ?
C21' C30' C35' C34' . . . . 179.8(12) ?
C21' C30' C35' C36' . . . . 0.4(16) ?
C22' C21' C30' C31' . . . . -173.5(16) ?
C22' C21' C30' C35' . . . . 1.1(16) ?
C22' C23' C24' C19' . . . . 3.1(19) ?
C22' C23' C24' C25' . . . . -177.3(11) ?
C22' C36' C85' C86' . . . . 56.3(17) ?
C22' C36' C91' C92' . . . . -60.3(18) ?
C23' C22' C36' C35' . . . . -178.2(14) ?
C23' C22' C36' C85' . . . . 61.4(19) ?
C23' C22' C36' C91' . . . . -60.8(19) ?
C23' C24' C25' N2' . . . . 173.3(11) ?
C23' C24' C25' C26' . . . . -8(2) ?
C24' C19' C20' C21' . . . . 0.6(17) ?
C24' C25' C26' C27' . . . . -175.6(12) ?
C25' N2' C29' C28' . . . . 0.0(19) ?
C25' C26' C27' C28' . . . . 0(2) ?
C26' C27' C28' O4' . . . . 179.2(11) ?
C26' C27' C28' C29' . . . . -2(2) ?
C27' C28' C29' N2' . . . . 2(2) ?
C29' N2' C25' C24' . . . . 176.1(10) ?
C29' N2' C25' C26' . . . . -2.7(17) ?
C30' C21' C22' C23' . . . . 178.2(11) ?
C30' C21' C22' C36' . . . . -2.2(16) ?
C30' C31' C32' C33' . . . . 4(2) ?
C30' C35' C36' C22' . . . . -1.5(15) ?
C30' C35' C36' C85' . . . . 117.7(13) ?
C30' C35' C36' C91' . . . . -119.6(13) ?
C31' C30' C35' C34' . . . . -5(2) ?
C31' C30' C35' C36' . . . . 176.1(12) ?
C31' C32' C33' C34' . . . . -4(2) ?
C32' C33' C34' C35' . . . . 0(2) ?
C33' C34' C35' C30' . . . . 4(2) ?
C33' C34' C35' C36' . . . . -176.3(15) ?
C34' C35' C36' C22' . . . . 179.1(15) ?
C34' C35' C36' C85' . . . . -62(2) ?
C34' C35' C36' C91' . . . . 61(2) ?
C35' C30' C31' C32' . . . . 0(2) ?
C35' C36' C85' C86' . . . . -57.8(17) ?
C35' C36' C91' C92' . . . . 52.2(19) ?
C36' C22' C23' C24' . . . . 178.3(12) ?
C36' C85' C86' C87' . . . . -177.3(12) ?
C36' C91' C92' C93' . . . . -176.2(19) ?
C37' Ir4 N4' C61' . . . . 105.2(9) ?
C37' Ir4 N4' C65' . . . . -79.6(10) ?
C37' C38' C39' C40' . . . . 0(2) ?
C37' C38' C39' C48' . . . . -178.0(12) ?
C37' C42' C43' N3' . . . . -8.3(18) ?
C37' C42' C43' C44' . . . . 167.8(13) ?
C38' C37' C42' C41' . . . . 4.2(19) ?
C38' C37' C42' C43' . . . . -176.5(12) ?
C38' C39' C40' C41' . . . . 2(2) ?
C38' C39' C40' C54' . . . . -174.6(12) ?
C38' C39' C48' C49' . . . . -9(2) ?
C38' C39' C48' C53' . . . . 175.7(13) ?
C39' C40' C41' C42' . . . . -2(2) ?
C39' C40' C54' C53' . . . . -3.6(14) ?
C39' C40' C54' C97' . . . . -119.5(13) ?
C39' C40' C54' C203 . . . . 114.9(13) ?
C39' C48' C49' C50' . . . . -174.1(13) ?
C39' C48' C53' C52' . . . . 177.2(12) ?
C39' C48' C53' C54' . . . . 0.4(16) ?
C40' C39' C48' C49' . . . . 172.9(13) ?
C40' C39' C48' C53' . . . . -2.8(15) ?
C40' C41' C42' C37' . . . . -2(2) ?
C40' C41' C42' C43' . . . . 179.0(12) ?
C40' C54' C97' C98' . . . . 61.1(16) ?
C40' C54' C203 C204 . . . . -44(2) ?
C40' C54' C203 C20B . . . . -64(3) ?
C41' C40' C54' C53' . . . . 179.8(13) ?
C41' C40' C54' C97' . . . . 63.9(18) ?
C41' C40' C54' C203 . . . . -61.7(19) ?
C41' C42' C43' N3' . . . . 171.0(12) ?
C41' C42' C43' C44' . . . . -13(2) ?
C42' C37' C38' C39' . . . . -3.4(19) ?
C42' C43' C44' C45' . . . . -176.3(14) ?
C43' N3' C47' C46' . . . . -1(2) ?
C43' C44' C45' C46' . . . . 1(2) ?
C44' C45' C46' O5' . . . . -180.0(13) ?
C44' C45' C46' C47' . . . . -2(3) ?
C45' C46' C47' N3' . . . . 2(2) ?
C47' N3' C43' C42' . . . . 176.6(11) ?
C47' N3' C43' C44' . . . . 0(2) ?
C48' C39' C40' C41' . . . . -179.1(12) ?
C48' C39' C40' C54' . . . . 4.0(15) ?
C48' C49' C50' C51' . . . . -2.4(19) ?
C48' C53' C54' C40' . . . . 1.8(15) ?
C48' C53' C54' C97' . . . . 118.9(13) ?
C48' C53' C54' C203 . . . . -116.6(13) ?
C49' C48' C53' C52' . . . . 1(2) ?
C49' C48' C53' C54' . . . . -175.7(12) ?
C49' C50' C51' C52' . . . . 2(2) ?
C50' C51' C52' C53' . . . . 1(2) ?
C51' C52' C53' C48' . . . . -2(2) ?
C51' C52' C53' C54' . . . . 174.2(13) ?
C52' C53' C54' C40' . . . . -174.7(14) ?
C52' C53' C54' C97' . . . . -57.6(18) ?
C52' C53' C54' C203 . . . . 66.9(18) ?
C53' C48' C49' C50' . . . . 1.1(19) ?
C53' C54' C97' C98' . . . . -49.1(15) ?
C53' C54' C203 C204 . . . . 67.8(19) ?
C53' C54' C203 C20B . . . . 48(3) ?
C54' C40' C41' C42' . . . . 174.8(12) ?
C54' C97' C98' C99' . . . . -174.4(12) ?
C54' C203 C204 C205 . . . . 175(2) ?
C54' C203 C20B C20C . . . . 103(4) ?
C55' Ir4 N4' C61' . . . . 11.0(8) ?
C55' Ir4 N4' C65' . . . . -173.8(10) ?
C55' C56' C57' C58' . . . . 0.5(17) ?
C55' C56' C57' C66' . . . . -179.1(11) ?
C55' C60' C61' N4' . . . . -1.4(14) ?
C55' C60' C61' C62' . . . . -179.8(11) ?
C56' C55' C60' C59' . . . . 3.3(17) ?
C56' C55' C60' C61' . . . . -173.7(10) ?
C56' C57' C58' C59' . . . . 2.3(17) ?
C56' C57' C58' C72' . . . . -175.7(10) ?
C56' C57' C66' C67' . . . . -1(2) ?
C56' C57' C66' C71' . . . . 176.6(11) ?
C57' C58' C59' C60' . . . . -2.2(16) ?
C57' C58' C72' C71' . . . . -3.3(13) ?
C57' C58' C72' C209 . . . . -121.1(12) ?
C57' C58' C72' C215 . . . . 116.5(12) ?
C57' C66' C67' C68' . . . . 179.9(11) ?
C57' C66' C71' C70' . . . . -179.0(11) ?
C57' C66' C71' C72' . . . . 1.0(14) ?
C58' C57' C66' C67' . . . . 178.9(12) ?
C58' C57' C66' C71' . . . . -3.1(13) ?
C58' C59' C60' C55' . . . . -0.6(17) ?
C58' C59' C60' C61' . . . . 176.2(10) ?
C58' C72' C209 C210 . . . . 53.8(16) ?
C58' C72' C215 C216 . . . . -53.0(18) ?
C59' C58' C72' C71' . . . . 179.0(11) ?
C59' C58' C72' C209 . . . . 61.2(16) ?
C59' C58' C72' C215 . . . . -61.2(17) ?
C59' C60' C61' N4' . . . . -178.4(10) ?
C59' C60' C61' C62' . . . . 3.2(19) ?
C60' C55' C56' C57' . . . . -3.2(16) ?
C60' C61' C62' C63' . . . . -176.2(11) ?
C61' N4' C65' C64' . . . . 1.4(16) ?
C61' C62' C63' C64' . . . . -0.2(18) ?
C62' C63' C64' O6' . . . . -178.4(10) ?
C62' C63' C64' C65' . . . . -3.9(19) ?
C63' C64' C65' N4' . . . . 3(2) ?
C65' N4' C61' C60' . . . . 175.8(9) ?
C65' N4' C61' C62' . . . . -5.8(15) ?
C66' C57' C58' C59' . . . . -178.0(10) ?
C66' C57' C58' C72' . . . . 4.0(13) ?
C66' C67' C68' C69' . . . . -3.0(17) ?
C66' C71' C72' C58' . . . . 1.3(13) ?
C66' C71' C72' C209 . . . . 119.3(12) ?
C66' C71' C72' C215 . . . . -118.0(12) ?
C67' C66' C71' C70' . . . . -0.7(18) ?
C67' C66' C71' C72' . . . . 179.2(11) ?
C67' C68' C69' C70' . . . . 2.7(19) ?
C68' C69' C70' C71' . . . . -1.4(19) ?
C69' C70' C71' C66' . . . . 0.4(19) ?
C69' C70' C71' C72' . . . . -179.6(13) ?
C70' C71' C72' C58' . . . . -178.7(12) ?
C70' C71' C72' C209 . . . . -60.8(18) ?
C70' C71' C72' C215 . . . . 62.0(18) ?
C71' C66' C67' C68' . . . . 2.0(17) ?
C71' C72' C209 C210 . . . . -58.5(16) ?
C71' C72' C215 C216 . . . . 60.5(18) ?
C72' C58' C59' C60' . . . . 175.4(11) ?
C72' C209 C210 C211 . . . . -179.0(12) ?
C72' C215 C216 C217 . . . . 180(2) ?
C72' C215 C216 C21E . . . . 145(4) ?
C73' C18' C79' C80' . . . . 168.3(15) ?
C73' C18' C79' C80B . . . . -159(3) ?
C73' C74' C75' C76' . . . . 69(2) ?
C74' C75' C76' C77' . . . . 83(2) ?
C75' C76' C77' C78' . . . . -174.6(14) ?
C79' C18' C73' C74' . . . . -171.6(13) ?
C81' C82' C83' C84' . . . . 172(3) ?
C82' C81' C80' C79' . . . . 82(3) ?
C82' C81' C80B C79' . . . . 26(8) ?
C85' C36' C91' C92' . . . . 176.7(14) ?
C85' C86' C87' C88' . . . . 176.7(12) ?
C86' C87' C88' C89' . . . . -170.1(13) ?
C87' C88' C89' C90' . . . . 173.9(14) ?
C91' C36' C85' C86' . . . . 179.3(12) ?
C91' C92' C93' C94' . . . . 174(2) ?
C92' C93' C94' C95' . . . . -78(3) ?
C93' C94' C95' C96' . . . . -165(2) ?
C97' C54' C203 C204 . . . . -169.1(16) ?
C97' C54' C203 C20B . . . . 171(2) ?
C97' C98' C99' C200 . . . . -174.6(14) ?
C98' C99' C200 C201 . . . . 79(2) ?
C99' C200 C201 C202 . . . . 64(2) ?
C203 C54' C97' C98' . . . . -173.4(12) ?
C203 C204 C205 C206 . . . . -173.3(19) ?
C203 C20B C20C C206 . . . . 174(3) ?
C207 C206 C205 C204 . . . . 95(3) ?
C207 C206 C20C C20B . . . . 171(4) ?
C209 C72' C215 C216 . . . . -176.2(13) ?
C209 C210 C211 C21B . . . . -164.6(17) ?
C209 C210 C211 C212 . . . . 164.3(19) ?
C210 C211 C21B C21C . . . . -72(4) ?
C210 C211 C212 C213 . . . . -169(3) ?
C211 C21B C21C C21D . . . . 175(3) ?
C211 C212 C213 C214 . . . . -168(3) ?
C215 C72' C209 C210 . . . . 177.4(12) ?
C215 C216 C217 C218 . . . . -164(3) ?
C215 C216 C21E C21F . . . . -175(3) ?
C216 C217 C218 C219 . . . . 85(5) ?
C216 C21E C21F C21G . . . . 152(12) ?
C221 O3' C10' C9' . . . . -175.9(13) ?
C221 O3' C10' C11' . . . . 8(2) ?
C222 O4' C28' C27' . . . . -167.4(12) ?
C222 O4' C28' C29' . . . . 14(2) ?
C223 O5' C46' C45' . . . . -178.3(14) ?
C223 O5' C46' C47' . . . . 4(2) ?
C224 O6' C64' C63' . . . . -179.6(12) ?
C224 O6' C64' C65' . . . . 6.0(18) ?
C80' C81' C82' C83' . . . . 161(3) ?
C205 C206 C207 C208 . . . . 161(2) ?
C217 C218 C219 C220 . . . . 163(4) ?
C20C C206 C207 C208 . . . . -170(3) ?
C21E C21F C21G C21H . . . . -146(12) ?
C80B C81' C82' C83' . . . . -176(5) ?

_cod_database_fobs_code 2243350
